data_4339311
loop_
_publ_author_name
'Natrajan, Louise S.'
'Timmins, Phillipa L.'
'Lunn, Matthew'
'Heath, Sarah L.'

_publ_section_title
;
 Luminescent dinuclear lanthanide complexes of 5-Me-HXTA.
;
_journal_issue 25
_journal_name_full 'Inorganic chemistry'
_journal_page_first 10877
_journal_page_last 10886
_journal_paper_doi 10.1021/ic701366f
_journal_volume 46
_journal_year 2007
_chemical_formula_sum 'C34 H74.5 N4 Na4 O29.5 Yb2'
_chemical_formula_weight 1449.52
_chemical_name_common 'Compound 8'
_chemical_name_systematic
; 
 ? 
;
_space_group_IT_number 2
_symmetry_cell_setting triclinic
_symmetry_space_group_name_Hall '-P 1'
_symmetry_space_group_name_H-M 'P -1'
_atom_sites_solution_hydrogens geom
_atom_sites_solution_primary direct
_atom_sites_solution_secondary difmap
_audit_creation_method SHELXL-97
_cell_angle_alpha 99.758(6)
_cell_angle_beta 98.158(6)
_cell_angle_gamma 108.341(3)
_cell_formula_units_Z 4
_cell_length_a 16.9226(10)
_cell_length_b 17.0690(10)
_cell_length_c 20.2256(15)
_cell_measurement_reflns_used 13865
_cell_measurement_temperature 150(2)
_cell_measurement_theta_max 31.90
_cell_measurement_theta_min 2.53
_cell_volume 5344.8(6)
_computing_cell_refinement 'CrysAlis RED, Oxford Diffraction Ltd, Version 1.71.30.2'
_computing_data_collection 'CrysAlis CCD, Oxford Diffraction Ltd, Version 1.71.30.2'
_computing_data_reduction 'CrysAlis RED, Oxford Diffraction Ltd, Version 1.71.30.2'
_computing_molecular_graphics 'SHELXTL-97 (Sheldrick, 1997)'
_computing_publication_material 'SHELXTL-97 (Sheldrick, 1997)'
_computing_structure_refinement 'SHELXL-97 (Sheldrick, 1997)'
_computing_structure_solution 'SHELXS-97 (Sheldrick, 1990)'
_diffrn_ambient_temperature 150(2)
_diffrn_measured_fraction_theta_full 0.838
_diffrn_measured_fraction_theta_max 0.838
_diffrn_radiation_monochromator graphite
_diffrn_radiation_source 'fine-focus sealed tube'
_diffrn_radiation_type MoK\a
_diffrn_radiation_wavelength 0.71073
_diffrn_reflns_av_R_equivalents 0.0595
_diffrn_reflns_av_sigmaI/netI 0.2862
_diffrn_reflns_limit_h_max 25
_diffrn_reflns_limit_h_min -19
_diffrn_reflns_limit_k_max 24
_diffrn_reflns_limit_k_min -24
_diffrn_reflns_limit_l_max 29
_diffrn_reflns_limit_l_min -28
_diffrn_reflns_number 50944
_diffrn_reflns_theta_full 31.97
_diffrn_reflns_theta_max 31.97
_diffrn_reflns_theta_min 2.54
_exptl_absorpt_coefficient_mu 3.603
_exptl_absorpt_correction_T_max 1.066
_exptl_absorpt_correction_T_min 0.895
_exptl_absorpt_correction_type multi-scan
_exptl_absorpt_process_details 'Empirical using spherical harmonics'
_exptl_crystal_colour Colourless
_exptl_crystal_density_diffrn 1.801
_exptl_crystal_density_method 'not measured'
_exptl_crystal_description Needle
_exptl_crystal_F_000 2906
_exptl_crystal_size_max 0.20
_exptl_crystal_size_mid 0.10
_exptl_crystal_size_min 0.08
_refine_diff_density_max 4.012
_refine_diff_density_min -3.577
_refine_diff_density_rms 0.418
_refine_ls_extinction_method none
_refine_ls_goodness_of_fit_ref 0.944
_refine_ls_hydrogen_treatment mixed
_refine_ls_matrix_type full
_refine_ls_number_parameters 1337
_refine_ls_number_reflns 31023
_refine_ls_number_restraints 942
_refine_ls_restrained_S_all 0.934
_refine_ls_R_factor_all 0.1902
_refine_ls_R_factor_gt 0.0694
_refine_ls_shift/su_max 0.001
_refine_ls_shift/su_mean 0.000
_refine_ls_structure_factor_coef Fsqd
_refine_ls_weighting_details 'calc w=1/[\s^2^(Fo^2^)+(0.1178P)^2^+0.0000P] where P=(Fo^2^+2Fc^2^)/3'
_refine_ls_weighting_scheme calc
_refine_ls_wR_factor_gt 0.1883
_refine_ls_wR_factor_ref 0.2412
_reflns_number_gt 12157
_reflns_number_total 31023
_reflns_threshold_expression >2sigma(I)
_cod_data_source_file ic701366f-file001.cif
_cod_data_source_block osf11pb1
_cod_depositor_comments
;
The following automatic conversions were performed:

'_symmetry_cell_setting' value 'Triclinic' changed to 'triclinic'
according to
/usr/data/users/saulius/automatic-downloads/retrospective/ACS/lib/dictionaries/cif_core.dic
dictionary named 'cif_core.dic' version 2.4.2 from
2011-04-26.

'_exptl_absorpt_correction_type' value 'Multi-scan'
changed to 'multi-scan' according to
/usr/data/users/saulius/automatic-downloads/retrospective/ACS/lib/dictionaries/cif_core.dic
dictionary named 'cif_core.dic' version 2.4.2 from 2011-04-26.

Automatic conversion script
Id: cif_fix_values 2281 2013-09-26 08:29:07Z andrius 
;
_cod_original_sg_symbol_H-M P-1
_cod_original_formula_sum 'C34 H74.50 N4 Na4 O29.50 Yb2'
_cod_database_code 4339311

loop_
_symmetry_equiv_pos_as_xyz
'x, y, z'
'-x, -y, -z'

loop_
_atom_site_label
_atom_site_type_symbol
_atom_site_fract_x
_atom_site_fract_y
_atom_site_fract_z
_atom_site_U_iso_or_equiv
_atom_site_adp_type
_atom_site_occupancy
_atom_site_symmetry_multiplicity
_atom_site_calc_flag
_atom_site_refinement_flags
Yb1 Yb 0.32759(3) 0.37562(3) 0.59538(3) 0.02071(14) Uani 1 1 d .
Yb2 Yb 0.23408(4) 0.41878(3) 0.74815(3) 0.02579(16) Uani 1 1 d .
Yb3 Yb 0.25819(3) 0.78920(3) 1.12337(3) 0.01626(13) Uani 1 1 d .
Yb4 Yb 0.34155(3) 1.01059(3) 1.22906(3) 0.01894(14) Uani 1 1 d .
N1 N 0.2218(7) 0.3672(7) 0.4902(6) 0.0335(8) Uani 1 1 d U
O1 O 0.2560(5) 0.4534(5) 0.6452(5) 0.0321(9) Uani 1 1 d U
C1 C 0.2183(8) 0.4999(8) 0.6154(8) 0.0329(8) Uani 1 1 d U
N2 N 0.2597(7) 0.5773(7) 0.7744(6) 0.0340(8) Uani 1 1 d U
O2 O 0.2310(6) 0.2416(6) 0.5504(5) 0.0342(10) Uani 1 1 d U
C2 C 0.1647(9) 0.4692(8) 0.5515(8) 0.0340(8) Uani 1 1 d U
N3 N 0.4292(7) 0.3019(6) 0.6275(6) 0.0266(7) Uani 1 1 d U
O3 O 0.1584(6) 0.1383(6) 0.4612(5) 0.0357(10) Uani 1 1 d U
C3 C 0.1286(8) 0.5199(8) 0.5229(8) 0.0347(8) Uani 1 1 d U
H3A H 0.0951 0.4981 0.4789 0.042 Uiso 1 1 calc R
N4 N 0.1185(7) 0.2824(7) 0.7531(6) 0.0323(7) Uani 1 1 d U
O4 O 0.3736(6) 0.4969(5) 0.5524(5) 0.0325(10) Uani 1 1 d U
C4 C 0.1385(9) 0.5998(8) 0.5545(8) 0.0350(8) Uani 1 1 d U
N5 N 0.4333(6) 1.1028(6) 1.1626(6) 0.0246(7) Uani 1 1 d U
O5 O 0.3502(6) 0.5776(6) 0.4845(5) 0.0337(10) Uani 1 1 d U
C5 C 0.1923(8) 0.6315(9) 0.6206(8) 0.0341(8) Uani 1 1 d U
H5A H 0.2014 0.6863 0.6441 0.041 Uiso 1 1 calc R
N6 N 0.3736(6) 0.7271(7) 1.1466(6) 0.0285(8) Uani 1 1 d U
O6 O 0.1698(6) 0.4647(6) 0.8358(5) 0.0353(10) Uani 1 1 d U
C6 C 0.2325(8) 0.5823(8) 0.6516(8) 0.0331(8) Uani 1 1 d U
N7 N 0.1517(6) 0.7831(6) 1.0183(5) 0.0233(7) Uani 1 1 d U
O7 O 0.0911(6) 0.5385(6) 0.8679(5) 0.0365(10) Uani 1 1 d U
C7 C 0.0963(9) 0.6567(8) 0.5242(8) 0.0357(10) Uani 1 1 d U
H7A H 0.0646 0.6281 0.4785 0.054 Uiso 1 1 calc R
H7B H 0.1393 0.7085 0.5228 0.054 Uiso 1 1 calc R
H7C H 0.0586 0.6692 0.5522 0.054 Uiso 1 1 calc R
N8 N 0.2300(6) 1.0194(6) 1.3013(6) 0.0260(7) Uani 1 1 d U
O8 O 0.3753(6) 0.5028(6) 0.7964(5) 0.0345(10) Uani 1 1 d U
C8 C 0.1458(8) 0.3803(8) 0.5155(8) 0.0339(8) Uani 1 1 d U
H8A H 0.0986 0.3646 0.4767 0.041 Uiso 1 1 calc R
H8B H 0.1287 0.3435 0.5464 0.041 Uiso 1 1 calc R
O9 O 0.4713(6) 0.6223(6) 0.8573(5) 0.0359(10) Uani 1 1 d U
C9 C 0.1944(9) 0.2783(8) 0.4482(8) 0.0340(9) Uani 1 1 d U
H9A H 0.1384 0.2642 0.4199 0.041 Uiso 1 1 calc R
H9B H 0.2335 0.2754 0.4179 0.041 Uiso 1 1 calc R
O10 O 0.2806(5) 0.3248(5) 0.6867(5) 0.0277(8) Uani 1 1 d U
C11 C 0.2613(8) 0.4345(8) 0.4537(7) 0.0333(9) Uani 1 1 d U
H10A H 0.2834 0.4098 0.4169 0.040 Uiso 1 1 calc R
H10B H 0.2175 0.4536 0.4330 0.040 Uiso 1 1 calc R
O12 O 0.3840(5) 0.3266(5) 0.5044(5) 0.0260(9) Uani 1 1 d U
C10 C 0.1914(9) 0.2151(9) 0.4897(8) 0.0345(9) Uani 1 1 d U
O11 O 0.4256(5) 0.2250(5) 0.4512(5) 0.0266(9) Uani 1 1 d U
C12 C 0.3319(9) 0.5097(9) 0.4994(8) 0.0330(9) Uani 1 1 d U
O13 O 0.4529(5) 0.4674(5) 0.6708(5) 0.0276(10) Uani 1 1 d U
C13 C 0.2915(9) 0.6220(8) 0.7228(7) 0.0329(8) Uani 1 1 d U
H13A H 0.3414 0.6688 0.7319 0.039 Uiso 1 1 calc R
O14 O 0.5846(5) 0.4928(5) 0.7240(5) 0.0291(10) Uani 1 1 d U
C14 C 0.1767(9) 0.5873(8) 0.7898(8) 0.0351(8) Uani 1 1 d U
H14A H 0.1876 0.6450 0.8140 0.042 Uiso 1 1 calc R
H14B H 0.1357 0.5749 0.7474 0.042 Uiso 1 1 calc R
O16 O 0.2781(6) 0.3573(6) 0.8325(5) 0.0355(10) Uani 1 1 d U
C16 C 0.3253(8) 0.6149(9) 0.8385(8) 0.0350(8) Uani 1 1 d U
H15A H 0.3017 0.5996 0.8774 0.042 Uiso 1 1 calc R
H15B H 0.3472 0.6762 0.8462 0.042 Uiso 1 1 calc R
O15 O 0.2594(6) 0.2610(6) 0.8928(5) 0.0376(10) Uani 1 1 d U
C15 C 0.1423(9) 0.5269(8) 0.8331(8) 0.0356(9) Uani 1 1 d U
O17 O 0.1037(6) 0.4018(5) 0.6872(5) 0.0332(10) Uani 1 1 d U
C17 C 0.3973(9) 0.5780(9) 0.8288(8) 0.0350(9) Uani 1 1 d U
O18 O -0.0376(6) 0.3540(6) 0.6695(5) 0.0345(10) Uani 1 1 d U
C18 C 0.2725(8) 0.2434(8) 0.6939(7) 0.0282(7) Uani 1 1 d U
O19 O 0.3777(5) 0.9094(5) 1.1679(4) 0.0243(8) Uani 1 1 d U
C19 C 0.3403(8) 0.2131(8) 0.6967(7) 0.0278(7) Uani 1 1 d U
O20 O 0.4860(5) 1.0565(5) 1.2791(5) 0.0262(10) Uani 1 1 d U
C20 C 0.3300(8) 0.1325(8) 0.7049(7) 0.0283(8) Uani 1 1 d U
H20A H 0.3749 0.1123 0.7039 0.034 Uiso 1 1 calc R
O21 O 0.6222(5) 1.1303(5) 1.2867(5) 0.0266(10) Uani 1 1 d U
C21 C 0.2545(8) 0.0821(8) 0.7143(7) 0.0291(8) Uani 1 1 d U
O22 O 0.2650(5) 1.0600(5) 1.1534(4) 0.0247(9) Uani 1 1 d U
C22 C 0.1878(8) 0.1102(8) 0.7099(7) 0.0293(8) Uani 1 1 d U
H22A H 0.1355 0.0740 0.7138 0.035 Uiso 1 1 calc R
O23 O 0.2553(5) 1.1645(5) 1.1037(5) 0.0257(9) Uani 1 1 d U
C23 C 0.1937(8) 0.1908(8) 0.6998(7) 0.0293(7) Uani 1 1 d U
O24 O 0.2256(5) 0.6535(6) 1.0571(5) 0.0299(10) Uani 1 1 d U
C24 C 0.2429(8) -0.0065(8) 0.7219(7) 0.0295(9) Uani 1 1 d U
H24A H 0.2957 -0.0164 0.7219 0.044 Uiso 1 1 calc R
H24B H 0.2001 -0.0462 0.6843 0.044 Uiso 1 1 calc R
H24C H 0.2256 -0.0137 0.7643 0.044 Uiso 1 1 calc R
O25 O 0.2719(5) 0.5640(6) 0.9958(5) 0.0317(10) Uani 1 1 d U
C25 C 0.4267(8) 0.2715(8) 0.6924(7) 0.0270(7) Uani 1 1 d U
H25A H 0.4454 0.3203 0.7307 0.032 Uiso 1 1 calc R
H25B H 0.4669 0.2420 0.6972 0.032 Uiso 1 1 calc R
O26 O 0.2688(5) 0.7627(6) 1.2304(5) 0.0317(10) Uani 1 1 d U
C26 C 0.4140(8) 0.2290(8) 0.5658(7) 0.0264(8) Uani 1 1 d U
H26A H 0.4605 0.2072 0.5704 0.032 Uiso 1 1 calc R
H26B H 0.3616 0.1833 0.5637 0.032 Uiso 1 1 calc R
O27 O 0.3276(5) 0.7101(6) 1.3123(5) 0.0349(10) Uani 1 1 d U
C28 C 0.5156(8) 0.3668(8) 0.6379(7) 0.0273(8) Uani 1 1 d U
H27A H 0.5578 0.3474 0.6609 0.033 Uiso 1 1 calc R
H27B H 0.5286 0.3745 0.5938 0.033 Uiso 1 1 calc R
O28 O 0.2211(5) 0.8967(5) 1.1701(4) 0.0235(8) Uani 1 1 d U
C27 C 0.4084(8) 0.2619(8) 0.5011(7) 0.0263(9) Uani 1 1 d U
O29 O 0.3190(5) 0.8169(5) 1.0314(4) 0.0229(10) Uani 1 1 d U
C29 C 0.5192(8) 0.4489(8) 0.6799(7) 0.0279(9) Uani 1 1 d U
O30 O 0.3176(5) 0.8000(5) 0.9213(4) 0.0233(9) Uani 1 1 d U
C30 C 0.1176(8) 0.2189(8) 0.6926(7) 0.0305(7) Uani 1 1 d U
H30A H 0.1151 0.2429 0.6525 0.037 Uiso 1 1 calc R
H30B H 0.0664 0.1696 0.6848 0.037 Uiso 1 1 calc R
O31 O 0.1214(5) 0.7192(5) 1.1309(4) 0.0229(9) Uani 1 1 d U
C31 C 0.1376(8) 0.2570(8) 0.8159(7) 0.0339(8) Uani 1 1 d U
H31A H 0.1182 0.1956 0.8065 0.041 Uiso 1 1 calc R
H31B H 0.1059 0.2757 0.8478 0.041 Uiso 1 1 calc R
O32 O -0.0176(5) 0.6639(5) 1.0909(4) 0.0245(10) Uani 1 1 d U
C33 C 0.0372(8) 0.2947(8) 0.7440(7) 0.0330(8) Uani 1 1 d U
H32A H 0.0283 0.3192 0.7880 0.040 Uiso 1 1 calc R
H32B H -0.0082 0.2405 0.7254 0.040 Uiso 1 1 calc R
O33 O 0.3632(5) 1.1474(5) 1.2904(4) 0.0263(9) Uani 1 1 d U
C32 C 0.2338(9) 0.2926(9) 0.8510(8) 0.0356(9) Uani 1 1 d U
O34 O 0.3036(5) 1.2444(5) 1.3098(5) 0.0266(9) Uani 1 1 d U
C34 C 0.0349(9) 0.3539(8) 0.6949(8) 0.0334(9) Uani 1 1 d U
O35 O 0.3491(5) 0.9497(5) 1.3209(5) 0.0279(9) Uani 1 1 d U
C35 C 0.4500(7) 0.9190(8) 1.1441(7) 0.0247(7) Uani 1 1 d U
O36 O 0.3478(5) 0.9595(5) 1.4325(5) 0.0293(10) Uani 1 1 d U
C36 C 0.4830(7) 0.9869(8) 1.1129(7) 0.0247(7) Uani 1 1 d U
C37 C 0.5575(7) 0.9977(8) 1.0891(7) 0.0250(7) Uani 1 1 d U
H37A H 0.5770 1.0403 1.0660 0.030 Uiso 1 1 calc R
C38 C 0.6031(7) 0.9442(8) 1.0998(7) 0.0253(8) Uani 1 1 d U
C39 C 0.5702(7) 0.8758(8) 1.1286(7) 0.0252(7) Uani 1 1 d U
H39A H 0.6004 0.8395 1.1342 0.030 Uiso 1 1 calc R
C40 C 0.4918(7) 0.8603(8) 1.1493(7) 0.0253(7) Uani 1 1 d U
C41 C 0.6891(7) 0.9562(8) 1.0773(7) 0.0256(9) Uani 1 1 d U
H41A H 0.7046 1.0058 1.0587 0.038 Uiso 1 1 calc R
H41B H 0.6836 0.9074 1.0430 0.038 Uiso 1 1 calc R
H41C H 0.7323 0.9629 1.1163 0.038 Uiso 1 1 calc R
C42 C 0.4349(7) 1.0457(8) 1.0996(7) 0.0247(7) Uani 1 1 d U
H42A H 0.4608 1.0797 1.0693 0.030 Uiso 1 1 calc R
H42B H 0.3768 1.0120 1.0762 0.030 Uiso 1 1 calc R
C43 C 0.5217(7) 1.1497(8) 1.2042(7) 0.0252(8) Uani 1 1 d U
H43A H 0.5261 1.2071 1.2243 0.030 Uiso 1 1 calc R
H43B H 0.5616 1.1531 1.1739 0.030 Uiso 1 1 calc R
C44 C 0.3927(7) 1.1621(8) 1.1428(7) 0.0249(8) Uani 1 1 d U
H44A H 0.4091 1.1772 1.1013 0.030 Uiso 1 1 calc R
H44B H 0.4129 1.2135 1.1788 0.030 Uiso 1 1 calc R
C45 C 0.5472(7) 1.1094(8) 1.2612(7) 0.0259(9) Uani 1 1 d U
C46 C 0.2973(7) 1.1249(8) 1.1306(7) 0.0250(8) Uani 1 1 d U
C47 C 0.4583(7) 0.7898(8) 1.1826(7) 0.0264(7) Uani 1 1 d U
H47A H 0.4547 0.8134 1.2287 0.032 Uiso 1 1 calc R
H47B H 0.4988 0.7604 1.1865 0.032 Uiso 1 1 calc R
C48 C 0.3737(8) 0.6754(8) 1.0811(7) 0.0291(8) Uani 1 1 d U
H48A H 0.4035 0.6368 1.0894 0.035 Uiso 1 1 calc R
H48B H 0.4037 0.7118 1.0540 0.035 Uiso 1 1 calc R
C49 C 0.3472(8) 0.6713(8) 1.1933(7) 0.0310(8) Uani 1 1 d U
H49A H 0.3955 0.6596 1.2155 0.037 Uiso 1 1 calc R
H49B H 0.3040 0.6180 1.1680 0.037 Uiso 1 1 calc R
C50 C 0.2852(8) 0.6258(8) 1.0420(7) 0.0302(9) Uani 1 1 d U
C51 C 0.3106(8) 0.7181(9) 1.2481(8) 0.0326(9) Uani 1 1 d U
C52 C 0.1429(7) 0.9050(8) 1.1547(7) 0.0238(7) Uani 1 1 d U
C53 C 0.1031(7) 0.8914(8) 1.0852(7) 0.0240(7) Uani 1 1 d U
C54 C 0.0248(7) 0.9010(7) 1.0715(7) 0.0245(7) Uani 1 1 d U
H54A H -0.0032 0.8896 1.0261 0.029 Uiso 1 1 calc R
C55 C -0.0135(7) 0.9270(8) 1.1226(7) 0.0249(8) Uani 1 1 d U
C56 C 0.0279(7) 0.9399(7) 1.1906(7) 0.0246(8) Uani 1 1 d U
H56A H 0.0019 0.9559 1.2255 0.030 Uiso 1 1 calc R
C57 C 0.1052(7) 0.9302(8) 1.2085(7) 0.0243(7) Uani 1 1 d U
C58 C -0.0979(7) 0.9398(8) 1.1056(7) 0.0253(9) Uani 1 1 d U
H58A H -0.1143 0.9586 1.1473 0.038 Uiso 1 1 calc R
H58B H -0.1405 0.8873 1.0800 0.038 Uiso 1 1 calc R
H58C H -0.0925 0.9818 1.0787 0.038 Uiso 1 1 calc R
C59 C 0.1453(7) 0.8695(7) 1.0275(7) 0.0237(7) Uani 1 1 d U
H59A H 0.1136 0.8735 0.9852 0.028 Uiso 1 1 calc R
H59B H 0.2022 0.9110 1.0360 0.028 Uiso 1 1 calc R
C60 C 0.1859(7) 0.7654(8) 0.9571(7) 0.0232(8) Uani 1 1 d U
H60A H 0.1641 0.7906 0.9225 0.028 Uiso 1 1 calc R
H60B H 0.1655 0.7046 0.9390 0.028 Uiso 1 1 calc R
C61 C 0.0692(7) 0.7190(8) 1.0162(7) 0.0235(8) Uani 1 1 d U
H61A H 0.0640 0.6665 0.9856 0.028 Uiso 1 1 calc R
H61B H 0.0242 0.7378 0.9973 0.028 Uiso 1 1 calc R
C62 C 0.2807(7) 0.7982(8) 0.9701(7) 0.0230(8) Uani 1 1 d U
C63 C 0.0564(7) 0.7016(8) 1.0863(7) 0.0236(8) Uani 1 1 d U
C64 C 0.1512(7) 0.9459(8) 1.2803(7) 0.0250(7) Uani 1 1 d U
H64A H 0.1134 0.9535 1.3107 0.030 Uiso 1 1 calc R
H64B H 0.1645 0.8960 1.2863 0.030 Uiso 1 1 calc R
C65 C 0.2182(7) 1.1008(7) 1.2970(7) 0.0259(8) Uani 1 1 d U
H65A H 0.1938 1.1182 1.3350 0.031 Uiso 1 1 calc R
H65B H 0.1783 1.0927 1.2548 0.031 Uiso 1 1 calc R
C66 C 0.2706(8) 1.0282(8) 1.3720(7) 0.0276(8) Uani 1 1 d U
H66A H 0.2276 1.0109 1.3988 0.033 Uiso 1 1 calc R
H66B H 0.3054 1.0870 1.3922 0.033 Uiso 1 1 calc R
C67 C 0.2994(8) 1.1695(8) 1.2987(7) 0.0263(9) Uani 1 1 d U
C68 C 0.3246(8) 0.9741(8) 1.3731(7) 0.0282(9) Uani 1 1 d U
Na1 Na -0.1372(3) 0.5458(3) 1.0526(3) 0.0372(14) Uani 1 1 d .
Na2 Na 0.4644(3) 0.2799(3) 0.3558(3) 0.0314(13) Uani 1 1 d .
Na3 Na 0.6484(4) 0.6264(4) 0.7121(4) 0.0583(18) Uani 1 1 d U
Na4 Na 0.5000 1.0000 1.5000 0.113(5) Uani 1 2 d S
Na5 Na 0.4741(6) 0.7746(6) 0.9682(5) 0.098(3) Uani 1 1 d U
Na6 Na 0.2510(5) 0.8127(6) 0.7937(5) 0.091(3) Uani 1 1 d .
Na7 Na 0.1021(7) 0.5924(7) 1.2028(6) 0.042(3) Uani 0.50 1 d PU
Na8 Na 0.1886(8) 0.7841(8) 1.3428(7) 0.053(3) Uani 0.50 1 d PU
Na9 Na 0.0931(8) 1.1184(8) 1.1180(9) 0.065(4) Uani 0.50 1 d P
Na10 Na 0.5306(8) 0.5563(12) 0.9466(7) 0.080(3) Uani 0.50 1 d PU
Na11 Na 0.5479(15) 0.5120(15) 0.8413(8) 0.104(5) Uani 0.50 1 d PU
O1W O -0.1790(9) 0.6479(9) 0.9967(7) 0.082(4) Uani 1 1 d .
O2W O -0.0813(6) 0.4901(6) 0.9637(5) 0.039(3) Uani 1 1 d .
O3W O 0.4488(5) 0.4110(5) 0.4062(5) 0.027(2) Uani 1 1 d .
O4W O 0.4902(5) 0.3606(5) 0.2721(4) 0.028(2) Uani 1 1 d .
O5W O 0.6002(6) 0.2912(7) 0.4031(6) 0.046(3) Uani 1 1 d .
O6W O 0.3764(7) 0.9125(9) 1.5150(8) 0.101(6) Uani 1 1 d .
O7W O 0.5240(13) 0.9440(14) 1.3721(10) 0.152(9) Uani 1 1 d .
O8W O 0.5528(11) 0.6753(8) 1.033(2) 0.43(3) Uani 1 1 d .
O9W O 0.0819(9) 0.7707(12) 0.7656(10) 0.122(7) Uani 1 1 d .
O10W O 0.3917(11) 0.4986(11) 0.9618(9) 0.121(6) Uani 1 1 d .
O11W O 0.5256(10) 1.1330(10) 1.4718(10) 0.115(6) Uani 1 1 d .
O12W O 0.7118(10) 0.6699(9) 0.8275(8) 0.097(5) Uani 1 1 d .
O13W O 0.8345(17) 0.6558(19) 0.753(3) 0.59(5) Uani 1 1 d .
O14W O 0.7465(14) 0.5214(18) 0.728(2) 0.35(3) Uani 1 1 d .
O15W O 0.661(2) 0.5602(16) 0.9107(19) 0.43(3) Uani 1 1 d .
O16W O 0.5191(13) 0.585(2) 1.1500(10) 0.234(17) Uani 1 1 d .
O17W O 0.1957(9) 0.0723(11) 0.5564(8) 0.102(5) Uani 1 1 d .
O18W O 0.3075(12) 1.0053(12) 1.5535(9) 0.144(8) Uani 1 1 d .
O19W O 0.3342(18) 0.8556(12) 1.5871(9) 0.185(11) Uani 1 1 d .
O20W O 0.0175(19) 0.4891(13) 0.3598(13) 0.265(18) Uani 1 1 d .
O21W O 0.0038(15) 0.3596(15) 1.1804(13) 0.063(7) Uiso 0.50 1 d PU
O22W O 0.1597(14) 0.6118(14) 1.3203(12) 0.057(6) Uiso 0.50 1 d P
O23W O 0.3875(10) 0.8402(10) 1.3983(9) 0.107(5) Uiso 1 1 d .
O24W O 0.0279(17) 0.4490(17) 1.1483(14) 0.212(11) Uiso 1 1 d U

loop_
_atom_site_aniso_label
_atom_site_aniso_U_11
_atom_site_aniso_U_22
_atom_site_aniso_U_33
_atom_site_aniso_U_23
_atom_site_aniso_U_13
_atom_site_aniso_U_12
Yb1 0.0229(3) 0.0166(3) 0.0246(3) 0.0035(2) 0.0086(2) 0.0087(2)
Yb2 0.0270(3) 0.0136(3) 0.0361(4) -0.0005(2) 0.0177(3) 0.0045(2)
Yb3 0.0113(2) 0.0152(3) 0.0206(3) 0.0002(2) 0.0038(2) 0.0040(2)
Yb4 0.0135(3) 0.0163(3) 0.0232(3) -0.0020(2) 0.0059(2) 0.0024(2)
N1 0.0323(16) 0.0266(14) 0.0429(18) 0.0052(13) 0.0114(14) 0.0118(13)
O1 0.0305(18) 0.0243(16) 0.0439(19) 0.0051(15) 0.0152(15) 0.0111(14)
C1 0.0314(16) 0.0245(14) 0.0448(17) 0.0054(13) 0.0145(14) 0.0108(13)
N2 0.0331(16) 0.0236(15) 0.0451(17) 0.0050(13) 0.0172(14) 0.0071(13)
O2 0.034(2) 0.0259(18) 0.042(2) 0.0041(16) 0.0110(18) 0.0093(18)
C2 0.0322(16) 0.0257(14) 0.0453(17) 0.0054(13) 0.0132(13) 0.0109(13)
N3 0.0303(14) 0.0193(14) 0.0319(16) 0.0064(13) 0.0086(14) 0.0097(12)
O3 0.035(2) 0.0264(16) 0.043(2) 0.0039(17) 0.0099(19) 0.0088(18)
C3 0.0327(17) 0.0258(15) 0.0464(18) 0.0054(14) 0.0128(14) 0.0109(14)
N4 0.0334(15) 0.0228(15) 0.0399(17) 0.0047(13) 0.0132(14) 0.0077(12)
O4 0.032(2) 0.0268(18) 0.042(2) 0.0075(17) 0.0115(17) 0.0128(17)
C4 0.0331(17) 0.0254(15) 0.0473(18) 0.0056(14) 0.0132(15) 0.0107(14)
N5 0.0164(13) 0.0269(15) 0.0297(16) 0.0022(13) 0.0062(12) 0.0081(11)
O5 0.034(2) 0.0269(17) 0.043(2) 0.0077(17) 0.0100(18) 0.0126(16)
C5 0.0326(17) 0.0244(15) 0.0467(18) 0.0056(14) 0.0143(14) 0.0107(14)
N6 0.0192(14) 0.0305(15) 0.0340(16) 0.0024(13) 0.0075(13) 0.0078(12)
O6 0.0351(19) 0.0236(19) 0.047(2) 0.0037(17) 0.0208(17) 0.0068(16)
C6 0.0319(16) 0.0239(14) 0.0456(17) 0.0057(13) 0.0151(13) 0.0103(13)
N7 0.0168(13) 0.0192(14) 0.0309(15) 0.0007(13) 0.0069(12) 0.0040(12)
O7 0.0357(19) 0.0249(19) 0.048(2) 0.0028(18) 0.0208(16) 0.0074(17)
C7 0.0337(19) 0.0256(17) 0.048(2) 0.0057(17) 0.0125(17) 0.0106(15)
N8 0.0198(14) 0.0219(14) 0.0324(15) 0.0001(13) 0.0076(12) 0.0041(12)
O8 0.0332(19) 0.0241(19) 0.044(2) 0.0051(18) 0.0151(18) 0.0050(16)
C8 0.0323(16) 0.0263(14) 0.0441(18) 0.0054(13) 0.0120(14) 0.0114(13)
O9 0.0338(18) 0.0252(19) 0.045(2) 0.0049(18) 0.0143(18) 0.0040(17)
C9 0.0329(18) 0.0266(15) 0.0427(19) 0.0044(14) 0.0110(16) 0.0110(14)
O10 0.0308(16) 0.0193(15) 0.0342(18) 0.0060(15) 0.0109(16) 0.0088(13)
C11 0.0323(17) 0.0270(15) 0.0425(19) 0.0061(15) 0.0111(15) 0.0125(15)
O12 0.0302(19) 0.0190(18) 0.0312(19) 0.0065(15) 0.0086(18) 0.0103(16)
C10 0.0338(19) 0.0261(16) 0.042(2) 0.0041(15) 0.0105(17) 0.0097(16)
O11 0.0307(19) 0.0195(18) 0.0314(18) 0.0058(16) 0.0082(17) 0.0105(16)
C12 0.0326(18) 0.0267(16) 0.042(2) 0.0072(16) 0.0108(16) 0.0126(15)
O13 0.0305(18) 0.0201(17) 0.033(2) 0.0057(17) 0.0080(17) 0.0087(15)
C13 0.0319(16) 0.0233(15) 0.0449(17) 0.0059(13) 0.0162(13) 0.0091(13)
O14 0.0312(18) 0.0213(18) 0.034(2) 0.0054(16) 0.0067(17) 0.0086(16)
C14 0.0341(16) 0.0241(16) 0.0465(19) 0.0037(15) 0.0185(14) 0.0073(14)
O16 0.0365(18) 0.0256(19) 0.040(2) 0.0063(17) 0.0112(18) 0.0046(16)
C16 0.0341(16) 0.0241(16) 0.0447(18) 0.0055(15) 0.0163(15) 0.0050(15)
O15 0.0383(19) 0.027(2) 0.042(2) 0.0077(17) 0.0089(17) 0.0035(17)
C15 0.0350(18) 0.0242(17) 0.047(2) 0.0034(16) 0.0200(15) 0.0072(15)
O17 0.0332(18) 0.0234(19) 0.043(2) 0.0050(17) 0.0136(18) 0.0086(16)
C17 0.0334(17) 0.0244(18) 0.044(2) 0.0051(16) 0.0150(16) 0.0048(15)
O18 0.0333(18) 0.0250(19) 0.044(2) 0.0053(17) 0.0130(18) 0.0081(16)
C18 0.0314(14) 0.0195(14) 0.0346(16) 0.0062(13) 0.0105(13) 0.0085(12)
O19 0.0163(15) 0.0268(17) 0.0294(18) 0.0019(15) 0.0067(14) 0.0085(13)
C19 0.0315(14) 0.0194(14) 0.0335(16) 0.0062(13) 0.0097(13) 0.0087(12)
O20 0.0171(17) 0.0293(19) 0.029(2) 0.0023(16) 0.0053(16) 0.0062(16)
C20 0.0320(15) 0.0195(14) 0.0339(17) 0.0064(14) 0.0096(14) 0.0084(12)
O21 0.0168(16) 0.0300(19) 0.030(2) 0.0024(17) 0.0046(15) 0.0062(16)
C21 0.0326(15) 0.0200(14) 0.0346(17) 0.0064(14) 0.0098(15) 0.0077(12)
O22 0.0169(17) 0.0262(19) 0.031(2) 0.0027(16) 0.0056(16) 0.0087(15)
C22 0.0322(15) 0.0202(14) 0.0353(17) 0.0063(14) 0.0105(14) 0.0075(12)
O23 0.0179(16) 0.0268(19) 0.031(2) 0.0034(17) 0.0050(17) 0.0085(15)
C23 0.0318(14) 0.0202(14) 0.0361(16) 0.0064(13) 0.0109(13) 0.0078(12)
O24 0.0183(16) 0.030(2) 0.037(2) -0.0014(17) 0.0084(17) 0.0068(16)
C24 0.0331(18) 0.0203(16) 0.035(2) 0.0069(16) 0.0093(17) 0.0076(14)
O25 0.0193(18) 0.032(2) 0.039(2) -0.0033(16) 0.0090(16) 0.0067(16)
C25 0.0309(14) 0.0192(14) 0.0324(16) 0.0064(13) 0.0091(14) 0.0093(12)
O26 0.0226(19) 0.036(2) 0.034(2) 0.0039(17) 0.0103(17) 0.0073(15)
C26 0.0303(16) 0.0192(15) 0.0317(16) 0.0065(13) 0.0084(15) 0.0103(14)
O27 0.0264(19) 0.039(2) 0.0358(19) 0.0050(17) 0.0084(17) 0.0075(17)
C28 0.0303(16) 0.0201(15) 0.0323(18) 0.0065(14) 0.0082(15) 0.0090(13)
O28 0.0167(14) 0.0191(16) 0.0321(17) 0.0001(15) 0.0076(13) 0.0043(13)
C27 0.0303(17) 0.0192(16) 0.0314(17) 0.0063(14) 0.0084(16) 0.0104(15)
O29 0.0173(16) 0.0194(18) 0.0290(19) 0.0013(17) 0.0071(14) 0.0036(16)
C29 0.0306(17) 0.0204(16) 0.0329(19) 0.0058(15) 0.0076(16) 0.0088(14)
O30 0.0179(17) 0.0198(18) 0.0289(19) 0.0015(17) 0.0070(14) 0.0034(16)
C30 0.0321(14) 0.0211(15) 0.0386(17) 0.0058(13) 0.0120(14) 0.0082(12)
O31 0.0160(17) 0.0191(18) 0.0308(18) 0.0004(17) 0.0080(15) 0.0038(16)
C31 0.0353(16) 0.0243(16) 0.0398(17) 0.0054(14) 0.0126(15) 0.0062(14)
O32 0.0163(16) 0.0206(18) 0.0321(19) -0.0005(17) 0.0075(15) 0.0028(16)
C33 0.0334(16) 0.0234(16) 0.0415(19) 0.0041(15) 0.0139(15) 0.0080(13)
O33 0.0200(16) 0.0214(17) 0.032(2) -0.0024(17) 0.0084(17) 0.0030(15)
C32 0.0366(17) 0.0257(18) 0.0406(19) 0.0065(16) 0.0108(16) 0.0047(15)
O34 0.0204(18) 0.0213(15) 0.033(2) -0.0020(17) 0.0081(17) 0.0032(15)
C34 0.0332(17) 0.0238(17) 0.043(2) 0.0048(15) 0.0135(16) 0.0084(14)
O35 0.0223(18) 0.0244(19) 0.0330(19) 0.0018(17) 0.0064(16) 0.0048(15)
C35 0.0164(13) 0.0275(14) 0.0298(16) 0.0018(12) 0.0069(12) 0.0087(11)
O36 0.0242(18) 0.0257(19) 0.0333(19) 0.0027(17) 0.0062(16) 0.0042(16)
C36 0.0164(13) 0.0275(14) 0.0296(16) 0.0018(12) 0.0066(12) 0.0084(11)
C37 0.0166(14) 0.0278(15) 0.0298(17) 0.0017(13) 0.0067(13) 0.0084(12)
C38 0.0167(14) 0.0281(16) 0.0303(17) 0.0015(14) 0.0066(13) 0.0088(12)
C39 0.0169(14) 0.0281(15) 0.0304(17) 0.0017(13) 0.0066(13) 0.0093(12)
C40 0.0170(13) 0.0281(14) 0.0306(16) 0.0021(12) 0.0068(12) 0.0094(11)
C41 0.0168(15) 0.0285(18) 0.0305(19) 0.0015(16) 0.0065(15) 0.0087(14)
C42 0.0164(13) 0.0273(14) 0.0296(16) 0.0020(12) 0.0063(13) 0.0081(11)
C43 0.0165(14) 0.0278(16) 0.0299(17) 0.0021(13) 0.0059(13) 0.0076(13)
C44 0.0171(14) 0.0268(16) 0.0302(17) 0.0025(14) 0.0060(14) 0.0082(12)
C45 0.0166(15) 0.0290(18) 0.0296(18) 0.0023(15) 0.0053(14) 0.0066(14)
C46 0.0172(15) 0.0265(17) 0.0307(19) 0.0028(15) 0.0056(15) 0.0085(13)
C47 0.0181(14) 0.0289(15) 0.0321(16) 0.0028(12) 0.0070(13) 0.0092(12)
C48 0.0187(15) 0.0304(17) 0.0354(17) 0.0006(14) 0.0080(14) 0.0074(14)
C49 0.0215(15) 0.0333(17) 0.0353(17) 0.0041(14) 0.0075(14) 0.0068(13)
C50 0.0187(16) 0.0308(18) 0.0372(18) -0.0015(15) 0.0086(15) 0.0071(15)
C51 0.0236(17) 0.0363(18) 0.0351(18) 0.0044(16) 0.0090(15) 0.0072(14)
C52 0.0171(13) 0.0193(14) 0.0324(14) 0.0003(13) 0.0076(12) 0.0046(12)
C53 0.0174(13) 0.0193(13) 0.0325(15) 0.0005(13) 0.0071(11) 0.0044(11)
C54 0.0177(14) 0.0197(15) 0.0332(16) 0.0005(14) 0.0070(12) 0.0047(12)
C55 0.0179(14) 0.0201(15) 0.0340(16) 0.0004(14) 0.0074(12) 0.0049(13)
C56 0.0176(14) 0.0200(15) 0.0336(16) 0.0002(14) 0.0080(12) 0.0049(12)
C57 0.0176(13) 0.0200(13) 0.0328(15) 0.0003(13) 0.0080(11) 0.0049(12)
C58 0.0181(15) 0.0205(18) 0.0345(19) 0.0004(17) 0.0073(14) 0.0051(14)
C59 0.0171(13) 0.0193(13) 0.0318(15) 0.0008(13) 0.0067(12) 0.0042(12)
C60 0.0173(15) 0.0193(15) 0.0299(16) 0.0010(14) 0.0067(13) 0.0039(13)
C61 0.0165(14) 0.0194(14) 0.0313(17) 0.0003(14) 0.0070(13) 0.0039(13)
C62 0.0174(15) 0.0194(16) 0.0291(18) 0.0013(16) 0.0070(13) 0.0037(14)
C63 0.0162(15) 0.0197(16) 0.0314(17) 0.0000(15) 0.0075(14) 0.0035(14)
C64 0.0185(14) 0.0210(14) 0.0326(15) 0.0003(13) 0.0080(12) 0.0049(12)
C65 0.0198(15) 0.0214(14) 0.0323(17) -0.0007(14) 0.0079(14) 0.0038(13)
C66 0.0215(15) 0.0236(16) 0.0327(16) 0.0010(14) 0.0068(13) 0.0034(13)
C67 0.0201(16) 0.0213(15) 0.0324(18) -0.0017(15) 0.0081(15) 0.0033(14)
C68 0.0226(16) 0.0246(17) 0.0328(18) 0.0019(15) 0.0064(14) 0.0042(14)
Na1 0.017(3) 0.029(3) 0.053(4) -0.007(3) 0.008(3) -0.001(2)
Na2 0.034(3) 0.027(3) 0.027(3) 0.002(2) 0.006(2) 0.004(2)
Na3 0.041(4) 0.039(4) 0.089(5) 0.003(3) 0.004(3) 0.016(3)
Na4 0.081(9) 0.151(14) 0.082(10) 0.020(9) 0.029(8) 0.004(9)
Na5 0.085(6) 0.095(6) 0.114(8) 0.036(6) 0.023(6) 0.025(5)
Na6 0.078(6) 0.093(7) 0.093(7) 0.022(5) 0.010(5) 0.022(5)
Na7 0.056(7) 0.041(6) 0.057(8) 0.034(5) 0.035(6) 0.035(6)
Na8 0.055(8) 0.042(7) 0.072(9) 0.027(5) 0.025(7) 0.016(6)
Na9 0.031(7) 0.045(8) 0.122(14) 0.020(8) 0.018(8) 0.015(6)
Na10 0.043(7) 0.134(10) 0.054(7) -0.031(7) 0.004(6) 0.050(9)
Na11 0.141(18) 0.154(15) 0.027(7) 0.017(8) 0.019(9) 0.066(14)
O1W 0.104(11) 0.080(10) 0.069(10) 0.012(8) 0.008(8) 0.049(9)
O2W 0.029(5) 0.023(5) 0.060(7) -0.001(5) 0.007(5) 0.009(4)
O3W 0.027(5) 0.027(5) 0.028(5) 0.005(4) 0.006(4) 0.010(4)
O4W 0.025(5) 0.029(5) 0.023(5) -0.008(4) 0.007(4) 0.006(4)
O5W 0.024(5) 0.056(7) 0.057(7) 0.015(6) 0.010(5) 0.011(5)
O6W 0.039(7) 0.103(12) 0.127(14) 0.049(11) 0.008(8) -0.032(7)
O7W 0.181(18) 0.26(2) 0.129(16) 0.097(17) 0.072(14) 0.196(19)
O8W 0.133(15) 0.017(7) 1.23(9) 0.12(2) 0.40(3) 0.048(9)
O9W 0.054(9) 0.158(17) 0.179(19) 0.095(15) 0.038(11) 0.037(10)
O10W 0.145(15) 0.117(14) 0.142(16) 0.020(12) 0.064(13) 0.092(13)
O11W 0.104(12) 0.094(12) 0.195(19) 0.052(12) 0.077(13) 0.071(10)
O12W 0.108(12) 0.075(10) 0.105(13) 0.031(9) -0.012(10) 0.034(9)
O13W 0.16(2) 0.23(3) 1.23(12) -0.29(5) 0.38(5) -0.02(2)
O14W 0.101(18) 0.20(3) 0.62(7) -0.11(4) 0.12(3) -0.016(18)
O15W 0.46(5) 0.15(2) 0.42(5) 0.19(3) -0.27(4) -0.18(3)
O16W 0.143(19) 0.45(4) 0.106(16) -0.12(2) -0.055(14) 0.23(3)
O17W 0.089(11) 0.147(15) 0.086(12) 0.072(11) 0.019(9) 0.039(11)
O18W 0.165(18) 0.140(17) 0.084(13) -0.021(12) 0.065(13) 0.001(14)
O19W 0.42(4) 0.125(16) 0.070(12) 0.072(12) 0.104(18) 0.12(2)
O20W 0.35(4) 0.131(19) 0.21(3) 0.088(19) -0.16(3) 0.01(2)

loop_
_atom_type_symbol
_atom_type_description
_atom_type_scat_dispersion_real
_atom_type_scat_dispersion_imag
_atom_type_scat_source
C C 0.0033 0.0016 'International Tables Vol C Tables 4.2.6.8 and 6.1.1.4'
H H 0.0000 0.0000 'International Tables Vol C Tables 4.2.6.8 and 6.1.1.4'
N N 0.0061 0.0033 'International Tables Vol C Tables 4.2.6.8 and 6.1.1.4'
O O 0.0106 0.0060 'International Tables Vol C Tables 4.2.6.8 and 6.1.1.4'
Na Na 0.0362 0.0249 'International Tables Vol C Tables 4.2.6.8 and 6.1.1.4'
Yb Yb -0.3850 5.5486 'International Tables Vol C Tables 4.2.6.8 and 6.1.1.4'

loop_
_geom_angle_atom_site_label_1
_geom_angle_atom_site_label_2
_geom_angle_atom_site_label_3
_geom_angle
_geom_angle_site_symmetry_1
_geom_angle_site_symmetry_3
O1 Yb1 O2 106.7(3) . .
O1 Yb1 O10 69.4(3) . .
O2 Yb1 O10 73.6(3) . .
O1 Yb1 O4 79.4(3) . .
O2 Yb1 O4 134.0(3) . .
O10 Yb1 O4 144.3(3) . .
O1 Yb1 O13 88.8(3) . .
O2 Yb1 O13 150.2(3) . .
O10 Yb1 O13 89.0(3) . .
O4 Yb1 O13 73.0(3) . .
O1 Yb1 O12 153.1(3) . .
O2 Yb1 O12 77.7(3) . .
O10 Yb1 O12 135.5(3) . .
O4 Yb1 O12 79.1(3) . .
O13 Yb1 O12 100.0(3) . .
O1 Yb1 N3 140.1(3) . .
O2 Yb1 N3 85.0(3) . .
O10 Yb1 N3 78.1(3) . .
O4 Yb1 N3 119.9(3) . .
O13 Yb1 N3 67.5(3) . .
O12 Yb1 N3 66.0(3) . .
O1 Yb1 N1 80.8(4) . .
O2 Yb1 N1 67.1(3) . .
O10 Yb1 N1 120.3(3) . .
O4 Yb1 N1 69.2(3) . .
O13 Yb1 N1 142.0(3) . .
O12 Yb1 N1 76.6(3) . .
N3 Yb1 N1 137.3(4) . .
O1 Yb1 C10 107.5(3) . .
O2 Yb1 C10 18.9(4) . .
O10 Yb1 C10 91.2(3) . .
O4 Yb1 C10 115.1(4) . .
O13 Yb1 C10 162.5(3) . .
O12 Yb1 C10 68.0(3) . .
N3 Yb1 C10 95.5(4) . .
N1 Yb1 C10 50.1(4) . .
O1 Yb1 C29 107.7(3) . .
O2 Yb1 C29 134.0(3) . .
O10 Yb1 C29 90.8(3) . .
O4 Yb1 C29 82.2(3) . .
O13 Yb1 C29 19.5(3) . .
O12 Yb1 C29 85.2(3) . .
N3 Yb1 C29 49.1(3) . .
N1 Yb1 C29 148.4(3) . .
C10 Yb1 C29 143.0(3) . .
O1 Yb1 Yb2 35.6(2) . .
O2 Yb1 Yb2 95.7(2) . .
O10 Yb1 Yb2 34.9(2) . .
O4 Yb1 Yb2 110.5(2) . .
O13 Yb1 Yb2 82.1(2) . .
O12 Yb1 Yb2 170.3(2) . .
N3 Yb1 Yb2 106.7(3) . .
N1 Yb1 Yb2 107.6(3) . .
C10 Yb1 Yb2 107.6(3) . .
C29 Yb1 Yb2 94.7(2) . .
O10 Yb2 O17 106.1(3) . .
O10 Yb2 O16 79.3(3) . .
O17 Yb2 O16 133.0(3) . .
O10 Yb2 O1 69.5(3) . .
O17 Yb2 O1 73.9(3) . .
O16 Yb2 O1 144.5(3) . .
O10 Yb2 O8 88.9(3) . .
O17 Yb2 O8 150.3(3) . .
O16 Yb2 O8 74.1(3) . .
O1 Yb2 O8 88.4(3) . .
O10 Yb2 O6 154.1(3) . .
O17 Yb2 O6 78.7(3) . .
O16 Yb2 O6 79.2(3) . .
O1 Yb2 O6 134.9(3) . .
O8 Yb2 O6 99.0(3) . .
O10 Yb2 N2 139.3(3) . .
O17 Yb2 N2 86.5(3) . .
O16 Yb2 N2 120.2(4) . .
O1 Yb2 N2 77.6(3) . .
O8 Yb2 N2 66.3(3) . .
O6 Yb2 N2 65.4(3) . .
O10 Yb2 N4 81.6(3) . .
O17 Yb2 N4 66.9(3) . .
O16 Yb2 N4 67.9(3) . .
O1 Yb2 N4 121.6(4) . .
O8 Yb2 N4 141.9(4) . .
O6 Yb2 N4 76.9(3) . .
N2 Yb2 N4 137.6(3) . .
O10 Yb2 C34 105.9(3) . .
O17 Yb2 C34 18.8(3) . .
O16 Yb2 C34 114.2(3) . .
O1 Yb2 C34 91.0(3) . .
O8 Yb2 C34 163.8(3) . .
O6 Yb2 C34 70.4(3) . .
N2 Yb2 C34 97.8(4) . .
N4 Yb2 C34 49.3(4) . .
O10 Yb2 C17 107.5(3) . .
O17 Yb2 C17 134.8(3) . .
O16 Yb2 C17 82.7(4) . .
O1 Yb2 C17 90.5(3) . .
O8 Yb2 C17 19.1(3) . .
O6 Yb2 C17 84.0(3) . .
N2 Yb2 C17 48.5(4) . .
N4 Yb2 C17 147.4(4) . .
C34 Yb2 C17 144.8(4) . .
O10 Yb2 C15 171.1(3) . .
O17 Yb2 C15 68.7(4) . .
O16 Yb2 C15 98.9(4) . .
O1 Yb2 C15 114.5(3) . .
O8 Yb2 C15 99.0(3) . .
O6 Yb2 C15 20.5(3) . .
N2 Yb2 C15 49.0(3) . .
N4 Yb2 C15 89.6(3) . .
C34 Yb2 C15 66.7(4) . .
C17 Yb2 C15 80.8(4) . .
O10 Yb2 Yb1 35.6(2) . .
O17 Yb2 Yb1 95.6(2) . .
O16 Yb2 Yb1 110.6(2) . .
O1 Yb2 Yb1 35.0(2) . .
O8 Yb2 Yb1 81.7(2) . .
O6 Yb2 Yb1 169.9(2) . .
N2 Yb2 Yb1 106.1(3) . .
N4 Yb2 Yb1 108.8(3) . .
C34 Yb2 Yb1 106.6(3) . .
C17 Yb2 Yb1 94.4(3) . .
C15 Yb2 Yb1 149.4(3) . .
O28 Yb3 O26 84.6(3) . .
O28 Yb3 O31 79.0(3) . .
O26 Yb3 O31 75.0(3) . .
O28 Yb3 O29 111.1(3) . .
O26 Yb3 O29 149.7(3) . .
O31 Yb3 O29 132.1(3) . .
O28 Yb3 O19 69.8(3) . .
O26 Yb3 O19 87.5(3) . .
O31 Yb3 O19 145.5(3) . .
O29 Yb3 O19 74.9(3) . .
O28 Yb3 O24 152.0(3) . .
O26 Yb3 O24 100.3(3) . .
O31 Yb3 O24 75.8(3) . .
O29 Yb3 O24 78.2(3) . .
O19 Yb3 O24 137.6(3) . .
O28 Yb3 N6 139.3(3) . .
O26 Yb3 N6 69.7(3) . .
O31 Yb3 N6 121.2(3) . .
O29 Yb3 N6 82.4(3) . .
O19 Yb3 N6 77.9(3) . .
O24 Yb3 N6 66.5(3) . .
O28 Yb3 N7 83.1(3) . .
O26 Yb3 N7 143.1(3) . .
O31 Yb3 N7 68.5(3) . .
O29 Yb3 N7 66.6(3) . .
O19 Yb3 N7 120.0(3) . .
O24 Yb3 N7 76.5(3) . .
N6 Yb3 N7 135.8(3) . .
O28 Yb3 C51 103.6(3) . .
O26 Yb3 C51 20.2(3) . .
O31 Yb3 C51 85.3(3) . .
O29 Yb3 C51 132.2(3) . .
O19 Yb3 C51 88.0(3) . .
O24 Yb3 C51 86.4(4) . .
N6 Yb3 C51 50.1(3) . .
N7 Yb3 C51 151.4(3) . .
O28 Yb3 C63 80.0(3) . .
O26 Yb3 C63 93.2(3) . .
O31 Yb3 C63 18.2(3) . .
O29 Yb3 C63 114.5(3) . .
O19 Yb3 C63 149.6(3) . .
O24 Yb3 C63 72.2(3) . .
N6 Yb3 C63 130.7(3) . .
N7 Yb3 C63 50.4(3) . .
C51 Yb3 C63 102.8(3) . .
O28 Yb3 C50 171.8(3) . .
O26 Yb3 C50 99.5(4) . .
O31 Yb3 C50 95.1(3) . .
O29 Yb3 C50 68.7(3) . .
O19 Yb3 C50 117.3(3) . .
O24 Yb3 C50 20.4(3) . .
N6 Yb3 C50 48.8(3) . .
N7 Yb3 C50 89.4(3) . .
C51 Yb3 C50 81.4(4) . .
C63 Yb3 C50 92.6(3) . .
O28 Yb3 C62 110.3(3) . .
O26 Yb3 C62 163.6(3) . .
O31 Yb3 C62 113.7(3) . .
O29 Yb3 C62 18.4(3) . .
O19 Yb3 C62 91.2(3) . .
O24 Yb3 C62 70.0(3) . .
N6 Yb3 C62 94.1(3) . .
N7 Yb3 C62 49.4(3) . .
C51 Yb3 C62 143.5(3) . .
C63 Yb3 C62 96.1(3) . .
C50 Yb3 C62 66.7(3) . .
O19 Yb4 O35 89.6(3) . .
O19 Yb4 O22 107.9(3) . .
O35 Yb4 O22 149.1(3) . .
O19 Yb4 O28 69.3(3) . .
O35 Yb4 O28 90.9(3) . .
O22 Yb4 O28 72.8(3) . .
O19 Yb4 O20 80.4(3) . .
O35 Yb4 O20 74.6(3) . .
O22 Yb4 O20 132.2(3) . .
O28 Yb4 O20 146.6(3) . .
O19 Yb4 O33 155.6(3) . .
O35 Yb4 O33 97.4(3) . .
O22 Yb4 O33 77.3(3) . .
O28 Yb4 O33 133.5(3) . .
O20 Yb4 O33 79.0(3) . .
O19 Yb4 N5 82.4(3) . .
O35 Yb4 N5 142.5(3) . .
O22 Yb4 N5 66.9(3) . .
O28 Yb4 N5 119.6(3) . .
O20 Yb4 N5 67.9(3) . .
O33 Yb4 N5 77.8(3) . .
O19 Yb4 N8 137.8(3) . .
O35 Yb4 N8 66.2(3) . .
O22 Yb4 N8 84.3(3) . .
O28 Yb4 N8 76.7(3) . .
O20 Yb4 N8 121.4(3) . .
O33 Yb4 N8 65.5(3) . .
N5 Yb4 N8 137.6(3) . .
O19 Yb4 C68 109.4(3) . .
O35 Yb4 C68 20.0(3) . .
O22 Yb4 C68 133.1(3) . .
O28 Yb4 C68 95.0(3) . .
O20 Yb4 C68 81.6(3) . .
O33 Yb4 C68 80.4(3) . .
N5 Yb4 C68 145.3(3) . .
N8 Yb4 C68 48.9(3) . .
O19 Yb4 C67 171.3(3) . .
O35 Yb4 C67 98.6(3) . .
O22 Yb4 C67 66.1(3) . .
O28 Yb4 C67 113.2(3) . .
O20 Yb4 C67 98.9(3) . .
O33 Yb4 C67 20.4(3) . .
N5 Yb4 C67 89.3(3) . .
N8 Yb4 C67 49.7(3) . .
C68 Yb4 C67 79.0(3) . .
O19 Yb4 C46 108.6(3) . .
O35 Yb4 C46 160.9(3) . .
O22 Yb4 C46 19.2(3) . .
O28 Yb4 C46 90.5(3) . .
O20 Yb4 C46 113.0(3) . .
O33 Yb4 C46 68.3(3) . .
N5 Yb4 C46 49.4(3) . .
N8 Yb4 C46 95.7(3) . .
C68 Yb4 C46 141.1(3) . .
C67 Yb4 C46 63.6(3) . .
O19 Yb4 Yb3 35.8(2) . .
O35 Yb4 Yb3 85.4(2) . .
O22 Yb4 Yb3 94.2(2) . .
O28 Yb4 Yb3 34.15(19) . .
O20 Yb4 Yb3 113.3(2) . .
O33 Yb4 Yb3 167.6(2) . .
N5 Yb4 Yb3 107.2(2) . .
N8 Yb4 Yb3 105.1(2) . .
C68 Yb4 Yb3 99.7(2) . .
C67 Yb4 Yb3 147.3(2) . .
C46 Yb4 Yb3 106.0(2) . .
C9 N1 C11 114.4(11) . .
C9 N1 C8 108.4(10) . .
C11 N1 C8 111.1(10) . .
C9 N1 Yb1 106.1(8) . .
C11 N1 Yb1 110.0(8) . .
C8 N1 Yb1 106.5(8) . .
C1 O1 Yb1 126.0(9) . .
C1 O1 Yb2 123.6(8) . .
Yb1 O1 Yb2 109.4(4) . .
O1 C1 C2 122.6(13) . .
O1 C1 C6 118.0(13) . .
C2 C1 C6 119.3(13) . .
C13 N2 C16 107.0(10) . .
C13 N2 C14 113.3(11) . .
C16 N2 C14 107.5(11) . .
C13 N2 Yb2 115.7(8) . .
C16 N2 Yb2 106.2(8) . .
C14 N2 Yb2 106.6(7) . .
C10 O2 Yb1 124.6(9) . .
C3 C2 C1 120.2(13) . .
C3 C2 C8 120.8(14) . .
C1 C2 C8 119.0(13) . .
C28 N3 C25 105.8(10) . .
C28 N3 C26 110.7(10) . .
C25 N3 C26 111.3(9) . .
C28 N3 Yb1 105.1(7) . .
C25 N3 Yb1 117.3(7) . .
C26 N3 Yb1 106.4(7) . .
C4 C3 C2 124.1(15) . .
C31 N4 C33 112.0(11) . .
C31 N4 C30 111.4(11) . .
C33 N4 C30 108.4(11) . .
C31 N4 Yb2 111.3(8) . .
C33 N4 Yb2 108.9(8) . .
C30 N4 Yb2 104.5(8) . .
C12 O4 Yb1 124.0(8) . .
C3 C4 C5 116.1(13) . .
C3 C4 C7 124.9(14) . .
C5 C4 C7 119.0(12) . .
C44 N5 C42 108.4(10) . .
C44 N5 C43 110.8(10) . .
C42 N5 C43 110.7(9) . .
C44 N5 Yb4 108.9(7) . .
C42 N5 Yb4 106.8(7) . .
C43 N5 Yb4 111.1(8) . .
C6 C5 C4 121.8(13) . .
C48 N6 C49 108.8(10) . .
C48 N6 C47 114.2(10) . .
C49 N6 C47 105.8(10) . .
C48 N6 Yb3 106.6(8) . .
C49 N6 Yb3 106.2(7) . .
C47 N6 Yb3 114.9(8) . .
C15 O6 Yb2 119.9(9) . .
C15 O6 Na1 92.9(8) . 2_567
Yb2 O6 Na1 146.9(5) . 2_567
C1 C6 C5 118.3(14) . .
C1 C6 C13 123.0(13) . .
C5 C6 C13 118.6(12) . .
C60 N7 C61 112.8(9) . .
C60 N7 C59 109.6(10) . .
C61 N7 C59 110.7(9) . .
C60 N7 Yb3 108.7(7) . .
C61 N7 Yb3 109.2(8) . .
C59 N7 Yb3 105.6(7) . .
C15 O7 Na1 89.3(9) . 2_567
C66 N8 C64 110.6(10) . .
C66 N8 C65 107.0(10) . .
C64 N8 C65 114.1(10) . .
C66 N8 Yb4 106.1(7) . .
C64 N8 Yb4 113.7(7) . .
C65 N8 Yb4 104.8(7) . .
C17 O8 Yb2 123.2(9) . .
C17 O8 Na11 87.6(9) . .
Yb2 O8 Na11 148.1(6) . .
C2 C8 N1 112.1(11) . .
C17 O9 Na10 111.1(10) . .
C17 O9 Na11 101.2(10) . .
Na10 O9 Na11 51.4(5) . .
C10 C9 N1 113.5(12) . .
C18 O10 Yb2 127.6(8) . .
C18 O10 Yb1 122.2(8) . .
Yb2 O10 Yb1 109.5(3) . .
C12 C11 N1 113.7(12) . .
C27 O12 Yb1 123.0(8) . .
O2 C10 O3 123.2(14) . .
O2 C10 C9 117.1(13) . .
O3 C10 C9 119.2(13) . .
O2 C10 Yb1 36.6(6) . .
O3 C10 Yb1 154.9(10) . .
C9 C10 Yb1 81.2(8) . .
C27 O11 Na2 126.6(8) . .
O5 C12 O4 122.4(13) . .
O5 C12 C11 120.4(14) . .
O4 C12 C11 117.1(12) . .
C29 O13 Yb1 122.1(8) . .
N2 C13 C6 111.7(11) . .
C29 O14 Na3 115.7(9) . .
C29 O14 Na11 109.7(10) . .
Na3 O14 Na11 104.6(7) . .
C15 C14 N2 108.3(11) . .
C32 O16 Yb2 127.3(9) . .
N2 C16 C17 106.0(11) . .
O7 C15 O6 120.6(13) . .
O7 C15 C14 120.3(13) . .
O6 C15 C14 119.1(12) . .
O7 C15 Na1 64.6(8) . 2_567
O6 C15 Na1 59.6(7) . 2_567
C14 C15 Na1 157.9(10) . 2_567
O7 C15 Yb2 156.1(10) . .
O6 C15 Yb2 39.6(6) . .
C14 C15 Yb2 81.6(7) . .
Na1 C15 Yb2 99.1(4) 2_567 .
C34 O17 Yb2 125.0(10) . .
O9 C17 O8 124.1(13) . .
O9 C17 C16 118.5(12) . .
O8 C17 C16 117.2(12) . .
O9 C17 Na11 55.7(8) . .
O8 C17 Na11 68.6(9) . .
C16 C17 Na11 168.5(11) . .
O9 C17 Yb2 161.6(10) . .
O8 C17 Yb2 37.7(6) . .
C16 C17 Yb2 79.6(7) . .
Na11 C17 Yb2 105.9(6) . .
C34 O18 Na8 122.5(9) . 2_567
C23 C18 O10 118.1(11) . .
C23 C18 C19 119.1(12) . .
O10 C18 C19 122.9(11) . .
C35 O19 Yb4 127.5(7) . .
C35 O19 Yb3 120.9(7) . .
Yb4 O19 Yb3 109.6(3) . .
C20 C19 C18 121.1(12) . .
C20 C19 C25 120.0(12) . .
C18 C19 C25 118.9(11) . .
C45 O20 Yb4 126.9(8) . .
C21 C20 C19 120.4(13) . .
C45 O21 Na6 119.9(9) . 2_677
C22 C21 C20 118.7(12) . .
C22 C21 C24 120.7(12) . .
C20 C21 C24 120.2(12) . .
C46 O22 Yb4 124.0(8) . .
C21 C22 C23 123.4(12) . .
C46 O23 Na9 114.2(8) . .
C18 C23 C22 117.1(12) . .
C18 C23 C30 120.8(12) . .
C22 C23 C30 122.0(12) . .
C50 O24 Yb3 120.9(8) . .
C50 O25 Na1 125.9(8) . 2_567
N3 C25 C19 114.7(11) . .
C51 O26 Yb3 121.0(9) . .
C51 O26 Na8 101.7(9) . .
Yb3 O26 Na8 136.6(5) . .
C27 C26 N3 108.7(10) . .
C29 C28 N3 110.2(10) . .
C52 O28 Yb3 126.3(7) . .
C52 O28 Yb4 122.0(7) . .
Yb3 O28 Yb4 110.1(3) . .
O11 C27 O12 126.3(13) . .
O11 C27 C26 118.1(11) . .
O12 C27 C26 115.6(11) . .
C62 O29 Yb3 126.2(7) . .
O14 C29 O13 123.7(12) . .
O14 C29 C28 119.5(12) . .
O13 C29 C28 116.7(12) . .
O14 C29 Na3 42.5(6) . .
O13 C29 Na3 98.2(8) . .
C28 C29 Na3 132.7(9) . .
O14 C29 Yb1 161.5(9) . .
O13 C29 Yb1 38.4(6) . .
C28 C29 Yb1 78.4(7) . .
Na3 C29 Yb1 130.0(5) . .
C62 O30 Na6 124.8(8) . .
C62 O30 Na5 105.8(8) . .
Na6 O30 Na5 129.2(4) . .
N4 C30 C23 114.0(11) . .
C63 O31 Yb3 126.7(8) . .
C63 O31 Na7 109.7(8) . .
Yb3 O31 Na7 115.2(4) . .
N4 C31 C32 114.2(11) . .
C63 O32 Na1 147.6(8) . .
N4 C33 C34 110.0(11) . .
C67 O33 Yb4 119.8(8) . .
C67 O33 Na2 93.7(7) . 1_566
Yb4 O33 Na2 146.5(4) . 1_566
O15 C32 O16 125.4(14) . .
O15 C32 C31 119.6(12) . .
O16 C32 C31 114.9(13) . .
C67 O34 Na3 149.6(9) . 2_677
C67 O34 Na2 85.5(7) . 1_566
Na3 O34 Na2 81.5(3) 2_677 1_566
O17 C34 O18 125.1(13) . .
O17 C34 C33 118.2(13) . .
O18 C34 C33 116.4(12) . .
O17 C34 Yb2 36.2(7) . .
O18 C34 Yb2 159.5(10) . .
C33 C34 Yb2 82.2(8) . .
C68 O35 Yb4 121.1(9) . .
O19 C35 C40 119.9(11) . .
O19 C35 C36 120.3(11) . .
C40 C35 C36 119.8(11) . .
C68 O36 Na4 126.9(8) . .
C37 C36 C35 120.6(12) . .
C37 C36 C42 118.0(12) . .
C35 C36 C42 121.3(10) . .
C36 C37 C38 119.6(12) . .
C39 C38 C37 120.2(11) . .
C39 C38 C41 118.1(11) . .
C37 C38 C41 121.6(12) . .
C38 C39 C40 121.1(12) . .
C35 C40 C39 118.2(12) . .
C35 C40 C47 120.2(11) . .
C39 C40 C47 121.3(11) . .
N5 C42 C36 113.5(11) . .
N5 C43 C45 114.0(10) . .
N5 C44 C46 112.0(10) . .
O21 C45 O20 125.7(13) . .
O21 C45 C43 118.3(11) . .
O20 C45 C43 116.0(11) . .
O23 C46 O22 124.3(11) . .
O23 C46 C44 117.6(11) . .
O22 C46 C44 117.8(11) . .
O23 C46 Yb4 157.0(9) . .
O22 C46 Yb4 36.8(6) . .
C44 C46 Yb4 81.7(7) . .
C40 C47 N6 115.1(11) . .
N6 C48 C50 111.2(10) . .
N6 C49 C51 107.5(11) . .
O25 C50 O24 122.6(12) . .
O25 C50 C48 120.1(11) . .
O24 C50 C48 117.2(12) . .
O25 C50 Yb3 157.7(10) . .
O24 C50 Yb3 38.7(6) . .
C48 C50 Yb3 79.3(7) . .
O26 C51 O27 122.9(13) . .
O26 C51 C49 119.4(13) . .
O27 C51 C49 117.7(12) . .
O26 C51 Yb3 38.9(7) . .
O27 C51 Yb3 160.6(10) . .
C49 C51 Yb3 80.7(8) . .
O28 C52 C57 119.2(12) . .
O28 C52 C53 119.6(11) . .
C57 C52 C53 121.1(11) . .
C54 C53 C52 118.1(12) . .
C54 C53 C59 120.5(12) . .
C52 C53 C59 121.4(11) . .
C55 C54 C53 122.6(13) . .
C54 C55 C56 117.6(12) . .
C54 C55 C58 121.1(12) . .
C56 C55 C58 121.3(11) . .
C57 C56 C55 123.3(12) . .
C56 C57 C52 117.3(12) . .
C56 C57 C64 124.1(12) . .
C52 C57 C64 118.7(11) . .
N7 C59 C53 114.3(10) . .
N7 C60 C62 113.7(10) . .
N7 C61 C63 113.7(10) . .
O30 C62 O29 123.3(11) . .
O30 C62 C60 120.2(12) . .
O29 C62 C60 116.3(11) . .
O30 C62 Yb3 156.5(9) . .
O29 C62 Yb3 35.4(5) . .
C60 C62 Yb3 81.3(7) . .
O31 C63 O32 126.3(13) . .
O31 C63 C61 116.8(10) . .
O32 C63 C61 116.5(11) . .
O31 C63 Yb3 35.2(6) . .
O32 C63 Yb3 161.4(10) . .
C61 C63 Yb3 81.9(6) . .
N8 C64 C57 115.1(11) . .
N8 C65 C67 112.7(10) . .
N8 C66 C68 109.2(11) . .
O34 C67 O33 122.7(11) . .
O34 C67 C65 120.2(11) . .
O33 C67 C65 117.1(11) . .
O34 C67 Na2 68.2(7) . 1_566
O33 C67 Na2 59.1(6) . 1_566
C65 C67 Na2 155.3(10) . 1_566
O34 C67 Yb4 155.1(9) . .
O33 C67 Yb4 39.9(6) . .
C65 C67 Yb4 80.6(7) . .
Na2 C67 Yb4 98.9(4) 1_566 .
O35 C68 O36 123.4(12) . .
O35 C68 C66 121.0(13) . .
O36 C68 C66 115.4(12) . .
O35 C68 Yb4 38.9(7) . .
O36 C68 Yb4 157.3(9) . .
C66 C68 Yb4 83.2(8) . .
O32 Na1 O2W 92.6(3) . .
O32 Na1 O25 171.0(4) . 2_567
O2W Na1 O25 89.1(4) . 2_567
O32 Na1 O6 96.2(4) . 2_567
O2W Na1 O6 145.1(4) . 2_567
O25 Na1 O6 87.4(4) 2_567 2_567
O32 Na1 O1W 78.6(4) . .
O2W Na1 O1W 97.0(5) . .
O25 Na1 O1W 92.4(4) 2_567 .
O6 Na1 O1W 117.8(4) 2_567 .
O32 Na1 O7 95.6(4) . 2_567
O2W Na1 O7 93.1(4) . 2_567
O25 Na1 O7 93.1(4) 2_567 2_567
O6 Na1 O7 52.5(3) 2_567 2_567
O1W Na1 O7 168.6(5) . 2_567
O32 Na1 C15 102.0(4) . 2_567
O2W Na1 C15 117.6(4) . 2_567
O25 Na1 C15 85.0(4) 2_567 2_567
O6 Na1 C15 27.4(3) 2_567 2_567
O1W Na1 C15 145.1(5) . 2_567
O7 Na1 C15 26.1(3) 2_567 2_567
O5W Na2 O4W 101.1(4) . .
O5W Na2 O11 85.6(4) . .
O4W Na2 O11 165.9(4) . .
O5W Na2 O33 121.0(4) . 1_544
O4W Na2 O33 102.7(4) . 1_544
O11 Na2 O33 84.0(3) . 1_544
O5W Na2 O3W 105.7(4) . .
O4W Na2 O3W 76.5(3) . .
O11 Na2 O3W 89.8(3) . .
O33 Na2 O3W 132.1(4) 1_544 .
O5W Na2 O34 170.5(4) . 1_544
O4W Na2 O34 87.5(3) . 1_544
O11 Na2 O34 86.8(3) . 1_544
O33 Na2 O34 52.4(3) 1_544 1_544
O3W Na2 O34 79.9(3) . 1_544
O5W Na2 C67 145.5(4) . 1_544
O4W Na2 C67 101.1(4) . 1_544
O11 Na2 C67 79.1(4) . 1_544
O33 Na2 C67 27.2(3) 1_544 1_544
O3W Na2 C67 105.0(4) . 1_544
O34 Na2 C67 26.4(3) 1_544 1_544
O5W Na2 Na3 144.9(4) . 2_666
O4W Na2 Na3 50.9(3) . 2_666
O11 Na2 Na3 117.6(3) . 2_666
O33 Na2 Na3 89.2(3) 1_544 2_666
O3W Na2 Na3 52.5(3) . 2_666
O34 Na2 Na3 44.5(2) 1_544 2_666
C67 Na2 Na3 68.7(3) 1_544 2_666
O34 Na3 O14 172.6(5) 2_677 .
O34 Na3 O12W 95.3(5) 2_677 .
O14 Na3 O12W 90.8(5) . .
O34 Na3 O4W 92.8(4) 2_677 2_666
O14 Na3 O4W 82.5(4) . 2_666
O12W Na3 O4W 95.3(5) . 2_666
O34 Na3 O3W 83.6(4) 2_677 2_666
O14 Na3 O3W 89.5(4) . 2_666
O12W Na3 O3W 166.8(5) . 2_666
O4W Na3 O3W 71.7(3) 2_666 2_666
O34 Na3 O14W 125.0(7) 2_677 .
O14 Na3 O14W 60.5(6) . .
O12W Na3 O14W 76.7(9) . .
O4W Na3 O14W 141.7(7) 2_666 .
O3W Na3 O14W 114.7(8) 2_666 .
O34 Na3 O13W 83.1(10) 2_677 .
O14 Na3 O13W 103.5(9) . .
O12W Na3 O13W 61.3(11) . .
O4W Na3 O13W 155.6(9) 2_666 .
O3W Na3 O13W 131.3(11) 2_666 .
O14W Na3 O13W 44.9(8) . .
O34 Na3 C29 150.9(5) 2_677 .
O14 Na3 C29 21.8(3) . .
O12W Na3 C29 110.7(5) . .
O4W Na3 C29 72.7(4) 2_666 .
O3W Na3 C29 68.1(4) 2_666 .
O14W Na3 C29 75.4(6) . .
O13W Na3 C29 120.2(8) . .
O34 Na3 Na2 54.0(3) 2_677 2_666
O14 Na3 Na2 119.1(3) . 2_666
O12W Na3 Na2 121.1(4) . 2_666
O4W Na3 Na2 47.6(3) 2_666 2_666
O3W Na3 Na2 48.3(2) 2_666 2_666
O14W Na3 Na2 161.7(9) . 2_666
O13W Na3 Na2 136.8(10) . 2_666
C29 Na3 Na2 99.8(3) . 2_666
O34 Na3 Na11 141.8(5) 2_677 .
O14 Na3 Na11 40.1(4) . .
O12W Na3 Na11 59.3(5) . .
O4W Na3 Na11 64.8(4) 2_666 .
O3W Na3 Na11 114.5(4) 2_666 .
O14W Na3 Na11 79.5(9) . .
O13W Na3 Na11 104.5(12) . .
C29 Na3 Na11 54.0(4) . .
Na2 Na3 Na11 112.3(4) 2_666 .
O6W Na4 O6W 180.0(4) . 2_678
O6W Na4 O11W 127.4(5) . .
O6W Na4 O11W 52.6(5) 2_678 .
O6W Na4 O11W 52.6(5) . 2_678
O6W Na4 O11W 127.4(5) 2_678 2_678
O11W Na4 O11W 180.000(4) . 2_678
O6W Na4 O36 49.5(4) . .
O6W Na4 O36 130.5(4) 2_678 .
O11W Na4 O36 86.5(5) . .
O11W Na4 O36 93.5(5) 2_678 .
O6W Na4 O36 130.5(4) . 2_678
O6W Na4 O36 49.5(4) 2_678 2_678
O11W Na4 O36 93.5(5) . 2_678
O11W Na4 O36 86.5(5) 2_678 2_678
O36 Na4 O36 180.0(2) . 2_678
O6W Na4 O7W 70.7(7) . 2_678
O6W Na4 O7W 109.3(7) 2_678 2_678
O11W Na4 O7W 93.7(6) . 2_678
O11W Na4 O7W 86.3(6) 2_678 2_678
O36 Na4 O7W 98.8(4) . 2_678
O36 Na4 O7W 81.2(4) 2_678 2_678
O6W Na4 O7W 109.3(7) . .
O6W Na4 O7W 70.7(7) 2_678 .
O11W Na4 O7W 86.3(6) . .
O11W Na4 O7W 93.7(6) 2_678 .
O36 Na4 O7W 81.2(4) . .
O36 Na4 O7W 98.8(4) 2_678 .
O7W Na4 O7W 180.000(7) 2_678 .
O6W Na4 O23W 55.4(5) . .
O6W Na4 O23W 124.6(5) 2_678 .
O11W Na4 O23W 120.7(6) . .
O11W Na4 O23W 59.3(6) 2_678 .
O36 Na4 O23W 49.6(4) . .
O36 Na4 O23W 130.4(4) 2_678 .
O7W Na4 O23W 126.0(6) 2_678 .
O7W Na4 O23W 54.0(6) . .
O6W Na4 O23W 124.6(5) . 2_678
O6W Na4 O23W 55.4(5) 2_678 2_678
O11W Na4 O23W 59.3(6) . 2_678
O11W Na4 O23W 120.7(6) 2_678 2_678
O36 Na4 O23W 130.4(4) . 2_678
O36 Na4 O23W 49.6(4) 2_678 2_678
O7W Na4 O23W 54.0(6) 2_678 2_678
O7W Na4 O23W 126.0(6) . 2_678
O23W Na4 O23W 180.0(5) . 2_678
O8W Na5 O30 146.6(5) . .
O8W Na5 Na10 33.3(8) . .
O30 Na5 Na10 130.0(4) . .
O9W Na6 O30 114.7(5) . .
O9W Na6 O21 131.6(5) . 2_677
O30 Na6 O21 113.8(4) . 2_677
O24W Na7 O22W 112.8(10) . .
O24W Na7 O31 121.5(9) . .
O22W Na7 O31 125.7(8) . .
O24W Na7 Na8 158.0(8) . .
O22W Na7 Na8 48.9(6) . .
O31 Na7 Na8 78.4(4) . .
O24W Na7 Yb3 128.9(8) . .
O22W Na7 Yb3 109.5(7) . .
O31 Na7 Yb3 28.9(2) . .
Na8 Na7 Yb3 73.0(3) . .
O22W Na8 O18 49.5(5) . 2_567
O22W Na8 O26 79.6(6) . .
O18 Na8 O26 112.2(5) 2_567 .
O22W Na8 Na7 39.9(5) . .
O18 Na8 Na7 54.1(3) 2_567 .
O26 Na8 Na7 58.1(4) . .
Na11 Na10 O8W 144.6(13) . .
Na11 Na10 O10W 113.9(10) . .
O8W Na10 O10W 89.8(7) . .
Na11 Na10 O15W 52.1(10) . .
O8W Na10 O15W 110.8(10) . .
O10W Na10 O15W 158.2(11) . .
Na11 Na10 O9 65.9(7) . .
O8W Na10 O9 90.9(11) . .
O10W Na10 O9 87.1(7) . .
O15W Na10 O9 99.1(9) . .
Na11 Na10 O10W 112.8(8) . 2_667
O8W Na10 O10W 87.2(11) . 2_667
O10W Na10 O10W 99.2(9) . 2_667
O15W Na10 O10W 75.7(8) . 2_667
O9 Na10 O10W 173.4(9) . 2_667
Na11 Na10 O16W 40.7(8) . 2_667
O8W Na10 O16W 171.4(8) . 2_667
O10W Na10 O16W 81.7(9) . 2_667
O15W Na10 O16W 77.8(9) . 2_667
O9 Na10 O16W 87.1(8) . 2_667
O10W Na10 O16W 95.8(9) 2_667 2_667
Na11 Na10 Na10 127.5(11) . 2_667
O8W Na10 Na10 87.6(10) . 2_667
O10W Na10 Na10 53.1(6) . 2_667
O15W Na10 Na10 118.5(10) . 2_667
O9 Na10 Na10 140.2(7) . 2_667
O10W Na10 Na10 46.1(6) 2_667 2_667
O16W Na10 Na10 88.7(11) 2_667 2_667
Na11 Na10 Na5 112.6(9) . .
O8W Na10 Na5 41.9(10) . .
O10W Na10 Na5 82.6(5) . .
O15W Na10 Na5 117.3(9) . .
O9 Na10 Na5 49.4(4) . .
O10W Na10 Na5 129.1(6) 2_667 .
O16W Na10 Na5 134.3(7) 2_667 .
Na10 Na10 Na5 114.6(6) 2_667 .
O16W Na11 O15W 114.1(14) 2_667 .
O16W Na11 Na10 82.7(11) 2_667 .
O15W Na11 Na10 68.5(16) . .
O16W Na11 O14 108.9(12) 2_667 .
O15W Na11 O14 106.1(17) . .
Na10 Na11 O14 168.4(13) . .
O16W Na11 O9 109.0(12) 2_667 .
O15W Na11 O9 107.5(16) . .
Na10 Na11 O9 62.7(7) . .
O14 Na11 O9 111.2(8) . .
O16W Na11 O8 72.4(10) 2_667 .
O15W Na11 O8 151.3(18) . .
Na10 Na11 O8 85.5(8) . .
O14 Na11 O8 97.1(6) . .
O9 Na11 O8 46.8(5) . .
O16W Na11 C17 90.3(11) 2_667 .
O15W Na11 C17 129.2(17) . .
Na10 Na11 C17 71.8(7) . .
O14 Na11 C17 106.6(7) . .
O9 Na11 C17 23.1(4) . .
O8 Na11 C17 23.8(3) . .
O16W Na11 Na3 143.1(11) 2_667 .
O15W Na11 Na3 91.0(13) . .
Na10 Na11 Na3 133.3(10) . .
O14 Na11 Na3 35.2(4) . .
O9 Na11 Na3 86.6(6) . .
O8 Na11 Na3 98.7(5) . .
C17 Na11 Na3 93.9(6) . .
Na2 O3W Na3 79.1(3) . 2_666
Na2 O4W Na3 81.5(3) . 2_666
Na10 O8W Na5 104.7(17) . .
Na10 O10W Na10 80.8(9) . 2_667
Na11 O15W Na10 59.4(13) . .
Na11 O16W Na10 56.6(10) 2_667 2_667
Na7 O22W Na8 91.2(8) . .
O21W O24W Na7 131.0(17) . .

loop_
_geom_bond_atom_site_label_1
_geom_bond_atom_site_label_2
_geom_bond_distance
_geom_bond_site_symmetry_2
Yb1 O1 2.269(9) .
Yb1 O2 2.291(9) .
Yb1 O10 2.306(9) .
Yb1 O4 2.332(9) .
Yb1 O13 2.336(9) .
Yb1 O12 2.340(9) .
Yb1 N3 2.507(10) .
Yb1 N1 2.531(12) .
Yb1 C10 3.167(14) .
Yb1 C29 3.186(13) .
Yb1 Yb2 3.7341(8) .
Yb2 O10 2.266(8) .
Yb2 O17 2.275(9) .
Yb2 O16 2.303(10) .
Yb2 O1 2.307(10) .
Yb2 O8 2.330(9) .
Yb2 O6 2.356(9) .
Yb2 N2 2.550(11) .
Yb2 N4 2.554(11) .
Yb2 C34 3.157(14) .
Yb2 C17 3.189(14) .
Yb2 C15 3.203(14) .
Yb3 O28 2.227(8) .
Yb3 O26 2.279(9) .
Yb3 O31 2.286(8) .
Yb3 O29 2.296(8) .
Yb3 O19 2.314(8) .
Yb3 O24 2.324(9) .
Yb3 N6 2.524(10) .
Yb3 N7 2.548(11) .
Yb3 C51 3.114(15) .
Yb3 C63 3.184(12) .
Yb3 C50 3.188(13) .
Yb3 C62 3.201(13) .
Yb4 O19 2.246(8) .
Yb4 O35 2.283(9) .
Yb4 O22 2.300(9) .
Yb4 O28 2.321(8) .
Yb4 O20 2.331(8) .
Yb4 O33 2.341(8) .
Yb4 N5 2.543(10) .
Yb4 N8 2.570(10) .
Yb4 C68 3.113(14) .
Yb4 C67 3.171(13) .
Yb4 C46 3.186(13) .
N1 C9 1.500(16) .
N1 C11 1.502(17) .
N1 C8 1.514(16) .
O1 C1 1.331(16) .
C1 C2 1.38(2) .
C1 C6 1.400(18) .
N2 C13 1.460(17) .
N2 C16 1.479(18) .
N2 C14 1.535(16) .
O2 C10 1.245(16) .
C2 C3 1.362(19) .
C2 C8 1.480(18) .
N3 C28 1.491(15) .
N3 C25 1.492(16) .
N3 C26 1.534(16) .
O3 C10 1.247(15) .
C3 C4 1.352(18) .
N4 C31 1.438(17) .
N4 C33 1.448(16) .
N4 C30 1.486(16) .
O4 C12 1.288(16) .
C4 C5 1.42(2) .
C4 C7 1.532(19) .
N5 C44 1.467(16) .
N5 C42 1.475(15) .
N5 C43 1.500(15) .
O5 C12 1.203(15) .
C5 C6 1.406(19) .
N6 C48 1.463(16) .
N6 C49 1.467(17) .
N6 C47 1.486(15) .
O6 C15 1.293(16) .
O6 Na1 2.421(11) 2_567
C6 C13 1.54(2) .
N7 C60 1.463(15) .
N7 C61 1.467(14) .
N7 C59 1.494(15) .
O7 C15 1.232(15) .
O7 Na1 2.531(12) 2_567
N8 C66 1.459(16) .
N8 C64 1.462(15) .
N8 C65 1.479(15) .
O8 C17 1.249(15) .
O8 Na11 2.88(2) .
O9 C17 1.234(16) .
O9 Na10 2.53(2) .
O9 Na11 2.60(2) .
C9 C10 1.467(19) .
O10 C18 1.389(14) .
C11 C12 1.499(19) .
O12 C27 1.290(14) .
O11 C27 1.218(15) .
O11 Na2 2.370(10) .
O13 C29 1.257(15) .
O14 C29 1.246(15) .
O14 Na3 2.266(11) .
O14 Na11 2.532(19) .
C14 C15 1.497(19) .
O16 C32 1.273(15) .
C16 C17 1.558(19) .
O15 C32 1.180(16) .
C15 Na1 2.802(16) 2_567
O17 C34 1.244(15) .
C17 Na11 3.09(3) .
O18 C34 1.261(16) .
O18 Na8 2.825(15) 2_567
C18 C23 1.387(17) .
C18 C19 1.396(18) .
O19 C35 1.350(14) .
C19 C20 1.373(17) .
C19 C25 1.512(17) .
O20 C45 1.283(14) .
C20 C21 1.357(17) .
O21 C45 1.212(14) .
O21 Na6 2.899(12) 2_677
C21 C22 1.355(18) .
C21 C24 1.500(17) .
O22 C46 1.266(15) .
C22 C23 1.400(17) .
O23 C46 1.254(15) .
O23 Na9 2.681(14) .
C23 C30 1.507(18) .
O24 C50 1.294(15) .
O25 C50 1.220(15) .
O25 Na1 2.393(10) 2_567
O26 C51 1.251(16) .
O26 Na8 2.837(16) .
C26 C27 1.510(18) .
O27 C51 1.330(16) .
C28 C29 1.488(17) .
O28 C52 1.372(14) .
O29 C62 1.253(15) .
C29 Na3 3.023(14) .
O30 C62 1.240(14) .
O30 Na6 2.737(13) .
O30 Na5 2.871(12) .
O31 C63 1.238(14) .
O31 Na7 2.770(13) .
C31 C32 1.558(19) .
O32 C63 1.240(13) .
O32 Na1 2.284(9) .
C33 C34 1.536(19) .
O33 C67 1.272(14) .
O33 Na2 2.388(9) 1_566
O34 C67 1.238(14) .
O34 Na3 2.242(11) 2_677
O34 Na2 2.586(10) 1_566
O35 C68 1.242(15) .
C35 C40 1.404(17) .
C35 C36 1.413(17) .
O36 C68 1.300(16) .
O36 Na4 2.557(9) .
C36 C37 1.384(16) .
C36 C42 1.513(17) .
C37 C38 1.392(17) .
C38 C39 1.387(17) .
C38 C41 1.548(16) .
C39 C40 1.407(16) .
C40 C47 1.475(17) .
C43 C45 1.518(18) .
C44 C46 1.504(16) .
C48 C50 1.491(17) .
C49 C51 1.567(18) .
C52 C57 1.411(17) .
C52 C53 1.415(18) .
C53 C54 1.381(17) .
C53 C59 1.507(17) .
C54 C55 1.377(17) .
C55 C56 1.400(18) .
C55 C58 1.514(16) .
C56 C57 1.375(17) .
C57 C64 1.485(17) .
C60 C62 1.492(16) .
C61 C63 1.528(18) .
C65 C67 1.491(16) .
C66 C68 1.489(18) .
C67 Na2 2.777(13) 1_566
Na1 O2W 2.346(11) .
Na1 O25 2.393(10) 2_567
Na1 O6 2.421(11) 2_567
Na1 O1W 2.455(14) .
Na1 O7 2.531(12) 2_567
Na1 C15 2.802(16) 2_567
Na2 O5W 2.295(11) .
Na2 O4W 2.361(11) .
Na2 O33 2.388(9) 1_544
Na2 O3W 2.406(10) .
Na2 O34 2.586(10) 1_544
Na2 C67 2.777(13) 1_544
Na2 Na3 3.164(8) 2_666
Na3 O34 2.242(11) 2_677
Na3 O12W 2.314(17) .
Na3 O4W 2.484(10) 2_666
Na3 O3W 2.557(11) 2_666
Na3 O14W 2.83(3) .
Na3 O13W 3.00(3) .
Na3 Na2 3.164(8) 2_666
Na3 Na11 3.80(2) .
Na4 O6W 2.250(11) .
Na4 O6W 2.250(11) 2_678
Na4 O11W 2.357(15) .
Na4 O11W 2.357(15) 2_678
Na4 O36 2.557(9) 2_678
Na4 O7W 2.733(18) 2_678
Na4 O7W 2.733(18) .
Na4 O23W 3.002(17) .
Na4 O23W 3.002(17) 2_678
Na5 O8W 2.83(3) .
Na5 Na10 4.100(19) .
Na6 O9W 2.672(16) .
Na6 O21 2.899(12) 2_677
Na7 O24W 2.35(3) .
Na7 O22W 2.36(3) .
Na7 Na8 3.680(19) .
Na8 O22W 2.77(3) .
Na8 O18 2.825(15) 2_567
Na10 Na11 2.23(2) .
Na10 O8W 2.33(3) .
Na10 O10W 2.33(2) .
Na10 O15W 2.41(5) .
Na10 O10W 2.59(2) 2_667
Na10 O16W 2.64(3) 2_667
Na10 Na10 3.20(4) 2_667
Na11 O16W 1.74(4) 2_667
Na11 O15W 2.04(3) .
O3W Na3 2.557(11) 2_666
O4W Na3 2.484(10) 2_666
O10W Na10 2.59(2) 2_667
O16W Na11 1.74(4) 2_667
O16W Na10 2.64(3) 2_667
O21W O24W 1.71(3) .

loop_
_geom_torsion_atom_site_label_1
_geom_torsion_atom_site_label_2
_geom_torsion_atom_site_label_3
_geom_torsion_atom_site_label_4
_geom_torsion
_geom_torsion_site_symmetry_1
_geom_torsion_site_symmetry_4
O1 Yb1 Yb2 O10 161.1(5) . .
O2 Yb1 Yb2 O10 50.3(4) . .
O4 Yb1 Yb2 O10 -168.2(4) . .
O13 Yb1 Yb2 O10 -99.7(4) . .
O12 Yb1 Yb2 O10 3.7(13) . .
N3 Yb1 Yb2 O10 -36.2(4) . .
N1 Yb1 Yb2 O10 118.1(5) . .
C10 Yb1 Yb2 O10 65.3(5) . .
C29 Yb1 Yb2 O10 -84.8(4) . .
O1 Yb1 Yb2 O17 51.2(4) . .
O2 Yb1 Yb2 O17 -59.6(3) . .
O10 Yb1 Yb2 O17 -109.9(4) . .
O4 Yb1 Yb2 O17 81.9(3) . .
O13 Yb1 Yb2 O17 150.3(3) . .
O12 Yb1 Yb2 O17 -106.2(13) . .
N3 Yb1 Yb2 O17 -146.1(3) . .
N1 Yb1 Yb2 O17 8.1(3) . .
C10 Yb1 Yb2 O17 -44.6(4) . .
C29 Yb1 Yb2 O17 165.3(3) . .
O1 Yb1 Yb2 O16 -168.6(5) . .
O2 Yb1 Yb2 O16 80.6(3) . .
O10 Yb1 Yb2 O16 30.3(4) . .
O4 Yb1 Yb2 O16 -137.9(3) . .
O13 Yb1 Yb2 O16 -69.4(3) . .
O12 Yb1 Yb2 O16 34.0(13) . .
N3 Yb1 Yb2 O16 -5.9(3) . .
N1 Yb1 Yb2 O16 148.4(4) . .
C10 Yb1 Yb2 O16 95.6(4) . .
C29 Yb1 Yb2 O16 -54.4(3) . .
O2 Yb1 Yb2 O1 -110.8(5) . .
O10 Yb1 Yb2 O1 -161.1(5) . .
O4 Yb1 Yb2 O1 30.7(5) . .
O13 Yb1 Yb2 O1 99.1(4) . .
O12 Yb1 Yb2 O1 -157.4(13) . .
N3 Yb1 Yb2 O1 162.7(5) . .
N1 Yb1 Yb2 O1 -43.0(5) . .
C10 Yb1 Yb2 O1 -95.8(5) . .
C29 Yb1 Yb2 O1 114.1(4) . .
O1 Yb1 Yb2 O8 -99.1(4) . .
O2 Yb1 Yb2 O8 150.1(3) . .
O10 Yb1 Yb2 O8 99.8(4) . .
O4 Yb1 Yb2 O8 -68.4(3) . .
O13 Yb1 Yb2 O8 0.1(3) . .
O12 Yb1 Yb2 O8 103.6(13) . .
N3 Yb1 Yb2 O8 63.7(3) . .
N1 Yb1 Yb2 O8 -142.1(3) . .
C10 Yb1 Yb2 O8 165.2(4) . .
C29 Yb1 Yb2 O8 15.1(3) . .
O1 Yb1 Yb2 O6 -4.3(13) . .
O2 Yb1 Yb2 O6 -115.1(13) . .
O10 Yb1 Yb2 O6 -165.4(13) . .
O4 Yb1 Yb2 O6 26.4(13) . .
O13 Yb1 Yb2 O6 94.8(13) . .
O12 Yb1 Yb2 O6 -161.7(18) . .
N3 Yb1 Yb2 O6 158.4(13) . .
N1 Yb1 Yb2 O6 -47.3(13) . .
C10 Yb1 Yb2 O6 -100.1(13) . .
C29 Yb1 Yb2 O6 109.8(13) . .
O1 Yb1 Yb2 N2 -36.7(5) . .
O2 Yb1 Yb2 N2 -147.6(4) . .
O10 Yb1 Yb2 N2 162.1(5) . .
O4 Yb1 Yb2 N2 -6.1(4) . .
O13 Yb1 Yb2 N2 62.4(3) . .
O12 Yb1 Yb2 N2 165.9(13) . .
N3 Yb1 Yb2 N2 126.0(4) . .
N1 Yb1 Yb2 N2 -79.8(4) . .
C10 Yb1 Yb2 N2 -132.5(4) . .
C29 Yb1 Yb2 N2 77.4(4) . .
O1 Yb1 Yb2 N4 118.7(5) . .
O2 Yb1 Yb2 N4 7.9(4) . .
O10 Yb1 Yb2 N4 -42.4(5) . .
O4 Yb1 Yb2 N4 149.4(4) . .
O13 Yb1 Yb2 N4 -142.2(3) . .
O12 Yb1 Yb2 N4 -38.7(13) . .
N3 Yb1 Yb2 N4 -78.6(4) . .
N1 Yb1 Yb2 N4 75.6(4) . .
C10 Yb1 Yb2 N4 22.9(4) . .
C29 Yb1 Yb2 N4 -127.2(4) . .
O1 Yb1 Yb2 C34 66.8(5) . .
O2 Yb1 Yb2 C34 -44.0(4) . .
O10 Yb1 Yb2 C34 -94.4(5) . .
O4 Yb1 Yb2 C34 97.5(4) . .
O13 Yb1 Yb2 C34 165.9(3) . .
O12 Yb1 Yb2 C34 -90.6(13) . .
N3 Yb1 Yb2 C34 -130.5(4) . .
N1 Yb1 Yb2 C34 23.7(4) . .
C10 Yb1 Yb2 C34 -29.0(4) . .
C29 Yb1 Yb2 C34 -179.1(3) . .
O1 Yb1 Yb2 C17 -84.7(5) . .
O2 Yb1 Yb2 C17 164.5(4) . .
O10 Yb1 Yb2 C17 114.2(5) . .
O4 Yb1 Yb2 C17 -54.0(4) . .
O13 Yb1 Yb2 C17 14.5(3) . .
O12 Yb1 Yb2 C17 117.9(13) . .
N3 Yb1 Yb2 C17 78.0(4) . .
N1 Yb1 Yb2 C17 -127.7(4) . .
C10 Yb1 Yb2 C17 179.5(4) . .
C29 Yb1 Yb2 C17 29.5(3) . .
O1 Yb1 Yb2 C15 -5.4(6) . .
O2 Yb1 Yb2 C15 -116.2(6) . .
O10 Yb1 Yb2 C15 -166.5(6) . .
O4 Yb1 Yb2 C15 25.3(6) . .
O13 Yb1 Yb2 C15 93.8(5) . .
O12 Yb1 Yb2 C15 -162.8(13) . .
N3 Yb1 Yb2 C15 157.3(6) . .
N1 Yb1 Yb2 C15 -48.4(6) . .
C10 Yb1 Yb2 C15 -101.2(6) . .
C29 Yb1 Yb2 C15 108.7(5) . .
O28 Yb3 Yb4 O19 -165.7(5) . .
O26 Yb3 Yb4 O19 100.0(4) . .
O31 Yb3 Yb4 O19 169.4(5) . .
O29 Yb3 Yb4 O19 -49.5(4) . .
O24 Yb3 Yb4 O19 5.6(18) . .
N6 Yb3 Yb4 O19 34.8(5) . .
N7 Yb3 Yb4 O19 -117.2(4) . .
C51 Yb3 Yb4 O19 83.6(5) . .
C63 Yb3 Yb4 O19 -171.2(5) . .
C50 Yb3 Yb4 O19 8.1(7) . .
C62 Yb3 Yb4 O19 -65.2(4) . .
O28 Yb3 Yb4 O35 98.5(4) . .
O26 Yb3 Yb4 O35 4.1(3) . .
O31 Yb3 Yb4 O35 73.5(3) . .
O29 Yb3 Yb4 O35 -145.3(3) . .
O19 Yb3 Yb4 O35 -95.8(4) . .
O24 Yb3 Yb4 O35 -90.2(17) . .
N6 Yb3 Yb4 O35 -61.0(3) . .
N7 Yb3 Yb4 O35 147.0(3) . .
C51 Yb3 Yb4 O35 -12.2(3) . .
C63 Yb3 Yb4 O35 92.9(3) . .
C50 Yb3 Yb4 O35 -87.7(6) . .
C62 Yb3 Yb4 O35 -161.0(3) . .
O28 Yb3 Yb4 O22 -50.5(4) . .
O26 Yb3 Yb4 O22 -144.9(3) . .
O31 Yb3 Yb4 O22 -75.5(3) . .
O29 Yb3 Yb4 O22 65.7(3) . .
O19 Yb3 Yb4 O22 115.2(4) . .
O24 Yb3 Yb4 O22 120.8(17) . .
N6 Yb3 Yb4 O22 150.0(3) . .
N7 Yb3 Yb4 O22 -2.0(3) . .
C51 Yb3 Yb4 O22 -161.2(3) . .
C63 Yb3 Yb4 O22 -56.1(3) . .
C50 Yb3 Yb4 O22 123.3(6) . .
C62 Yb3 Yb4 O22 50.0(3) . .
O26 Yb3 Yb4 O28 -94.3(4) . .
O31 Yb3 Yb4 O28 -24.9(5) . .
O29 Yb3 Yb4 O28 116.2(4) . .
O19 Yb3 Yb4 O28 165.7(5) . .
O24 Yb3 Yb4 O28 171.3(18) . .
N6 Yb3 Yb4 O28 -159.5(5) . .
N7 Yb3 Yb4 O28 48.5(4) . .
C51 Yb3 Yb4 O28 -110.7(5) . .
C63 Yb3 Yb4 O28 -5.5(5) . .
C50 Yb3 Yb4 O28 173.8(7) . .
C62 Yb3 Yb4 O28 100.5(4) . .
O28 Yb3 Yb4 O20 169.5(5) . .
O26 Yb3 Yb4 O20 75.2(3) . .
O31 Yb3 Yb4 O20 144.6(3) . .
O29 Yb3 Yb4 O20 -74.3(3) . .
O19 Yb3 Yb4 O20 -24.8(4) . .
O24 Yb3 Yb4 O20 -19.2(17) . .
N6 Yb3 Yb4 O20 10.0(3) . .
N7 Yb3 Yb4 O20 -142.0(3) . .
C51 Yb3 Yb4 O20 58.8(3) . .
C63 Yb3 Yb4 O20 164.0(4) . .
C50 Yb3 Yb4 O20 -16.7(6) . .
C62 Yb3 Yb4 O20 -90.0(3) . .
O28 Yb3 Yb4 O33 -4.9(11) . .
O26 Yb3 Yb4 O33 -99.2(10) . .
O31 Yb3 Yb4 O33 -29.8(10) . .
O29 Yb3 Yb4 O33 111.4(10) . .
O19 Yb3 Yb4 O33 160.8(11) . .
O24 Yb3 Yb4 O33 166.4(19) . .
N6 Yb3 Yb4 O33 -164.4(10) . .
N7 Yb3 Yb4 O33 43.6(10) . .
C51 Yb3 Yb4 O33 -115.6(10) . .
C63 Yb3 Yb4 O33 -10.4(11) . .
C50 Yb3 Yb4 O33 169.0(12) . .
C62 Yb3 Yb4 O33 95.7(10) . .
O28 Yb3 Yb4 N5 -117.6(5) . .
O26 Yb3 Yb4 N5 148.1(3) . .
O31 Yb3 Yb4 N5 -142.6(3) . .
O29 Yb3 Yb4 N5 -1.4(3) . .
O19 Yb3 Yb4 N5 48.1(5) . .
O24 Yb3 Yb4 N5 53.7(17) . .
N6 Yb3 Yb4 N5 82.9(4) . .
N7 Yb3 Yb4 N5 -69.1(3) . .
C51 Yb3 Yb4 N5 131.7(3) . .
C63 Yb3 Yb4 N5 -123.1(4) . .
C50 Yb3 Yb4 N5 56.2(6) . .
C62 Yb3 Yb4 N5 -17.1(3) . .
O28 Yb3 Yb4 N8 34.7(5) . .
O26 Yb3 Yb4 N8 -59.7(3) . .
O31 Yb3 Yb4 N8 9.7(3) . .
O29 Yb3 Yb4 N8 150.9(3) . .
O19 Yb3 Yb4 N8 -159.6(5) . .
O24 Yb3 Yb4 N8 -154.0(17) . .
N6 Yb3 Yb4 N8 -124.8(4) . .
N7 Yb3 Yb4 N8 83.2(3) . .
C51 Yb3 Yb4 N8 -76.0(3) . .
C63 Yb3 Yb4 N8 29.2(4) . .
C50 Yb3 Yb4 N8 -151.5(6) . .
C62 Yb3 Yb4 N8 135.2(3) . .
O28 Yb3 Yb4 C68 84.5(5) . .
O26 Yb3 Yb4 C68 -9.8(3) . .
O31 Yb3 Yb4 C68 59.6(3) . .
O29 Yb3 Yb4 C68 -159.3(3) . .
O19 Yb3 Yb4 C68 -109.8(5) . .
O24 Yb3 Yb4 C68 -104.2(17) . .
N6 Yb3 Yb4 C68 -75.0(4) . .
N7 Yb3 Yb4 C68 133.0(3) . .
C51 Yb3 Yb4 C68 -26.2(3) . .
C63 Yb3 Yb4 C68 79.0(4) . .
C50 Yb3 Yb4 C68 -101.6(6) . .
C62 Yb3 Yb4 C68 -175.0(3) . .
O28 Yb3 Yb4 C67 -0.2(6) . .
O26 Yb3 Yb4 C67 -94.5(5) . .
O31 Yb3 Yb4 C67 -25.1(5) . .
O29 Yb3 Yb4 C67 116.1(5) . .
O19 Yb3 Yb4 C67 165.5(6) . .
O24 Yb3 Yb4 C67 171.1(18) . .
N6 Yb3 Yb4 C67 -159.7(5) . .
N7 Yb3 Yb4 C67 48.3(5) . .
C51 Yb3 Yb4 C67 -110.9(5) . .
C63 Yb3 Yb4 C67 -5.7(5) . .
C50 Yb3 Yb4 C67 173.7(7) . .
C62 Yb3 Yb4 C67 100.4(5) . .
O28 Yb3 Yb4 C46 -66.0(4) . .
O26 Yb3 Yb4 C46 -160.3(3) . .
O31 Yb3 Yb4 C46 -90.9(3) . .
O29 Yb3 Yb4 C46 50.3(3) . .
O19 Yb3 Yb4 C46 99.7(4) . .
O24 Yb3 Yb4 C46 105.3(17) . .
N6 Yb3 Yb4 C46 134.5(3) . .
N7 Yb3 Yb4 C46 -17.5(3) . .
C51 Yb3 Yb4 C46 -176.7(3) . .
C63 Yb3 Yb4 C46 -71.5(4) . .
C50 Yb3 Yb4 C46 107.9(6) . .
C62 Yb3 Yb4 C46 34.6(3) . .
O1 Yb1 N1 C9 -140.1(8) . .
O2 Yb1 N1 C9 -27.5(7) . .
O10 Yb1 N1 C9 -80.5(8) . .
O4 Yb1 N1 C9 137.9(8) . .
O13 Yb1 N1 C9 143.9(7) . .
O12 Yb1 N1 C9 54.6(8) . .
N3 Yb1 N1 C9 25.8(10) . .
C10 Yb1 N1 C9 -17.8(7) . .
C29 Yb1 N1 C9 111.2(9) . .
Yb2 Yb1 N1 C9 -116.3(7) . .
O1 Yb1 N1 C11 95.7(8) . .
O2 Yb1 N1 C11 -151.8(9) . .
O10 Yb1 N1 C11 155.2(7) . .
O4 Yb1 N1 C11 13.6(8) . .
O13 Yb1 N1 C11 19.6(11) . .
O12 Yb1 N1 C11 -69.6(8) . .
N3 Yb1 N1 C11 -98.4(9) . .
C10 Yb1 N1 C11 -142.0(10) . .
C29 Yb1 N1 C11 -13.1(12) . .
Yb2 Yb1 N1 C11 119.4(8) . .
O1 Yb1 N1 C8 -24.8(7) . .
O2 Yb1 N1 C8 87.8(8) . .
O10 Yb1 N1 C8 34.8(9) . .
O4 Yb1 N1 C8 -106.8(8) . .
O13 Yb1 N1 C8 -100.8(8) . .
O12 Yb1 N1 C8 169.9(8) . .
N3 Yb1 N1 C8 141.1(7) . .
C10 Yb1 N1 C8 97.5(8) . .
C29 Yb1 N1 C8 -133.5(8) . .
Yb2 Yb1 N1 C8 -1.0(8) . .
O2 Yb1 O1 C1 -92.3(10) . .
O10 Yb1 O1 C1 -157.1(10) . .
O4 Yb1 O1 C1 40.6(10) . .
O13 Yb1 O1 C1 113.5(10) . .
O12 Yb1 O1 C1 3.3(14) . .
N3 Yb1 O1 C1 165.2(9) . .
N1 Yb1 O1 C1 -29.7(10) . .
C10 Yb1 O1 C1 -72.6(10) . .
C29 Yb1 O1 C1 118.9(10) . .
Yb2 Yb1 O1 C1 -168.5(12) . .
O2 Yb1 O1 Yb2 76.1(4) . .
O10 Yb1 O1 Yb2 11.4(3) . .
O4 Yb1 O1 Yb2 -150.9(4) . .
O13 Yb1 O1 Yb2 -78.0(4) . .
O12 Yb1 O1 Yb2 171.8(5) . .
N3 Yb1 O1 Yb2 -26.3(7) . .
N1 Yb1 O1 Yb2 138.8(4) . .
C10 Yb1 O1 Yb2 95.9(4) . .
C29 Yb1 O1 Yb2 -72.7(4) . .
O10 Yb2 O1 C1 157.2(10) . .
O17 Yb2 O1 C1 42.6(9) . .
O16 Yb2 O1 C1 -172.6(9) . .
O8 Yb2 O1 C1 -113.3(10) . .
O6 Yb2 O1 C1 -12.3(12) . .
N2 Yb2 O1 C1 -47.3(10) . .
N4 Yb2 O1 C1 91.5(10) . .
C34 Yb2 O1 C1 50.5(10) . .
C17 Yb2 O1 C1 -94.3(10) . .
C15 Yb2 O1 C1 -14.2(11) . .
Yb1 Yb2 O1 C1 168.8(12) . .
O10 Yb2 O1 Yb1 -11.6(3) . .
O17 Yb2 O1 Yb1 -126.2(4) . .
O16 Yb2 O1 Yb1 18.6(7) . .
O8 Yb2 O1 Yb1 77.9(4) . .
O6 Yb2 O1 Yb1 178.9(3) . .
N2 Yb2 O1 Yb1 143.9(4) . .
N4 Yb2 O1 Yb1 -77.3(5) . .
C34 Yb2 O1 Yb1 -118.3(4) . .
C17 Yb2 O1 Yb1 96.9(4) . .
C15 Yb2 O1 Yb1 177.0(3) . .
Yb1 O1 C1 C2 48.3(17) . .
Yb2 O1 C1 C2 -118.6(13) . .
Yb1 O1 C1 C6 -133.4(11) . .
Yb2 O1 C1 C6 59.6(15) . .
O10 Yb2 N2 C13 25.4(12) . .
O17 Yb2 N2 C13 -85.3(9) . .
O16 Yb2 N2 C13 135.7(9) . .
O1 Yb2 N2 C13 -11.1(9) . .
O8 Yb2 N2 C13 82.6(9) . .
O6 Yb2 N2 C13 -164.6(10) . .
N4 Yb2 N2 C13 -134.8(9) . .
C34 Yb2 N2 C13 -100.4(9) . .
C17 Yb2 N2 C13 90.9(10) . .
C15 Yb2 N2 C13 -150.0(11) . .
Yb1 Yb2 N2 C13 9.5(9) . .
O10 Yb2 N2 C16 -93.2(9) . .
O17 Yb2 N2 C16 156.2(8) . .
O16 Yb2 N2 C16 17.1(9) . .
O1 Yb2 N2 C16 -129.6(8) . .
O8 Yb2 N2 C16 -35.9(7) . .
O6 Yb2 N2 C16 76.9(8) . .
N4 Yb2 N2 C16 106.7(8) . .
C34 Yb2 N2 C16 141.1(8) . .
C17 Yb2 N2 C16 -27.6(7) . .
C15 Yb2 N2 C16 91.5(9) . .
Yb1 Yb2 N2 C16 -109.0(8) . .
O10 Yb2 N2 C14 152.4(8) . .
O17 Yb2 N2 C14 41.7(9) . .
O16 Yb2 N2 C14 -97.3(9) . .
O1 Yb2 N2 C14 115.9(9) . .
O8 Yb2 N2 C14 -150.4(10) . .
O6 Yb2 N2 C14 -37.5(8) . .
N4 Yb2 N2 C14 -7.8(11) . .
C34 Yb2 N2 C14 26.6(9) . .
C17 Yb2 N2 C14 -142.1(11) . .
C15 Yb2 N2 C14 -22.9(8) . .
Yb1 Yb2 N2 C14 136.5(8) . .
O1 Yb1 O2 C10 95.6(11) . .
O10 Yb1 O2 C10 157.6(11) . .
O4 Yb1 O2 C10 4.4(12) . .
O13 Yb1 O2 C10 -145.7(10) . .
O12 Yb1 O2 C10 -56.9(10) . .
N3 Yb1 O2 C10 -123.3(11) . .
N1 Yb1 O2 C10 23.6(10) . .
C29 Yb1 O2 C10 -127.6(10) . .
Yb2 Yb1 O2 C10 130.3(10) . .
O1 C1 C2 C3 -179.2(12) . .
C6 C1 C2 C3 3(2) . .
O1 C1 C2 C8 2(2) . .
C6 C1 C2 C8 -176.1(12) . .
O1 Yb1 N3 C28 -90.3(9) . .
O2 Yb1 N3 C28 159.6(8) . .
O10 Yb1 N3 C28 -126.2(8) . .
O4 Yb1 N3 C28 20.6(9) . .
O13 Yb1 N3 C28 -32.2(7) . .
O12 Yb1 N3 C28 80.8(8) . .
N1 Yb1 N3 C28 111.7(8) . .
C10 Yb1 N3 C28 143.8(8) . .
C29 Yb1 N3 C28 -24.5(7) . .
Yb2 Yb1 N3 C28 -106.0(7) . .
O1 Yb1 N3 C25 26.9(11) . .
O2 Yb1 N3 C25 -83.3(8) . .
O10 Yb1 N3 C25 -9.0(8) . .
O4 Yb1 N3 C25 137.8(8) . .
O13 Yb1 N3 C25 84.9(8) . .
O12 Yb1 N3 C25 -162.0(9) . .
N1 Yb1 N3 C25 -131.1(8) . .
C10 Yb1 N3 C25 -99.0(8) . .
C29 Yb1 N3 C25 92.7(9) . .
Yb2 Yb1 N3 C25 11.2(8) . .
O1 Yb1 N3 C26 152.2(7) . .
O2 Yb1 N3 C26 42.1(7) . .
O10 Yb1 N3 C26 116.4(7) . .
O4 Yb1 N3 C26 -96.8(7) . .
O13 Yb1 N3 C26 -149.7(8) . .
O12 Yb1 N3 C26 -36.6(7) . .
N1 Yb1 N3 C26 -5.7(10) . .
C10 Yb1 N3 C26 26.4(8) . .
C29 Yb1 N3 C26 -142.0(9) . .
Yb2 Yb1 N3 C26 136.6(7) . .
C1 C2 C3 C4 -3(2) . .
C8 C2 C3 C4 175.6(13) . .
O10 Yb2 N4 C31 97.0(9) . .
O17 Yb2 N4 C31 -151.5(9) . .
O16 Yb2 N4 C31 15.1(8) . .
O1 Yb2 N4 C31 156.6(8) . .
O8 Yb2 N4 C31 19.6(11) . .
O6 Yb2 N4 C31 -68.4(9) . .
N2 Yb2 N4 C31 -96.0(10) . .
C34 Yb2 N4 C31 -143.6(10) . .
C17 Yb2 N4 C31 -12.5(12) . .
C15 Yb2 N4 C31 -84.6(9) . .
Yb1 Yb2 N4 C31 120.4(8) . .
O10 Yb2 N4 C33 -139.1(9) . .
O17 Yb2 N4 C33 -27.6(8) . .
O16 Yb2 N4 C33 139.1(10) . .
O1 Yb2 N4 C33 -79.5(9) . .
O8 Yb2 N4 C33 143.5(8) . .
O6 Yb2 N4 C33 55.6(9) . .
N2 Yb2 N4 C33 28.0(11) . .
C34 Yb2 N4 C33 -19.6(8) . .
C17 Yb2 N4 C33 111.5(10) . .
C15 Yb2 N4 C33 39.4(9) . .
Yb1 Yb2 N4 C33 -115.7(8) . .
O10 Yb2 N4 C30 -23.4(8) . .
O17 Yb2 N4 C30 88.1(8) . .
O16 Yb2 N4 C30 -105.2(8) . .
O1 Yb2 N4 C30 36.2(9) . .
O8 Yb2 N4 C30 -100.8(9) . .
O6 Yb2 N4 C30 171.2(9) . .
N2 Yb2 N4 C30 143.7(8) . .
C34 Yb2 N4 C30 96.1(9) . .
C17 Yb2 N4 C30 -132.9(8) . .
C15 Yb2 N4 C30 155.0(8) . .
Yb1 Yb2 N4 C30 0.0(8) . .
O1 Yb1 O4 C12 -83.7(10) . .
O2 Yb1 O4 C12 19.2(12) . .
O10 Yb1 O4 C12 -112.9(10) . .
O13 Yb1 O4 C12 -175.8(11) . .
O12 Yb1 O4 C12 80.0(10) . .
N3 Yb1 O4 C12 133.8(10) . .
N1 Yb1 O4 C12 0.3(10) . .
C10 Yb1 O4 C12 20.8(11) . .
C29 Yb1 O4 C12 166.6(10) . .
Yb2 Yb1 O4 C12 -101.4(10) . .
C2 C3 C4 C5 2(2) . .
C2 C3 C4 C7 -178.0(13) . .
O19 Yb4 N5 C44 140.2(8) . .
O35 Yb4 N5 C44 -140.5(7) . .
O22 Yb4 N5 C44 27.0(7) . .
O28 Yb4 N5 C44 79.3(8) . .
O20 Yb4 N5 C44 -137.1(8) . .
O33 Yb4 N5 C44 -54.2(8) . .
N8 Yb4 N5 C44 -24.1(10) . .
C68 Yb4 N5 C44 -106.6(9) . .
C67 Yb4 N5 C44 -37.2(8) . .
C46 Yb4 N5 C44 17.6(7) . .
Yb3 Yb4 N5 C44 114.1(7) . .
O19 Yb4 N5 C42 23.3(7) . .
O35 Yb4 N5 C42 102.6(8) . .
O22 Yb4 N5 C42 -89.9(7) . .
O28 Yb4 N5 C42 -37.6(8) . .
O20 Yb4 N5 C42 106.0(8) . .
O33 Yb4 N5 C42 -171.1(8) . .
N8 Yb4 N5 C42 -141.0(7) . .
C68 Yb4 N5 C42 136.5(7) . .
C67 Yb4 N5 C42 -154.1(7) . .
C46 Yb4 N5 C42 -99.3(8) . .
Yb3 Yb4 N5 C42 -2.8(8) . .
O19 Yb4 N5 C43 -97.5(8) . .
O35 Yb4 N5 C43 -18.2(10) . .
O22 Yb4 N5 C43 149.3(8) . .
O28 Yb4 N5 C43 -158.4(7) . .
O20 Yb4 N5 C43 -14.8(7) . .
O33 Yb4 N5 C43 68.1(8) . .
N8 Yb4 N5 C43 98.2(8) . .
C68 Yb4 N5 C43 15.7(11) . .
C67 Yb4 N5 C43 85.1(8) . .
C46 Yb4 N5 C43 139.9(9) . .
Yb3 Yb4 N5 C43 -123.5(7) . .
C3 C4 C5 C6 -1(2) . .
C7 C4 C5 C6 179.5(12) . .
O28 Yb3 N6 C48 -159.4(7) . .
O26 Yb3 N6 C48 146.4(8) . .
O31 Yb3 N6 C48 89.5(8) . .
O29 Yb3 N6 C48 -45.7(8) . .
O19 Yb3 N6 C48 -121.8(8) . .
O24 Yb3 N6 C48 34.7(7) . .
N7 Yb3 N6 C48 -0.9(10) . .
C51 Yb3 N6 C48 140.6(9) . .
C63 Yb3 N6 C48 70.3(9) . .
C50 Yb3 N6 C48 22.5(7) . .
C62 Yb3 N6 C48 -31.4(8) . .
O28 Yb3 N6 C49 84.7(9) . .
O26 Yb3 N6 C49 30.5(8) . .
O31 Yb3 N6 C49 -26.4(9) . .
O29 Yb3 N6 C49 -161.6(8) . .
O19 Yb3 N6 C49 122.3(8) . .
O24 Yb3 N6 C49 -81.2(8) . .
N7 Yb3 N6 C49 -116.8(8) . .
C51 Yb3 N6 C49 24.7(7) . .
C63 Yb3 N6 C49 -45.6(9) . .
C50 Yb3 N6 C49 -93.4(9) . .
C62 Yb3 N6 C49 -147.3(8) . .
O28 Yb3 N6 C47 -31.8(11) . .
O26 Yb3 N6 C47 -86.0(9) . .
O31 Yb3 N6 C47 -142.9(8) . .
O29 Yb3 N6 C47 81.9(8) . .
O19 Yb3 N6 C47 5.8(8) . .
O24 Yb3 N6 C47 162.3(9) . .
N7 Yb3 N6 C47 126.7(8) . .
C51 Yb3 N6 C47 -91.8(9) . .
C63 Yb3 N6 C47 -162.1(8) . .
C50 Yb3 N6 C47 150.1(10) . .
C62 Yb3 N6 C47 96.2(8) . .
O10 Yb2 O6 C15 -162.0(9) . .
O17 Yb2 O6 C15 -58.3(10) . .
O16 Yb2 O6 C15 163.4(10) . .
O1 Yb2 O6 C15 -5.1(12) . .
O8 Yb2 O6 C15 91.6(10) . .
N2 Yb2 O6 C15 33.0(10) . .
N4 Yb2 O6 C15 -127.0(10) . .
C34 Yb2 O6 C15 -75.8(10) . .
C17 Yb2 O6 C15 79.7(10) . .
Yb1 Yb2 O6 C15 -2(2) . .
O10 Yb2 O6 Na1 26.6(13) . 2_567
O17 Yb2 O6 Na1 130.3(8) . 2_567
O16 Yb2 O6 Na1 -8.0(7) . 2_567
O1 Yb2 O6 Na1 -176.5(6) . 2_567
O8 Yb2 O6 Na1 -79.8(8) . 2_567
N2 Yb2 O6 Na1 -138.5(9) . 2_567
N4 Yb2 O6 Na1 61.6(8) . 2_567
C34 Yb2 O6 Na1 112.8(8) . 2_567
C17 Yb2 O6 Na1 -91.7(8) . 2_567
C15 Yb2 O6 Na1 -171.4(15) . 2_567
Yb1 Yb2 O6 Na1 -173.0(6) . 2_567
O1 C1 C6 C5 -179.5(12) . .
C2 C1 C6 C5 -1(2) . .
O1 C1 C6 C13 2(2) . .
C2 C1 C6 C13 -179.6(12) . .
C4 C5 C6 C1 0(2) . .
C4 C5 C6 C13 178.7(12) . .
O28 Yb3 N7 C60 140.3(7) . .
O26 Yb3 N7 C60 -148.3(7) . .
O31 Yb3 N7 C60 -138.9(8) . .
O29 Yb3 N7 C60 23.8(7) . .
O19 Yb3 N7 C60 78.5(8) . .
O24 Yb3 N7 C60 -59.1(7) . .
N6 Yb3 N7 C60 -25.7(9) . .
C51 Yb3 N7 C60 -113.8(9) . .
C63 Yb3 N7 C60 -137.0(9) . .
C50 Yb3 N7 C60 -43.2(7) . .
C62 Yb3 N7 C60 16.1(7) . .
O28 Yb3 N7 C61 -96.3(7) . .
O26 Yb3 N7 C61 -24.9(10) . .
O31 Yb3 N7 C61 -15.4(7) . .
O29 Yb3 N7 C61 147.2(8) . .
O19 Yb3 N7 C61 -158.1(7) . .
O24 Yb3 N7 C61 64.4(7) . .
N6 Yb3 N7 C61 97.7(8) . .
C51 Yb3 N7 C61 9.7(12) . .
C63 Yb3 N7 C61 -13.6(7) . .
C50 Yb3 N7 C61 80.3(7) . .
C62 Yb3 N7 C61 139.5(9) . .
O28 Yb3 N7 C59 22.8(7) . .
O26 Yb3 N7 C59 94.2(8) . .
O31 Yb3 N7 C59 103.7(7) . .
O29 Yb3 N7 C59 -93.7(7) . .
O19 Yb3 N7 C59 -39.0(8) . .
O24 Yb3 N7 C59 -176.5(7) . .
N6 Yb3 N7 C59 -143.2(7) . .
C51 Yb3 N7 C59 128.8(8) . .
C63 Yb3 N7 C59 105.5(8) . .
C50 Yb3 N7 C59 -160.6(7) . .
C62 Yb3 N7 C59 -101.4(8) . .
O19 Yb4 N8 C66 93.9(8) . .
O35 Yb4 N8 C66 33.7(7) . .
O22 Yb4 N8 C66 -155.6(8) . .
O28 Yb4 N8 C66 130.7(8) . .
O20 Yb4 N8 C66 -18.7(8) . .
O33 Yb4 N8 C66 -77.1(7) . .
N5 Yb4 N8 C66 -109.7(8) . .
C68 Yb4 N8 C66 21.8(7) . .
C67 Yb4 N8 C66 -92.3(8) . .
C46 Yb4 N8 C66 -140.1(7) . .
Yb3 Yb4 N8 C66 111.5(7) . .
O19 Yb4 N8 C64 -27.8(11) . .
O35 Yb4 N8 C64 -88.0(8) . .
O22 Yb4 N8 C64 82.6(8) . .
O28 Yb4 N8 C64 9.0(8) . .
O20 Yb4 N8 C64 -140.4(8) . .
O33 Yb4 N8 C64 161.2(9) . .
N5 Yb4 N8 C64 128.6(8) . .
C68 Yb4 N8 C64 -99.9(9) . .
C67 Yb4 N8 C64 146.0(10) . .
C46 Yb4 N8 C64 98.2(8) . .
Yb3 Yb4 N8 C64 -10.2(9) . .
O19 Yb4 N8 C65 -153.1(7) . .
O35 Yb4 N8 C65 146.7(8) . .
O22 Yb4 N8 C65 -42.6(7) . .
O28 Yb4 N8 C65 -116.3(8) . .
O20 Yb4 N8 C65 94.3(8) . .
O33 Yb4 N8 C65 35.9(7) . .
N5 Yb4 N8 C65 3.3(10) . .
C68 Yb4 N8 C65 134.8(9) . .
C67 Yb4 N8 C65 20.7(7) . .
C46 Yb4 N8 C65 -27.1(8) . .
Yb3 Yb4 N8 C65 -135.5(7) . .
O10 Yb2 O8 C17 165.9(11) . .
O17 Yb2 O8 C17 44.1(14) . .
O16 Yb2 O8 C17 -114.9(11) . .
O1 Yb2 O8 C17 96.4(11) . .
O6 Yb2 O8 C17 -38.9(11) . .
N2 Yb2 O8 C17 19.2(10) . .
N4 Yb2 O8 C17 -119.1(11) . .
C34 Yb2 O8 C17 8(2) . .
C15 Yb2 O8 C17 -18.1(11) . .
Yb1 Yb2 O8 C17 130.9(11) . .
O10 Yb2 O8 Na11 -31.4(10) . .
O17 Yb2 O8 Na11 -153.2(9) . .
O16 Yb2 O8 Na11 47.9(10) . .
O1 Yb2 O8 Na11 -100.9(10) . .
O6 Yb2 O8 Na11 123.9(10) . .
N2 Yb2 O8 Na11 -178.1(11) . .
N4 Yb2 O8 Na11 43.6(12) . .
C34 Yb2 O8 Na11 171.2(12) . .
C17 Yb2 O8 Na11 162.7(18) . .
C15 Yb2 O8 Na11 144.6(10) . .
Yb1 Yb2 O8 Na11 -66.4(10) . .
C3 C2 C8 N1 110.1(15) . .
C1 C2 C8 N1 -71.2(17) . .
C9 N1 C8 C2 -174.1(12) . .
C11 N1 C8 C2 -47.6(16) . .
Yb1 N1 C8 C2 72.1(12) . .
C11 N1 C9 C10 154.9(12) . .
C8 N1 C9 C10 -80.5(14) . .
Yb1 N1 C9 C10 33.5(13) . .
O17 Yb2 O10 C18 -94.3(10) . .
O16 Yb2 O10 C18 37.6(10) . .
O1 Yb2 O10 C18 -159.7(10) . .
O8 Yb2 O10 C18 111.6(10) . .
O6 Yb2 O10 C18 3.0(14) . .
N2 Yb2 O10 C18 162.0(9) . .
N4 Yb2 O10 C18 -31.4(10) . .
C34 Yb2 O10 C18 -74.7(10) . .
C17 Yb2 O10 C18 116.4(10) . .
C15 Yb2 O10 C18 -42(3) . .
Yb1 Yb2 O10 C18 -171.1(12) . .
O17 Yb2 O10 Yb1 76.8(4) . .
O16 Yb2 O10 Yb1 -151.2(4) . .
O1 Yb2 O10 Yb1 11.4(3) . .
O8 Yb2 O10 Yb1 -77.2(4) . .
O6 Yb2 O10 Yb1 174.2(6) . .
N2 Yb2 O10 Yb1 -26.9(7) . .
N4 Yb2 O10 Yb1 139.8(4) . .
C34 Yb2 O10 Yb1 96.4(4) . .
C17 Yb2 O10 Yb1 -72.4(4) . .
C15 Yb2 O10 Yb1 130(2) . .
O1 Yb1 O10 C18 160.1(10) . .
O2 Yb1 O10 C18 44.7(9) . .
O4 Yb1 O10 C18 -169.1(8) . .
O13 Yb1 O10 C18 -110.8(9) . .
O12 Yb1 O10 C18 -7.4(11) . .
N3 Yb1 O10 C18 -43.6(9) . .
N1 Yb1 O10 C18 94.8(9) . .
C10 Yb1 O10 C18 51.8(9) . .
C29 Yb1 O10 C18 -91.3(9) . .
Yb2 Yb1 O10 C18 171.7(11) . .
O1 Yb1 O10 Yb2 -11.6(3) . .
O2 Yb1 O10 Yb2 -127.0(4) . .
O4 Yb1 O10 Yb2 19.2(7) . .
O13 Yb1 O10 Yb2 77.5(4) . .
O12 Yb1 O10 Yb2 -179.1(3) . .
N3 Yb1 O10 Yb2 144.7(4) . .
N1 Yb1 O10 Yb2 -76.9(5) . .
C10 Yb1 O10 Yb2 -120.0(4) . .
C29 Yb1 O10 Yb2 97.0(4) . .
C9 N1 C11 C12 -144.6(12) . .
C8 N1 C11 C12 92.3(13) . .
Yb1 N1 C11 C12 -25.3(13) . .
O1 Yb1 O12 C27 -164.6(9) . .
O2 Yb1 O12 C27 -62.0(9) . .
O10 Yb1 O12 C27 -11.2(11) . .
O4 Yb1 O12 C27 158.1(10) . .
O13 Yb1 O12 C27 87.7(9) . .
N3 Yb1 O12 C27 28.0(9) . .
N1 Yb1 O12 C27 -131.0(10) . .
C10 Yb1 O12 C27 -79.0(9) . .
C29 Yb1 O12 C27 75.0(9) . .
Yb2 Yb1 O12 C27 -14.2(19) . .
Yb1 O2 C10 O3 159.2(10) . .
Yb1 O2 C10 C9 -12.3(17) . .
N1 C9 C10 O2 -18.0(18) . .
N1 C9 C10 O3 170.2(12) . .
N1 C9 C10 Yb1 -25.4(10) . .
O1 Yb1 C10 O2 -90.2(11) . .
O10 Yb1 C10 O2 -21.5(10) . .
O4 Yb1 C10 O2 -176.5(10) . .
O13 Yb1 C10 O2 69.0(16) . .
O12 Yb1 C10 O2 118.0(11) . .
N3 Yb1 C10 O2 56.7(11) . .
N1 Yb1 C10 O2 -151.3(12) . .
C29 Yb1 C10 O2 71.5(12) . .
Yb2 Yb1 C10 O2 -52.8(11) . .
O1 Yb1 C10 O3 -135(2) . .
O2 Yb1 C10 O3 -44(2) . .
O10 Yb1 C10 O3 -66(2) . .
O4 Yb1 C10 O3 139(2) . .
O13 Yb1 C10 O3 24(3) . .
O12 Yb1 C10 O3 74(2) . .
N3 Yb1 C10 O3 12(2) . .
N1 Yb1 C10 O3 164(3) . .
C29 Yb1 C10 O3 27(3) . .
Yb2 Yb1 C10 O3 -97(2) . .
O1 Yb1 C10 C9 78.7(8) . .
O2 Yb1 C10 C9 169.0(16) . .
O10 Yb1 C10 C9 147.5(8) . .
O4 Yb1 C10 C9 -7.5(9) . .
O13 Yb1 C10 C9 -122.1(12) . .
O12 Yb1 C10 C9 -73.0(8) . .
N3 Yb1 C10 C9 -134.3(8) . .
N1 Yb1 C10 C9 17.7(7) . .
C29 Yb1 C10 C9 -119.6(8) . .
Yb2 Yb1 C10 C9 116.2(7) . .
Yb1 O4 C12 O5 168.3(10) . .
Yb1 O4 C12 C11 -15.0(16) . .
N1 C11 C12 O5 -155.7(12) . .
N1 C11 C12 O4 27.5(17) . .
O1 Yb1 O13 C29 164.7(10) . .
O2 Yb1 O13 C29 41.9(13) . .
O10 Yb1 O13 C29 95.2(10) . .
O4 Yb1 O13 C29 -116.1(10) . .
O12 Yb1 O13 C29 -40.9(10) . .
N3 Yb1 O13 C29 17.7(9) . .
N1 Yb1 O13 C29 -122.0(10) . .
C10 Yb1 O13 C29 4.5(17) . .
Yb2 Yb1 O13 C29 129.6(10) . .
C16 N2 C13 C6 174.2(10) . .
C14 N2 C13 C6 -67.5(14) . .
Yb2 N2 C13 C6 56.1(12) . .
C1 C6 C13 N2 -64.5(16) . .
C5 C6 C13 N2 117.1(13) . .
C13 N2 C14 C15 169.9(11) . .
C16 N2 C14 C15 -72.1(14) . .
Yb2 N2 C14 C15 41.5(13) . .
O10 Yb2 O16 C32 -90.4(11) . .
O17 Yb2 O16 C32 11.8(13) . .
O1 Yb2 O16 C32 -119.0(11) . .
O8 Yb2 O16 C32 177.7(12) . .
O6 Yb2 O16 C32 75.0(11) . .
N2 Yb2 O16 C32 128.2(11) . .
N4 Yb2 O16 C32 -5.1(11) . .
C34 Yb2 O16 C32 12.5(12) . .
C17 Yb2 O16 C32 160.3(12) . .
C15 Yb2 O16 C32 80.8(11) . .
Yb1 Yb2 O16 C32 -107.8(11) . .
C13 N2 C16 C17 -76.5(12) . .
C14 N2 C16 C17 161.5(10) . .
Yb2 N2 C16 C17 47.7(11) . .
Na1 O7 C15 O6 21.4(14) 2_567 .
Na1 O7 C15 C14 -155.6(13) 2_567 .
Na1 O7 C15 Yb2 50(3) 2_567 .
Yb2 O6 C15 O7 162.2(10) . .
Na1 O6 C15 O7 -22.5(14) 2_567 .
Yb2 O6 C15 C14 -20.7(17) . .
Na1 O6 C15 C14 154.6(12) 2_567 .
Yb2 O6 C15 Na1 -175.3(8) . 2_567
Na1 O6 C15 Yb2 175.3(8) 2_567 .
N2 C14 C15 O7 159.6(13) . .
N2 C14 C15 O6 -17.5(18) . .
N2 C14 C15 Na1 63(3) . 2_567
N2 C14 C15 Yb2 -30.7(9) . .
O10 Yb2 C15 O7 21(5) . .
O17 Yb2 C15 O7 76(3) . .
O16 Yb2 C15 O7 -57(3) . .
O1 Yb2 C15 O7 135(3) . .
O8 Yb2 C15 O7 -132(3) . .
O6 Yb2 C15 O7 -41(2) . .
N2 Yb2 C15 O7 -180(3) . .
N4 Yb2 C15 O7 11(3) . .
C34 Yb2 C15 O7 56(3) . .
C17 Yb2 C15 O7 -138(3) . .
Yb1 Yb2 C15 O7 139(2) . .
O10 Yb2 C15 O6 61(3) . .
O17 Yb2 C15 O6 116.4(10) . .
O16 Yb2 C15 O6 -16.5(10) . .
O1 Yb2 C15 O6 176.1(9) . .
O8 Yb2 C15 O6 -91.6(10) . .
N2 Yb2 C15 O6 -139.0(12) . .
N4 Yb2 C15 O6 51.1(10) . .
C34 Yb2 C15 O6 96.2(10) . .
C17 Yb2 C15 O6 -97.6(10) . .
Yb1 Yb2 C15 O6 179.5(7) . .
O10 Yb2 C15 C14 -137(2) . .
O17 Yb2 C15 C14 -81.8(8) . .
O16 Yb2 C15 C14 145.3(8) . .
O1 Yb2 C15 C14 -22.1(9) . .
O8 Yb2 C15 C14 70.2(9) . .
O6 Yb2 C15 C14 161.8(15) . .
N2 Yb2 C15 C14 22.8(8) . .
N4 Yb2 C15 C14 -147.1(9) . .
C34 Yb2 C15 C14 -102.0(9) . .
C17 Yb2 C15 C14 64.2(8) . .
Yb1 Yb2 C15 C14 -18.8(11) . .
O10 Yb2 C15 Na1 65(2) . 2_567
O17 Yb2 C15 Na1 120.5(5) . 2_567
O16 Yb2 C15 Na1 -12.4(4) . 2_567
O1 Yb2 C15 Na1 -179.8(3) . 2_567
O8 Yb2 C15 Na1 -87.5(4) . 2_567
O6 Yb2 C15 Na1 4.1(7) . 2_567
N2 Yb2 C15 Na1 -134.9(7) . 2_567
N4 Yb2 C15 Na1 55.2(4) . 2_567
C34 Yb2 C15 Na1 100.3(5) . 2_567
C17 Yb2 C15 Na1 -93.5(4) . 2_567
Yb1 Yb2 C15 Na1 -176.45(15) . 2_567
O10 Yb2 O17 C34 92.3(11) . .
O16 Yb2 O17 C34 2.0(12) . .
O1 Yb2 O17 C34 154.7(11) . .
O8 Yb2 O17 C34 -149.9(10) . .
O6 Yb2 O17 C34 -61.5(10) . .
N2 Yb2 O17 C34 -127.1(11) . .
N4 Yb2 O17 C34 19.0(10) . .
C17 Yb2 O17 C34 -131.1(10) . .
C15 Yb2 O17 C34 -80.1(11) . .
Yb1 Yb2 O17 C34 127.0(10) . .
Na10 O9 C17 O8 -59.1(17) . .
Na11 O9 C17 O8 -6.4(17) . .
Na10 O9 C17 C16 115.6(12) . .
Na11 O9 C17 C16 168.3(11) . .
Na10 O9 C17 Na11 -52.7(6) . .
Na10 O9 C17 Yb2 -52(4) . .
Na11 O9 C17 Yb2 0(4) . .
Yb2 O8 C17 O9 176.6(11) . .
Na11 O8 C17 O9 5.6(15) . .
Yb2 O8 C17 C16 1.9(18) . .
Na11 O8 C17 C16 -169.1(12) . .
Yb2 O8 C17 Na11 171.0(9) . .
Na11 O8 C17 Yb2 -171.0(9) . .
N2 C16 C17 O9 148.6(13) . .
N2 C16 C17 O8 -36.4(17) . .
N2 C16 C17 Na11 -154(5) . .
N2 C16 C17 Yb2 -35.3(8) . .
O10 Yb2 C17 O9 -24(3) . .
O17 Yb2 C17 O9 -160(3) . .
O16 Yb2 C17 O9 53(3) . .
O1 Yb2 C17 O9 -92(3) . .
O8 Yb2 C17 O9 -9(3) . .
O6 Yb2 C17 O9 133(3) . .
N2 Yb2 C17 O9 -165(4) . .
N4 Yb2 C17 O9 78(3) . .
C34 Yb2 C17 O9 175(3) . .
C15 Yb2 C17 O9 153(3) . .
Yb1 Yb2 C17 O9 -58(3) . .
O10 Yb2 C17 O8 -14.8(11) . .
O17 Yb2 C17 O8 -150.9(10) . .
O16 Yb2 C17 O8 61.6(11) . .
O1 Yb2 C17 O8 -83.4(11) . .
O6 Yb2 C17 O8 141.5(11) . .
N2 Yb2 C17 O8 -156.3(13) . .
N4 Yb2 C17 O8 87.3(12) . .
C34 Yb2 C17 O8 -175.9(9) . .
C15 Yb2 C17 O8 161.9(11) . .
Yb1 Yb2 C17 O8 -48.6(11) . .
O10 Yb2 C17 C16 166.9(7) . .
O17 Yb2 C17 C16 30.8(10) . .
O16 Yb2 C17 C16 -116.7(8) . .
O1 Yb2 C17 C16 98.3(8) . .
O8 Yb2 C17 C16 -178.3(16) . .
O6 Yb2 C17 C16 -36.8(8) . .
N2 Yb2 C17 C16 25.4(7) . .
N4 Yb2 C17 C16 -91.0(10) . .
C34 Yb2 C17 C16 5.8(12) . .
C15 Yb2 C17 C16 -16.4(8) . .
Yb1 Yb2 C17 C16 133.1(8) . .
O10 Yb2 C17 Na11 -23.5(6) . .
O17 Yb2 C17 Na11 -159.7(5) . .
O16 Yb2 C17 Na11 52.8(5) . .
O1 Yb2 C17 Na11 -92.2(5) . .
O8 Yb2 C17 Na11 -8.8(9) . .
O6 Yb2 C17 Na11 132.7(6) . .
N2 Yb2 C17 Na11 -165.0(8) . .
N4 Yb2 C17 Na11 78.5(8) . .
C34 Yb2 C17 Na11 175.3(6) . .
C15 Yb2 C17 Na11 153.1(6) . .
Yb1 Yb2 C17 Na11 -57.3(5) . .
Yb2 O10 C18 C23 46.4(17) . .
Yb1 O10 C18 C23 -123.8(11) . .
Yb2 O10 C18 C19 -132.5(11) . .
Yb1 O10 C18 C19 57.4(16) . .
O35 Yb4 O19 C35 -113.5(10) . .
O22 Yb4 O19 C35 92.4(10) . .
O28 Yb4 O19 C35 155.4(11) . .
O20 Yb4 O19 C35 -39.1(10) . .
O33 Yb4 O19 C35 -6.3(15) . .
N5 Yb4 O19 C35 29.8(10) . .
N8 Yb4 O19 C35 -166.0(9) . .
C68 Yb4 O19 C35 -116.6(10) . .
C67 Yb4 O19 C35 47(2) . .
C46 Yb4 O19 C35 72.2(10) . .
Yb3 Yb4 O19 C35 163.9(12) . .
O35 Yb4 O19 Yb3 82.6(4) . .
O22 Yb4 O19 Yb3 -71.5(4) . .
O28 Yb4 O19 Yb3 -8.5(3) . .
O20 Yb4 O19 Yb3 157.0(4) . .
O33 Yb4 O19 Yb3 -170.2(6) . .
N5 Yb4 O19 Yb3 -134.2(4) . .
N8 Yb4 O19 Yb3 30.0(7) . .
C68 Yb4 O19 Yb3 79.5(4) . .
C67 Yb4 O19 Yb3 -116.9(19) . .
C46 Yb4 O19 Yb3 -91.8(4) . .
O28 Yb3 O19 C35 -156.3(10) . .
O26 Yb3 O19 C35 118.6(9) . .
O31 Yb3 O19 C35 177.2(8) . .
O29 Yb3 O19 C35 -36.5(9) . .
O24 Yb3 O19 C35 16.0(11) . .
N6 Yb3 O19 C35 48.8(9) . .
N7 Yb3 O19 C35 -87.4(9) . .
C51 Yb3 O19 C35 98.4(9) . .
C63 Yb3 O19 C35 -149.4(9) . .
C50 Yb3 O19 C35 19.2(10) . .
C62 Yb3 O19 C35 -45.1(9) . .
O28 Yb3 O19 Yb4 8.9(3) . .
O26 Yb3 O19 Yb4 -76.3(4) . .
O31 Yb3 O19 Yb4 -17.6(7) . .
O29 Yb3 O19 Yb4 128.7(4) . .
O24 Yb3 O19 Yb4 -178.9(4) . .
N6 Yb3 O19 Yb4 -146.0(4) . .
N7 Yb3 O19 Yb4 77.7(4) . .
C51 Yb3 O19 Yb4 -96.4(4) . .
C63 Yb3 O19 Yb4 15.7(8) . .
C50 Yb3 O19 Yb4 -175.7(4) . .
C62 Yb3 O19 Yb4 120.1(4) . .
C23 C18 C19 C20 0(2) . .
O10 C18 C19 C20 179.1(13) . .
C23 C18 C19 C25 -178.3(12) . .
O10 C18 C19 C25 1(2) . .
O19 Yb4 O20 C45 92.0(10) . .
O35 Yb4 O20 C45 -175.7(10) . .
O22 Yb4 O20 C45 -13.5(11) . .
O28 Yb4 O20 C45 117.1(10) . .
O33 Yb4 O20 C45 -74.8(10) . .
N5 Yb4 O20 C45 6.4(9) . .
N8 Yb4 O20 C45 -127.0(10) . .
C68 Yb4 O20 C45 -156.6(10) . .
C67 Yb4 O20 C45 -79.2(10) . .
C46 Yb4 O20 C45 -14.2(11) . .
Yb3 Yb4 O20 C45 106.4(10) . .
C18 C19 C20 C21 -4(2) . .
C25 C19 C20 C21 174.8(13) . .
C19 C20 C21 C22 5(2) . .
C19 C20 C21 C24 178.9(13) . .
O19 Yb4 O22 C46 -95.3(10) . .
O35 Yb4 O22 C46 143.0(9) . .
O28 Yb4 O22 C46 -156.0(10) . .
O20 Yb4 O22 C46 -2.0(11) . .
O33 Yb4 O22 C46 60.0(9) . .
N5 Yb4 O22 C46 -22.1(9) . .
N8 Yb4 O22 C46 126.1(10) . .
C68 Yb4 O22 C46 123.5(9) . .
C67 Yb4 O22 C46 78.0(10) . .
Yb3 Yb4 O22 C46 -129.1(9) . .
C20 C21 C22 C23 -4(2) . .
C24 C21 C22 C23 -177.2(13) . .
O10 C18 C23 C22 -177.5(12) . .
C19 C18 C23 C22 1(2) . .
O10 C18 C23 C30 5(2) . .
C19 C18 C23 C30 -176.1(13) . .
C21 C22 C23 C18 0(2) . .
C21 C22 C23 C30 177.7(14) . .
O28 Yb3 O24 C50 172.6(9) . .
O26 Yb3 O24 C50 -89.5(10) . .
O31 Yb3 O24 C50 -161.0(11) . .
O29 Yb3 O24 C50 59.6(10) . .
O19 Yb3 O24 C50 8.2(12) . .
N6 Yb3 O24 C50 -27.2(10) . .
N7 Yb3 O24 C50 128.1(11) . .
C51 Yb3 O24 C50 -74.9(10) . .
C63 Yb3 O24 C50 -179.5(11) . .
C62 Yb3 O24 C50 76.8(10) . .
C28 N3 C25 C19 172.3(10) . .
C26 N3 C25 C19 -67.3(13) . .
Yb1 N3 C25 C19 55.6(12) . .
C20 C19 C25 N3 120.4(14) . .
C18 C19 C25 N3 -61.0(16) . .
O28 Yb3 O26 C51 -160.9(10) . .
O31 Yb3 O26 C51 119.0(10) . .
O29 Yb3 O26 C51 -37.3(13) . .
O19 Yb3 O26 C51 -91.0(10) . .
O24 Yb3 O26 C51 46.9(10) . .
N6 Yb3 O26 C51 -13.1(9) . .
N7 Yb3 O26 C51 128.1(9) . .
C63 Yb3 O26 C51 119.4(10) . .
C50 Yb3 O26 C51 26.3(10) . .
C62 Yb3 O26 C51 -5.2(17) . .
O28 Yb3 O26 Na8 30.8(6) . .
O31 Yb3 O26 Na8 -49.2(6) . .
O29 Yb3 O26 Na8 154.4(6) . .
O19 Yb3 O26 Na8 100.7(6) . .
O24 Yb3 O26 Na8 -121.3(6) . .
N6 Yb3 O26 Na8 178.7(7) . .
N7 Yb3 O26 Na8 -40.2(9) . .
C51 Yb3 O26 Na8 -168.3(14) . .
C63 Yb3 O26 Na8 -48.9(7) . .
C50 Yb3 O26 Na8 -142.0(6) . .
C62 Yb3 O26 Na8 -173.5(9) . .
C28 N3 C26 C27 -68.3(13) . .
C25 N3 C26 C27 174.3(10) . .
Yb1 N3 C26 C27 45.3(11) . .
C25 N3 C28 C29 -79.1(12) . .
C26 N3 C28 C29 160.1(11) . .
Yb1 N3 C28 C29 45.7(12) . .
O26 Yb3 O28 C52 -113.8(9) . .
O31 Yb3 O28 C52 -38.1(9) . .
O29 Yb3 O28 C52 93.0(9) . .
O19 Yb3 O28 C52 156.9(10) . .
O24 Yb3 O28 C52 -12.0(13) . .
N6 Yb3 O28 C52 -163.6(9) . .
N7 Yb3 O28 C52 31.3(9) . .
C51 Yb3 O28 C52 -120.4(9) . .
C63 Yb3 O28 C52 -19.6(9) . .
C50 Yb3 O28 C52 6(3) . .
C62 Yb3 O28 C52 73.3(10) . .
O26 Yb3 O28 Yb4 80.7(4) . .
O31 Yb3 O28 Yb4 156.5(4) . .
O29 Yb3 O28 Yb4 -72.5(4) . .
O19 Yb3 O28 Yb4 -8.6(3) . .
O24 Yb3 O28 Yb4 -177.5(5) . .
N6 Yb3 O28 Yb4 30.9(7) . .
N7 Yb3 O28 Yb4 -134.1(4) . .
C51 Yb3 O28 Yb4 74.1(4) . .
C63 Yb3 O28 Yb4 174.9(4) . .
C50 Yb3 O28 Yb4 -159(2) . .
C62 Yb3 O28 Yb4 -92.2(4) . .
O19 Yb4 O28 C52 -157.3(10) . .
O35 Yb4 O28 C52 113.4(9) . .
O22 Yb4 O28 C52 -39.9(9) . .
O20 Yb4 O28 C52 176.1(8) . .
O33 Yb4 O28 C52 12.4(11) . .
N5 Yb4 O28 C52 -89.5(9) . .
N8 Yb4 O28 C52 48.2(9) . .
C68 Yb4 O28 C52 93.8(9) . .
C67 Yb4 O28 C52 13.7(10) . .
C46 Yb4 O28 C52 -47.6(9) . .
Yb3 Yb4 O28 C52 -166.2(11) . .
O19 Yb4 O28 Yb3 8.9(3) . .
O35 Yb4 O28 Yb3 -80.4(4) . .
O22 Yb4 O28 Yb3 126.3(4) . .
O20 Yb4 O28 Yb3 -17.7(7) . .
O33 Yb4 O28 Yb3 178.6(3) . .
N5 Yb4 O28 Yb3 76.7(4) . .
N8 Yb4 O28 Yb3 -145.6(4) . .
C68 Yb4 O28 Yb3 -100.0(4) . .
C67 Yb4 O28 Yb3 179.9(4) . .
C46 Yb4 O28 Yb3 118.6(4) . .
Na2 O11 C27 O12 21.4(19) . .
Na2 O11 C27 C26 -159.9(8) . .
Yb1 O12 C27 O11 167.7(10) . .
Yb1 O12 C27 C26 -11.0(15) . .
N3 C26 C27 O11 155.3(11) . .
N3 C26 C27 O12 -25.9(15) . .
O28 Yb3 O29 C62 -91.0(10) . .
O26 Yb3 O29 C62 151.7(9) . .
O31 Yb3 O29 C62 3.2(11) . .
O19 Yb3 O29 C62 -151.7(10) . .
O24 Yb3 O29 C62 61.4(9) . .
N6 Yb3 O29 C62 128.9(10) . .
N7 Yb3 O29 C62 -18.8(9) . .
C51 Yb3 O29 C62 135.3(9) . .
C63 Yb3 O29 C62 -2.6(10) . .
C50 Yb3 O29 C62 80.2(10) . .
Na3 O14 C29 O13 -61.7(16) . .
Na11 O14 C29 O13 56.4(16) . .
Na3 O14 C29 C28 122.4(11) . .
Na11 O14 C29 C28 -119.5(12) . .
Na11 O14 C29 Na3 118.0(10) . .
Na3 O14 C29 Yb1 -75(3) . .
Na11 O14 C29 Yb1 43(3) . .
Yb1 O13 C29 O14 -173.4(9) . .
Yb1 O13 C29 C28 2.6(16) . .
Yb1 O13 C29 Na3 149.7(5) . .
N3 C28 C29 O14 140.8(12) . .
N3 C28 C29 O13 -35.4(16) . .
N3 C28 C29 Na3 -168.4(9) . .
N3 C28 C29 Yb1 -33.7(9) . .
O1 Yb1 C29 O14 1(3) . .
O2 Yb1 C29 O14 -135(3) . .
O10 Yb1 C29 O14 -67(3) . .
O4 Yb1 C29 O14 78(3) . .
O13 Yb1 C29 O14 18(2) . .
O12 Yb1 C29 O14 157(3) . .
N3 Yb1 C29 O14 -141(3) . .
N1 Yb1 C29 O14 103(3) . .
C10 Yb1 C29 O14 -160(3) . .
Yb2 Yb1 C29 O14 -32(3) . .
O1 Yb1 C29 O13 -16.1(10) . .
O2 Yb1 C29 O13 -152.5(9) . .
O10 Yb1 C29 O13 -84.7(10) . .
O4 Yb1 C29 O13 60.1(10) . .
O12 Yb1 C29 O13 139.7(10) . .
N3 Yb1 C29 O13 -158.2(12) . .
N1 Yb1 C29 O13 85.2(12) . .
C10 Yb1 C29 O13 -177.8(9) . .
Yb2 Yb1 C29 O13 -50.0(10) . .
O1 Yb1 C29 C28 166.3(7) . .
O2 Yb1 C29 C28 29.8(9) . .
O10 Yb1 C29 C28 97.6(7) . .
O4 Yb1 C29 C28 -117.5(8) . .
O13 Yb1 C29 C28 -177.6(14) . .
O12 Yb1 C29 C28 -37.9(7) . .
N3 Yb1 C29 C28 24.2(7) . .
N1 Yb1 C29 C28 -92.4(9) . .
C10 Yb1 C29 C28 4.6(10) . .
Yb2 Yb1 C29 C28 132.4(7) . .
O1 Yb1 C29 Na3 -56.8(7) . .
O2 Yb1 C29 Na3 166.8(5) . .
O10 Yb1 C29 Na3 -125.4(6) . .
O4 Yb1 C29 Na3 19.4(6) . .
O13 Yb1 C29 Na3 -40.7(8) . .
O12 Yb1 C29 Na3 99.0(6) . .
N3 Yb1 C29 Na3 161.1(8) . .
N1 Yb1 C29 Na3 44.5(10) . .
C10 Yb1 C29 Na3 141.6(6) . .
Yb2 Yb1 C29 Na3 -90.7(6) . .
C31 N4 C30 C23 -48.1(15) . .
C33 N4 C30 C23 -171.9(11) . .
Yb2 N4 C30 C23 72.2(11) . .
C18 C23 C30 N4 -74.9(17) . .
C22 C23 C30 N4 107.7(15) . .
O28 Yb3 O31 C63 91.5(10) . .
O26 Yb3 O31 C63 178.8(10) . .
O29 Yb3 O31 C63 -17.1(11) . .
O19 Yb3 O31 C63 116.7(10) . .
O24 Yb3 O31 C63 -76.2(10) . .
N6 Yb3 O31 C63 -126.8(9) . .
N7 Yb3 O31 C63 4.6(9) . .
C51 Yb3 O31 C63 -163.6(10) . .
C50 Yb3 O31 C63 -82.8(10) . .
C62 Yb3 O31 C63 -16.0(10) . .
O28 Yb3 O31 Na7 -124.0(5) . .
O26 Yb3 O31 Na7 -36.7(4) . .
O29 Yb3 O31 Na7 127.4(5) . .
O19 Yb3 O31 Na7 -98.8(6) . .
O24 Yb3 O31 Na7 68.3(5) . .
N6 Yb3 O31 Na7 17.6(6) . .
N7 Yb3 O31 Na7 149.1(5) . .
C51 Yb3 O31 Na7 -19.2(5) . .
C63 Yb3 O31 Na7 144.5(12) . .
C50 Yb3 O31 Na7 61.7(5) . .
C62 Yb3 O31 Na7 128.5(4) . .
C33 N4 C31 C32 -145.3(12) . .
C30 N4 C31 C32 93.1(13) . .
Yb2 N4 C31 C32 -23.1(14) . .
C31 N4 C33 C34 157.3(11) . .
C30 N4 C33 C34 -79.3(13) . .
Yb2 N4 C33 C34 33.8(13) . .
O19 Yb4 O33 C67 159.6(9) . .
O35 Yb4 O33 C67 -94.8(10) . .
O22 Yb4 O33 C67 54.3(10) . .
O28 Yb4 O33 C67 3.5(11) . .
O20 Yb4 O33 C67 -167.4(10) . .
N5 Yb4 O33 C67 123.0(10) . .
N8 Yb4 O33 C67 -35.2(9) . .
C68 Yb4 O33 C67 -84.2(10) . .
C46 Yb4 O33 C67 72.2(10) . .
Yb3 Yb4 O33 C67 7.3(18) . .
O19 Yb4 O33 Na2 -23.8(13) . 1_566
O35 Yb4 O33 Na2 81.8(8) . 1_566
O22 Yb4 O33 Na2 -129.1(8) . 1_566
O28 Yb4 O33 Na2 -179.9(6) . 1_566
O20 Yb4 O33 Na2 9.1(7) . 1_566
N5 Yb4 O33 Na2 -60.4(8) . 1_566
N8 Yb4 O33 Na2 141.4(9) . 1_566
C68 Yb4 O33 Na2 92.4(8) . 1_566
C67 Yb4 O33 Na2 176.6(15) . 1_566
C46 Yb4 O33 Na2 -111.3(8) . 1_566
Yb3 Yb4 O33 Na2 -176.1(4) . 1_566
Yb2 O16 C32 O15 177.0(11) . .
Yb2 O16 C32 C31 -5.6(18) . .
N4 C31 C32 O15 -162.2(13) . .
N4 C31 C32 O16 20.2(18) . .
Yb2 O17 C34 O18 168.0(10) . .
Yb2 O17 C34 C33 -6.4(17) . .
Na8 O18 C34 O17 161.9(11) 2_567 .
Na8 O18 C34 C33 -23.6(16) 2_567 .
Na8 O18 C34 Yb2 -178(2) 2_567 .
N4 C33 C34 O17 -21.7(18) . .
N4 C33 C34 O18 163.5(12) . .
N4 C33 C34 Yb2 -25.5(10) . .
O10 Yb2 C34 O17 -93.1(11) . .
O16 Yb2 C34 O17 -178.4(10) . .
O1 Yb2 C34 O17 -24.2(11) . .
O8 Yb2 C34 O17 63.3(18) . .
O6 Yb2 C34 O17 113.8(11) . .
N2 Yb2 C34 O17 53.4(11) . .
N4 Yb2 C34 O17 -156.7(12) . .
C17 Yb2 C34 O17 68.2(13) . .
C15 Yb2 C34 O17 92.1(11) . .
Yb1 Yb2 C34 O17 -56.0(11) . .
O10 Yb2 C34 O18 -122(3) . .
O17 Yb2 C34 O18 -29(2) . .
O16 Yb2 C34 O18 153(3) . .
O1 Yb2 C34 O18 -53(3) . .
O8 Yb2 C34 O18 34(4) . .
O6 Yb2 C34 O18 85(3) . .
N2 Yb2 C34 O18 24(3) . .
N4 Yb2 C34 O18 174(3) . .
C17 Yb2 C34 O18 39(3) . .
C15 Yb2 C34 O18 63(3) . .
Yb1 Yb2 C34 O18 -85(3) . .
O10 Yb2 C34 C33 81.2(8) . .
O17 Yb2 C34 C33 174.3(15) . .
O16 Yb2 C34 C33 -4.1(8) . .
O1 Yb2 C34 C33 150.1(8) . .
O8 Yb2 C34 C33 -122.3(13) . .
O6 Yb2 C34 C33 -71.9(8) . .
N2 Yb2 C34 C33 -132.2(8) . .
N4 Yb2 C34 C33 17.6(7) . .
C17 Yb2 C34 C33 -117.5(8) . .
C15 Yb2 C34 C33 -93.5(8) . .
Yb1 Yb2 C34 C33 118.3(7) . .
O19 Yb4 O35 C68 -171.5(9) . .
O22 Yb4 O35 C68 -45.5(12) . .
O28 Yb4 O35 C68 -102.1(9) . .
O20 Yb4 O35 C68 108.4(9) . .
O33 Yb4 O35 C68 32.0(9) . .
N5 Yb4 O35 C68 111.6(10) . .
N8 Yb4 O35 C68 -27.1(9) . .
C67 Yb4 O35 C68 11.5(9) . .
C46 Yb4 O35 C68 -8.1(15) . .
Yb3 Yb4 O35 C68 -135.9(9) . .
Yb4 O19 C35 C40 137.1(10) . .
Yb3 O19 C35 C40 -60.6(14) . .
Yb4 O19 C35 C36 -44.1(16) . .
Yb3 O19 C35 C36 118.2(11) . .
O19 C35 C36 C37 179.3(12) . .
C40 C35 C36 C37 -2(2) . .
O19 C35 C36 C42 -5.4(19) . .
C40 C35 C36 C42 173.4(12) . .
C35 C36 C37 C38 -4(2) . .
C42 C36 C37 C38 -179.5(12) . .
C36 C37 C38 C39 6(2) . .
C36 C37 C38 C41 -177.0(12) . .
C37 C38 C39 C40 -2(2) . .
C41 C38 C39 C40 -179.1(12) . .
O19 C35 C40 C39 -175.4(11) . .
C36 C35 C40 C39 5.8(19) . .
O19 C35 C40 C47 -2.0(19) . .
C36 C35 C40 C47 179.3(12) . .
C38 C39 C40 C35 -4(2) . .
C38 C39 C40 C47 -177.3(12) . .
C44 N5 C42 C36 174.4(10) . .
C43 N5 C42 C36 52.6(14) . .
Yb4 N5 C42 C36 -68.4(10) . .
C37 C36 C42 N5 -113.6(13) . .
C35 C36 C42 N5 71.0(15) . .
C44 N5 C43 C45 143.4(11) . .
C42 N5 C43 C45 -96.3(12) . .
Yb4 N5 C43 C45 22.2(12) . .
C42 N5 C44 C46 84.3(12) . .
C43 N5 C44 C46 -154.0(11) . .
Yb4 N5 C44 C46 -31.5(12) . .
Na6 O21 C45 O20 153.1(10) 2_677 .
Na6 O21 C45 C43 -28.4(15) 2_677 .
Yb4 O20 C45 O21 -177.6(9) . .
Yb4 O20 C45 C43 3.8(16) . .
N5 C43 C45 O21 163.0(11) . .
N5 C43 C45 O20 -18.3(16) . .
Na9 O23 C46 O22 10.6(17) . .
Na9 O23 C46 C44 -163.1(9) . .
Na9 O23 C46 Yb4 -18(3) . .
Yb4 O22 C46 O23 -161.6(10) . .
Yb4 O22 C46 C44 12.1(16) . .
N5 C44 C46 O23 -169.7(11) . .
N5 C44 C46 O22 16.3(17) . .
N5 C44 C46 Yb4 23.5(9) . .
O19 Yb4 C46 O23 133(2) . .
O35 Yb4 C46 O23 -29(3) . .
O22 Yb4 C46 O23 42(2) . .
O28 Yb4 C46 O23 65(2) . .
O20 Yb4 C46 O23 -140(2) . .
O33 Yb4 C46 O23 -73(2) . .
N5 Yb4 C46 O23 -165(3) . .
N8 Yb4 C46 O23 -12(2) . .
C68 Yb4 C46 O23 -34(3) . .
C67 Yb4 C46 O23 -51(2) . .
Yb3 Yb4 C46 O23 96(2) . .
O19 Yb4 C46 O22 91.1(10) . .
O35 Yb4 C46 O22 -71.3(14) . .
O28 Yb4 C46 O22 22.8(10) . .
O20 Yb4 C46 O22 178.4(9) . .
O33 Yb4 C46 O22 -114.7(10) . .
N5 Yb4 C46 O22 152.9(11) . .
N8 Yb4 C46 O22 -53.9(10) . .
C68 Yb4 C46 O22 -75.7(11) . .
C67 Yb4 C46 O22 -93.0(10) . .
Yb3 Yb4 C46 O22 53.7(10) . .
O19 Yb4 C46 C44 -78.1(7) . .
O35 Yb4 C46 C44 119.5(10) . .
O22 Yb4 C46 C44 -169.2(14) . .
O28 Yb4 C46 C44 -146.4(7) . .
O20 Yb4 C46 C44 9.2(8) . .
O33 Yb4 C46 C44 76.1(7) . .
N5 Yb4 C46 C44 -16.3(7) . .
N8 Yb4 C46 C44 136.9(7) . .
C68 Yb4 C46 C44 115.1(7) . .
C67 Yb4 C46 C44 97.8(7) . .
Yb3 Yb4 C46 C44 -115.5(7) . .
C35 C40 C47 N6 65.2(16) . .
C39 C40 C47 N6 -121.5(13) . .
C48 N6 C47 C40 69.0(14) . .
C49 N6 C47 C40 -171.4(10) . .
Yb3 N6 C47 C40 -54.7(12) . .
C49 N6 C48 C50 72.7(14) . .
C47 N6 C48 C50 -169.4(11) . .
Yb3 N6 C48 C50 -41.4(13) . .
C48 N6 C49 C51 -156.4(10) . .
C47 N6 C49 C51 80.5(12) . .
Yb3 N6 C49 C51 -41.9(11) . .
Na1 O25 C50 O24 -21(2) 2_567 .
Na1 O25 C50 C48 162.1(10) 2_567 .
Na1 O25 C50 Yb3 -50(3) 2_567 .
Yb3 O24 C50 O25 -163.2(11) . .
Yb3 O24 C50 C48 13.6(17) . .
N6 C48 C50 O25 -161.1(13) . .
N6 C48 C50 O24 22.1(18) . .
N6 C48 C50 Yb3 30.7(10) . .
O28 Yb3 C50 O25 15(4) . .
O26 Yb3 C50 O25 134(3) . .
O31 Yb3 C50 O25 58(3) . .
O29 Yb3 C50 O25 -75(3) . .
O19 Yb3 C50 O25 -134(2) . .
O24 Yb3 C50 O25 40(2) . .
N6 Yb3 C50 O25 -174(3) . .
N7 Yb3 C50 O25 -10(3) . .
C51 Yb3 C50 O25 143(3) . .
C63 Yb3 C50 O25 40(3) . .
C62 Yb3 C50 O25 -55(3) . .
O28 Yb3 C50 O24 -25(3) . .
O26 Yb3 C50 O24 94.1(10) . .
O31 Yb3 C50 O24 18.5(10) . .
O29 Yb3 C50 O24 -114.9(11) . .
O19 Yb3 C50 O24 -173.8(9) . .
N6 Yb3 C50 O24 146.2(12) . .
N7 Yb3 C50 O24 -49.9(10) . .
C51 Yb3 C50 O24 103.0(10) . .
C63 Yb3 C50 O24 0.4(10) . .
C62 Yb3 C50 O24 -95.1(10) . .
O28 Yb3 C50 C48 167(2) . .
O26 Yb3 C50 C48 -73.6(8) . .
O31 Yb3 C50 C48 -149.2(8) . .
O29 Yb3 C50 C48 77.4(8) . .
O19 Yb3 C50 C48 18.5(9) . .
O24 Yb3 C50 C48 -167.7(15) . .
N6 Yb3 C50 C48 -21.5(7) . .
N7 Yb3 C50 C48 142.4(8) . .
C51 Yb3 C50 C48 -64.7(8) . .
C63 Yb3 C50 C48 -167.3(8) . .
C62 Yb3 C50 C48 97.2(8) . .
Yb3 O26 C51 O27 171.0(9) . .
Na8 O26 C51 O27 -17.2(14) . .
Yb3 O26 C51 C49 -7.2(16) . .
Na8 O26 C51 C49 164.6(10) . .
Na8 O26 C51 Yb3 171.8(10) . .
N6 C49 C51 O26 36.4(16) . .
N6 C49 C51 O27 -141.9(11) . .
N6 C49 C51 Yb3 31.8(8) . .
O28 Yb3 C51 O26 19.5(10) . .
O31 Yb3 C51 O26 -57.9(10) . .
O29 Yb3 C51 O26 155.6(9) . .
O19 Yb3 C51 O26 88.2(10) . .
O24 Yb3 C51 O26 -133.9(10) . .
N6 Yb3 C51 O26 164.0(11) . .
N7 Yb3 C51 O26 -81.3(12) . .
C63 Yb3 C51 O26 -63.1(10) . .
C50 Yb3 C51 O26 -153.8(10) . .
C62 Yb3 C51 O26 177.5(8) . .
O28 Yb3 C51 O27 -4(3) . .
O26 Yb3 C51 O27 -23(2) . .
O31 Yb3 C51 O27 -81(3) . .
O29 Yb3 C51 O27 132(3) . .
O19 Yb3 C51 O27 65(3) . .
O24 Yb3 C51 O27 -157(3) . .
N6 Yb3 C51 O27 141(3) . .
N7 Yb3 C51 O27 -105(3) . .
C63 Yb3 C51 O27 -86(3) . .
C50 Yb3 C51 O27 -177(3) . .
C62 Yb3 C51 O27 154(2) . .
O28 Yb3 C51 C49 -166.8(7) . .
O26 Yb3 C51 C49 173.7(14) . .
O31 Yb3 C51 C49 115.7(7) . .
O29 Yb3 C51 C49 -30.7(9) . .
O19 Yb3 C51 C49 -98.2(7) . .
O24 Yb3 C51 C49 39.7(7) . .
N6 Yb3 C51 C49 -22.4(6) . .
N7 Yb3 C51 C49 92.4(9) . .
C63 Yb3 C51 C49 110.6(7) . .
C50 Yb3 C51 C49 19.9(7) . .
C62 Yb3 C51 C49 -8.8(10) . .
Yb3 O28 C52 C57 134.2(10) . .
Yb4 O28 C52 C57 -61.9(13) . .
Yb3 O28 C52 C53 -48.2(15) . .
Yb4 O28 C52 C53 115.7(10) . .
O28 C52 C53 C54 -179.4(11) . .
C57 C52 C53 C54 -1.9(18) . .
O28 C52 C53 C59 -1.2(17) . .
C57 C52 C53 C59 176.4(11) . .
C52 C53 C54 C55 3.0(18) . .
C59 C53 C54 C55 -175.2(11) . .
C53 C54 C55 C56 -3.0(18) . .
C53 C54 C55 C58 177.8(11) . .
C54 C55 C56 C57 1.8(19) . .
C58 C55 C56 C57 -179.1(11) . .
C55 C56 C57 C52 -0.7(18) . .
C55 C56 C57 C64 178.2(12) . .
O28 C52 C57 C56 178.3(11) . .
C53 C52 C57 C56 0.7(18) . .
O28 C52 C57 C64 -0.7(17) . .
C53 C52 C57 C64 -178.2(11) . .
C60 N7 C59 C53 174.5(10) . .
C61 N7 C59 C53 49.4(14) . .
Yb3 N7 C59 C53 -68.7(10) . .
C54 C53 C59 N7 -112.4(13) . .
C52 C53 C59 N7 69.4(15) . .
C61 N7 C60 C62 -150.7(11) . .
C59 N7 C60 C62 85.4(13) . .
Yb3 N7 C60 C62 -29.5(12) . .
C60 N7 C61 C63 145.3(11) . .
C59 N7 C61 C63 -91.5(12) . .
Yb3 N7 C61 C63 24.3(11) . .
Na6 O30 C62 O29 -158.6(9) . .
Na5 O30 C62 O29 26.0(14) . .
Na6 O30 C62 C60 27.0(16) . .
Na5 O30 C62 C60 -148.5(10) . .
Na6 O30 C62 Yb3 -179.1(15) . .
Na5 O30 C62 Yb3 5(2) . .
Yb3 O29 C62 O30 -166.0(9) . .
Yb3 O29 C62 C60 8.7(15) . .
N7 C60 C62 O30 -168.2(11) . .
N7 C60 C62 O29 17.0(16) . .
N7 C60 C62 Yb3 22.1(9) . .
O28 Yb3 C62 O30 127(2) . .
O26 Yb3 C62 O30 -28(3) . .
O31 Yb3 C62 O30 -147(2) . .
O29 Yb3 C62 O30 30.5(18) . .
O19 Yb3 C62 O30 58(2) . .
O24 Yb3 C62 O30 -83(2) . .
N6 Yb3 C62 O30 -20(2) . .
N7 Yb3 C62 O30 -172(2) . .
C51 Yb3 C62 O30 -31(2) . .
C63 Yb3 C62 O30 -152(2) . .
C50 Yb3 C62 O30 -62(2) . .
O28 Yb3 C62 O29 96.1(10) . .
O26 Yb3 C62 O29 -58.0(16) . .
O31 Yb3 C62 O29 -177.4(9) . .
O19 Yb3 C62 O29 27.2(9) . .
O24 Yb3 C62 O29 -113.9(10) . .
N6 Yb3 C62 O29 -50.7(10) . .
N7 Yb3 C62 O29 157.1(11) . .
C51 Yb3 C62 O29 -61.1(11) . .
C63 Yb3 C62 O29 177.6(9) . .
C50 Yb3 C62 O29 -92.2(10) . .
O28 Yb3 C62 C60 -76.1(7) . .
O26 Yb3 C62 C60 129.8(11) . .
O31 Yb3 C62 C60 10.4(8) . .
O29 Yb3 C62 C60 -172.2(14) . .
O19 Yb3 C62 C60 -144.9(7) . .
O24 Yb3 C62 C60 74.0(7) . .
N6 Yb3 C62 C60 137.1(7) . .
N7 Yb3 C62 C60 -15.1(6) . .
C51 Yb3 C62 C60 126.8(7) . .
C63 Yb3 C62 C60 5.5(7) . .
C50 Yb3 C62 C60 95.7(7) . .
Yb3 O31 C63 O32 -179.7(9) . .
Na7 O31 C63 O32 34.3(15) . .
Yb3 O31 C63 C61 7.6(15) . .
Na7 O31 C63 C61 -138.5(9) . .
Na7 O31 C63 Yb3 -146.1(10) . .
Na1 O32 C63 O31 -114.2(16) . .
Na1 O32 C63 C61 59(2) . .
Na1 O32 C63 Yb3 -115(3) . .
N7 C61 C63 O31 -22.8(15) . .
N7 C61 C63 O32 163.8(10) . .
N7 C61 C63 Yb3 -18.3(9) . .
O28 Yb3 C63 O31 -85.1(10) . .
O26 Yb3 C63 O31 -1.2(10) . .
O29 Yb3 C63 O31 166.1(9) . .
O19 Yb3 C63 O31 -91.7(11) . .
O24 Yb3 C63 O31 98.6(10) . .
N6 Yb3 C63 O31 64.5(11) . .
N7 Yb3 C63 O31 -174.4(11) . .
C51 Yb3 C63 O31 16.7(10) . .
C50 Yb3 C63 O31 98.5(10) . .
C62 Yb3 C63 O31 165.3(10) . .
O28 Yb3 C63 O32 -84(3) . .
O26 Yb3 C63 O32 0(3) . .
O31 Yb3 C63 O32 1(2) . .
O29 Yb3 C63 O32 167(3) . .
O19 Yb3 C63 O32 -91(3) . .
O24 Yb3 C63 O32 100(3) . .
N6 Yb3 C63 O32 65(3) . .
N7 Yb3 C63 O32 -174(3) . .
C51 Yb3 C63 O32 18(3) . .
C50 Yb3 C63 O32 99(3) . .
C62 Yb3 C63 O32 166(3) . .
O28 Yb3 C63 C61 101.8(7) . .
O26 Yb3 C63 C61 -174.3(7) . .
O31 Yb3 C63 C61 -173.1(14) . .
O29 Yb3 C63 C61 -7.0(7) . .
O19 Yb3 C63 C61 95.2(8) . .
O24 Yb3 C63 C61 -74.5(7) . .
N6 Yb3 C63 C61 -108.6(7) . .
N7 Yb3 C63 C61 12.4(6) . .
C51 Yb3 C63 C61 -156.4(7) . .
C50 Yb3 C63 C61 -74.7(7) . .
C62 Yb3 C63 C61 -7.8(7) . .
C66 N8 C64 C57 -179.0(10) . .
C65 N8 C64 C57 60.3(14) . .
Yb4 N8 C64 C57 -59.8(12) . .
C56 C57 C64 N8 -111.5(13) . .
C52 C57 C64 N8 67.4(15) . .
C66 N8 C65 C67 74.0(13) . .
C64 N8 C65 C67 -163.4(11) . .
Yb4 N8 C65 C67 -38.4(12) . .
C64 N8 C66 C68 85.5(12) . .
C65 N8 C66 C68 -149.7(10) . .
Yb4 N8 C66 C68 -38.2(11) . .
Na3 O34 C67 O33 41(3) 2_677 .
Na2 O34 C67 O33 -23.8(13) 1_566 .
Na3 O34 C67 C65 -141.2(13) 2_677 .
Na2 O34 C67 C65 154.0(12) 1_566 .
Na3 O34 C67 Na2 64.7(16) 2_677 1_566
Na3 O34 C67 Yb4 3(4) 2_677 .
Na2 O34 C67 Yb4 -62(2) 1_566 .
Yb4 O33 C67 O34 -156.0(10) . .
Na2 O33 C67 O34 25.9(14) 1_566 .
Yb4 O33 C67 C65 26.1(16) . .
Na2 O33 C67 C65 -152.0(11) 1_566 .
Yb4 O33 C67 Na2 178.1(8) . 1_566
Na2 O33 C67 Yb4 -178.1(8) 1_566 .
N8 C65 C67 O34 -165.0(12) . .
N8 C65 C67 O33 12.9(18) . .
N8 C65 C67 Na2 -61(2) . 1_566
N8 C65 C67 Yb4 29.5(10) . .
O19 Yb4 C67 O34 -18(4) . .
O35 Yb4 C67 O34 143(2) . .
O22 Yb4 C67 O34 -65(2) . .
O28 Yb4 C67 O34 -123(2) . .
O20 Yb4 C67 O34 67(2) . .
O33 Yb4 C67 O34 55(2) . .
N5 Yb4 C67 O34 -1(2) . .
N8 Yb4 C67 O34 -169(2) . .
C68 Yb4 C67 O34 147(2) . .
C46 Yb4 C67 O34 -44(2) . .
Yb3 Yb4 C67 O34 -123(2) . .
O19 Yb4 C67 O33 -72(2) . .
O35 Yb4 C67 O33 88.1(10) . .
O22 Yb4 C67 O33 -120.0(10) . .
O28 Yb4 C67 O33 -177.2(9) . .
O20 Yb4 C67 O33 12.5(10) . .
N5 Yb4 C67 O33 -55.1(10) . .
N8 Yb4 C67 O33 136.5(11) . .
C68 Yb4 C67 O33 92.1(10) . .
C46 Yb4 C67 O33 -98.9(10) . .
Yb3 Yb4 C67 O33 -177.1(7) . .
O19 Yb4 C67 C65 131.2(19) . .
O35 Yb4 C67 C65 -68.5(8) . .
O22 Yb4 C67 C65 83.4(8) . .
O28 Yb4 C67 C65 26.2(9) . .
O20 Yb4 C67 C65 -144.1(8) . .
O33 Yb4 C67 C65 -156.6(15) . .
N5 Yb4 C67 C65 148.3(8) . .
N8 Yb4 C67 C65 -20.1(7) . .
C68 Yb4 C67 C65 -64.5(8) . .
C46 Yb4 C67 C65 104.5(8) . .
Yb3 Yb4 C67 C65 26.3(10) . .
O19 Yb4 C67 Na2 -74(2) . 1_566
O35 Yb4 C67 Na2 86.5(4) . 1_566
O22 Yb4 C67 Na2 -121.6(5) . 1_566
O28 Yb4 C67 Na2 -178.9(3) . 1_566
O20 Yb4 C67 Na2 10.8(4) . 1_566
O33 Yb4 C67 Na2 -1.7(7) . 1_566
N5 Yb4 C67 Na2 -56.7(4) . 1_566
N8 Yb4 C67 Na2 134.9(6) . 1_566
C68 Yb4 C67 Na2 90.4(4) . 1_566
C46 Yb4 C67 Na2 -100.5(4) . 1_566
Yb3 Yb4 C67 Na2 -178.76(13) . 1_566
Yb4 O35 C68 O36 -160.5(9) . .
Yb4 O35 C68 C66 15.1(16) . .
Na4 O36 C68 O35 56.7(16) . .
Na4 O36 C68 C66 -119.1(10) . .
Na4 O36 C68 Yb4 24(3) . .
N8 C66 C68 O35 20.2(16) . .
N8 C66 C68 O36 -163.9(10) . .
N8 C66 C68 Yb4 29.6(8) . .
O19 Yb4 C68 O35 9.1(10) . .
O22 Yb4 C68 O35 149.9(8) . .
O28 Yb4 C68 O35 78.9(9) . .
O20 Yb4 C68 O35 -67.6(9) . .
O33 Yb4 C68 O35 -147.8(9) . .
N5 Yb4 C68 O35 -96.0(10) . .
N8 Yb4 C68 O35 146.4(11) . .
C67 Yb4 C68 O35 -168.4(9) . .
C46 Yb4 C68 O35 175.8(8) . .
Yb3 Yb4 C68 O35 44.8(9) . .
O19 Yb4 C68 O36 55(2) . .
O35 Yb4 C68 O36 46(2) . .
O22 Yb4 C68 O36 -164(2) . .
O28 Yb4 C68 O36 125(2) . .
O20 Yb4 C68 O36 -21(2) . .
O33 Yb4 C68 O36 -101(2) . .
N5 Yb4 C68 O36 -50(3) . .
N8 Yb4 C68 O36 -167(2) . .
C67 Yb4 C68 O36 -122(2) . .
C46 Yb4 C68 O36 -138(2) . .
Yb3 Yb4 C68 O36 91(2) . .
O19 Yb4 C68 C66 -158.0(7) . .
O35 Yb4 C68 C66 -167.0(14) . .
O22 Yb4 C68 C66 -17.1(9) . .
O28 Yb4 C68 C66 -88.2(7) . .
O20 Yb4 C68 C66 125.3(7) . .
O33 Yb4 C68 C66 45.2(7) . .
N5 Yb4 C68 C66 96.9(8) . .
N8 Yb4 C68 C66 -20.6(6) . .
C67 Yb4 C68 C66 24.5(7) . .
C46 Yb4 C68 C66 8.8(10) . .
Yb3 Yb4 C68 C66 -122.3(7) . .
C63 O32 Na1 O2W -6.7(17) . .
C63 O32 Na1 O25 -107(3) . 2_567
C63 O32 Na1 O6 139.4(17) . 2_567
C63 O32 Na1 O1W -103.4(17) . .
C63 O32 Na1 O7 86.6(17) . 2_567
C63 O32 Na1 C15 112.2(17) . 2_567
C27 O11 Na2 O5W 104.8(11) . .
C27 O11 Na2 O4W -14(2) . .
C27 O11 Na2 O33 -133.3(11) . 1_544
C27 O11 Na2 O3W -0.9(11) . .
C27 O11 Na2 O34 -80.8(10) . 1_544
C27 O11 Na2 C67 -106.2(11) . 1_544
C27 O11 Na2 Na3 -47.4(11) . 2_666
C29 O14 Na3 O34 11(4) . 2_677
Na11 O14 Na3 O34 -110(4) . 2_677
C29 O14 Na3 O12W 156.7(10) . .
Na11 O14 Na3 O12W 36.0(7) . .
C29 O14 Na3 O4W 61.5(9) . 2_666
Na11 O14 Na3 O4W -59.3(6) . 2_666
C29 O14 Na3 O3W -10.1(9) . 2_666
Na11 O14 Na3 O3W -130.9(6) . 2_666
C29 O14 Na3 O14W -129.0(13) . .
Na11 O14 Na3 O14W 110.2(11) . .
C29 O14 Na3 O13W -142.6(13) . .
Na11 O14 Na3 O13W 96.6(11) . .
Na11 O14 Na3 C29 -120.8(11) . .
C29 O14 Na3 Na2 30.0(10) . 2_666
Na11 O14 Na3 Na2 -90.8(7) . 2_666
C29 O14 Na3 Na11 120.8(11) . .
O14 C29 Na3 O34 -177.1(11) . 2_677
O13 C29 Na3 O34 -44.8(14) . 2_677
C28 C29 Na3 O34 93.9(15) . 2_677
Yb1 C29 Na3 O34 -20.7(13) . 2_677
O13 C29 Na3 O14 132.3(14) . .
C28 C29 Na3 O14 -89.0(15) . .
Yb1 C29 Na3 O14 156.4(13) . .
O14 C29 Na3 O12W -25.0(10) . .
O13 C29 Na3 O12W 107.3(9) . .
C28 C29 Na3 O12W -114.0(13) . .
Yb1 C29 Na3 O12W 131.4(7) . .
O14 C29 Na3 O4W -114.2(10) . 2_666
O13 C29 Na3 O4W 18.1(8) . 2_666
C28 C29 Na3 O4W 156.8(13) . 2_666
Yb1 C29 Na3 O4W 42.3(6) . 2_666
O14 C29 Na3 O3W 169.1(10) . 2_666
O13 C29 Na3 O3W -58.6(8) . 2_666
C28 C29 Na3 O3W 80.1(12) . 2_666
Yb1 C29 Na3 O3W -34.4(5) . 2_666
O14 C29 Na3 O14W 44.3(12) . .
O13 C29 Na3 O14W 176.6(12) . .
C28 C29 Na3 O14W -44.7(15) . .
Yb1 C29 Na3 O14W -159.2(11) . .
O14 C29 Na3 O13W 43.1(16) . .
O13 C29 Na3 O13W 175.4(14) . .
C28 C29 Na3 O13W -45.9(18) . .
Yb1 C29 Na3 O13W -160.5(13) . .
O14 C29 Na3 Na2 -153.7(9) . 2_666
O13 C29 Na3 Na2 -21.4(9) . 2_666
C28 C29 Na3 Na2 117.3(12) . 2_666
Yb1 C29 Na3 Na2 2.7(6) . 2_666
O14 C29 Na3 Na11 -43.2(9) . .
O13 C29 Na3 Na11 89.1(9) . .
C28 C29 Na3 Na11 -132.2(14) . .
Yb1 C29 Na3 Na11 113.3(7) . .
C68 O36 Na4 O6W -167.2(12) . .
C68 O36 Na4 O6W 12.8(12) . 2_678
C68 O36 Na4 O11W 44.4(10) . .
C68 O36 Na4 O11W -135.6(10) . 2_678
C68 O36 Na4 O36 131(100) . 2_678
C68 O36 Na4 O7W 137.6(11) . 2_678
C68 O36 Na4 O7W -42.4(11) . .
C68 O36 Na4 O23W -91.9(11) . .
C68 O36 Na4 O23W 88.1(11) . 2_678
C62 O30 Na5 O8W 49.6(18) . .
Na6 O30 Na5 O8W -125.6(15) . .
C62 O30 Na5 Na10 94.5(9) . .
Na6 O30 Na5 Na10 -80.7(7) . .
C62 O30 Na6 O9W -19.2(11) . .
Na5 O30 Na6 O9W 155.2(6) . .
C62 O30 Na6 O21 160.8(9) . 2_677
Na5 O30 Na6 O21 -24.8(7) . 2_677
C63 O31 Na7 O24W 35.9(12) . .
Yb3 O31 Na7 O24W -114.4(9) . .
C63 O31 Na7 O22W -146.6(11) . .
Yb3 O31 Na7 O22W 63.1(9) . .
C63 O31 Na7 Na8 -133.8(8) . .
Yb3 O31 Na7 Na8 75.8(4) . .
C63 O31 Na7 Yb3 150.3(10) . .
O28 Yb3 Na7 O24W 141.4(10) . .
O26 Yb3 Na7 O24W -144.7(11) . .
O31 Yb3 Na7 O24W 85.8(11) . .
O29 Yb3 Na7 O24W -6.8(11) . .
O19 Yb3 Na7 O24W -147.8(10) . .
O24 Yb3 Na7 O24W -13.4(10) . .
N6 Yb3 Na7 O24W -79.1(10) . .
N7 Yb3 Na7 O24W 56.8(10) . .
C51 Yb3 Na7 O24W -118.7(10) . .
C63 Yb3 Na7 O24W 72.5(10) . .
C50 Yb3 Na7 O24W -30.5(10) . .
C62 Yb3 Na7 O24W 13.4(11) . .
O28 Yb3 Na7 O22W -74.2(7) . .
O26 Yb3 Na7 O22W -0.4(7) . .
O31 Yb3 Na7 O22W -129.8(8) . .
O29 Yb3 Na7 O22W 137.5(7) . .
O19 Yb3 Na7 O22W -3.5(8) . .
O24 Yb3 Na7 O22W 130.9(7) . .
N6 Yb3 Na7 O22W 65.2(7) . .
N7 Yb3 Na7 O22W -158.9(7) . .
C51 Yb3 Na7 O22W 25.6(7) . .
C63 Yb3 Na7 O22W -143.2(8) . .
C50 Yb3 Na7 O22W 113.8(7) . .
C62 Yb3 Na7 O22W 157.7(7) . .
O28 Yb3 Na7 O31 55.6(5) . .
O26 Yb3 Na7 O31 129.5(6) . .
O29 Yb3 Na7 O31 -92.6(6) . .
O19 Yb3 Na7 O31 126.3(5) . .
O24 Yb3 Na7 O31 -99.3(5) . .
N6 Yb3 Na7 O31 -164.9(5) . .
N7 Yb3 Na7 O31 -29.0(5) . .
C51 Yb3 Na7 O31 155.4(6) . .
C63 Yb3 Na7 O31 -13.4(5) . .
C50 Yb3 Na7 O31 -116.3(5) . .
C62 Yb3 Na7 O31 -72.4(5) . .
O28 Yb3 Na7 Na8 -41.1(3) . .
O26 Yb3 Na7 Na8 32.7(4) . .
O31 Yb3 Na7 Na8 -96.7(5) . .
O29 Yb3 Na7 Na8 170.6(4) . .
O19 Yb3 Na7 Na8 29.6(4) . .
O24 Yb3 Na7 Na8 164.0(4) . .
N6 Yb3 Na7 Na8 98.3(4) . .
N7 Yb3 Na7 Na8 -125.8(3) . .
C51 Yb3 Na7 Na8 58.7(4) . .
C63 Yb3 Na7 Na8 -110.1(4) . .
C50 Yb3 Na7 Na8 146.9(4) . .
C62 Yb3 Na7 Na8 -169.2(4) . .
C51 O26 Na8 O22W -45.7(10) . .
Yb3 O26 Na8 O22W 124.0(7) . .
C51 O26 Na8 O18 -83.8(9) . 2_567
Yb3 O26 Na8 O18 86.0(7) . 2_567
C51 O26 Na8 Na7 -82.2(8) . .
Yb3 O26 Na8 Na7 87.6(6) . .
O24W Na7 Na8 O22W 38(2) . .
O31 Na7 Na8 O22W -166.2(9) . .
Yb3 Na7 Na8 O22W -136.9(8) . .
O24W Na7 Na8 O18 -30(2) . 2_567
O22W Na7 Na8 O18 -67.4(8) . 2_567
O31 Na7 Na8 O18 126.3(5) . 2_567
Yb3 Na7 Na8 O18 155.7(4) . 2_567
O24W Na7 Na8 O26 152(2) . .
O22W Na7 Na8 O26 114.4(9) . .
O31 Na7 Na8 O26 -51.9(4) . .
Yb3 Na7 Na8 O26 -22.5(3) . .
C17 O9 Na10 Na11 87.6(12) . .
C17 O9 Na10 O8W -120.0(10) . .
Na11 O9 Na10 O8W 152.4(10) . .
C17 O9 Na10 O10W -30.3(11) . .
Na11 O9 Na10 O10W -117.8(10) . .
C17 O9 Na10 O15W 128.7(12) . .
Na11 O9 Na10 O15W 41.2(10) . .
C17 O9 Na10 O10W 167(6) . 2_667
Na11 O9 Na10 O10W 80(6) . 2_667
C17 O9 Na10 O16W 51.6(11) . 2_667
Na11 O9 Na10 O16W -36.0(7) . 2_667
C17 O9 Na10 Na10 -32.8(17) . 2_667
Na11 O9 Na10 Na10 -120.4(16) . 2_667
C17 O9 Na10 Na5 -112.9(10) . .
Na11 O9 Na10 Na5 159.5(8) . .
O8W Na5 Na10 Na11 -149.1(12) . .
O30 Na5 Na10 Na11 75.9(10) . .
O30 Na5 Na10 O8W -135.0(8) . .
O8W Na5 Na10 O10W 98.1(9) . .
O30 Na5 Na10 O10W -37.0(8) . .
O8W Na5 Na10 O15W -91.3(11) . .
O30 Na5 Na10 O15W 133.7(10) . .
O8W Na5 Na10 O9 -169.3(9) . .
O30 Na5 Na10 O9 55.7(6) . .
O8W Na5 Na10 O10W 2.3(8) . 2_667
O30 Na5 Na10 O10W -132.8(8) . 2_667
O8W Na5 Na10 O16W 168.8(15) . 2_667
O30 Na5 Na10 O16W 33.8(14) . 2_667
O8W Na5 Na10 Na10 54.6(8) . 2_667
O30 Na5 Na10 Na10 -80.4(8) . 2_667
O8W Na10 Na11 O16W -168.9(17) . 2_667
O10W Na10 Na11 O16W -40.8(14) . 2_667
O15W Na10 Na11 O16W 119.6(14) . 2_667
O9 Na10 Na11 O16W -115.8(11) . 2_667
O10W Na10 Na11 O16W 71.3(13) 2_667 2_667
Na10 Na10 Na11 O16W 20.1(15) 2_667 2_667
Na5 Na10 Na11 O16W -132.5(9) . 2_667
O8W Na10 Na11 O15W 71(2) . .
O10W Na10 Na11 O15W -160.4(13) . .
O9 Na10 Na11 O15W 124.6(11) . .
O10W Na10 Na11 O15W -48.3(12) 2_667 .
O16W Na10 Na11 O15W -119.6(14) 2_667 .
Na10 Na10 Na11 O15W -99.5(13) 2_667 .
Na5 Na10 Na11 O15W 107.9(10) . .
O8W Na10 Na11 O14 7(7) . .
O10W Na10 Na11 O14 136(5) . .
O15W Na10 Na11 O14 -64(6) . .
O9 Na10 Na11 O14 61(5) . .
O10W Na10 Na11 O14 -112(6) 2_667 .
O16W Na10 Na11 O14 176(6) 2_667 .
Na10 Na10 Na11 O14 -164(5) 2_667 .
Na5 Na10 Na11 O14 44(6) . .
O8W Na10 Na11 O9 -53.1(18) . .
O10W Na10 Na11 O9 75.0(9) . .
O15W Na10 Na11 O9 -124.6(11) . .
O10W Na10 Na11 O9 -172.9(10) 2_667 .
O16W Na10 Na11 O9 115.8(11) 2_667 .
Na10 Na10 Na11 O9 135.9(10) 2_667 .
Na5 Na10 Na11 O9 -16.7(6) . .
O8W Na10 Na11 O8 -96.1(18) . .
O10W Na10 Na11 O8 32.1(11) . .
O15W Na10 Na11 O8 -167.5(12) . .
O9 Na10 Na11 O8 -43.0(4) . .
O10W Na10 Na11 O8 144.1(8) 2_667 .
O16W Na10 Na11 O8 72.8(10) 2_667 .
Na10 Na10 Na11 O8 92.9(10) 2_667 .
Na5 Na10 Na11 O8 -59.7(7) . .
O8W Na10 Na11 C17 -76.2(18) . .
O10W Na10 Na11 C17 52.0(9) . .
O15W Na10 Na11 C17 -147.7(11) . .
O9 Na10 Na11 C17 -23.1(4) . .
O10W Na10 Na11 C17 164.0(9) 2_667 .
O16W Na10 Na11 C17 92.7(11) 2_667 .
Na10 Na10 Na11 C17 112.8(10) 2_667 .
Na5 Na10 Na11 C17 -39.8(6) . .
O8W Na10 Na11 Na3 2(3) . .
O10W Na10 Na11 Na3 129.8(12) . .
O15W Na10 Na11 Na3 -69.8(13) . .
O9 Na10 Na11 Na3 54.8(10) . .
O10W Na10 Na11 Na3 -118.1(12) 2_667 .
O16W Na10 Na11 Na3 170.6(19) 2_667 .
Na10 Na10 Na11 Na3 -169.3(8) 2_667 .
Na5 Na10 Na11 Na3 38.0(14) . .
C29 O14 Na11 O16W 44.1(15) . 2_667
Na3 O14 Na11 O16W 168.9(11) . 2_667
C29 O14 Na11 O15W 167.4(13) . .
Na3 O14 Na11 O15W -67.9(13) . .
C29 O14 Na11 Na10 -132(5) . .
Na3 O14 Na11 Na10 -7(6) . .
C29 O14 Na11 O9 -75.9(12) . .
Na3 O14 Na11 O9 48.8(10) . .
C29 O14 Na11 O8 -29.7(11) . .
Na3 O14 Na11 O8 95.0(7) . .
C29 O14 Na11 C17 -52.0(12) . .
Na3 O14 Na11 C17 72.7(8) . .
C29 O14 Na11 Na3 -124.7(10) . .
C17 O9 Na11 O16W -37.4(14) . 2_667
Na10 O9 Na11 O16W 70.8(11) . 2_667
C17 O9 Na11 O15W -161.6(15) . .
Na10 O9 Na11 O15W -53.4(13) . .
C17 O9 Na11 Na10 -108.2(11) . .
C17 O9 Na11 O14 82.6(12) . .
Na10 O9 Na11 O14 -169.2(13) . .
C17 O9 Na11 O8 3.1(8) . .
Na10 O9 Na11 O8 111.3(8) . .
Na10 O9 Na11 C17 108.2(11) . .
C17 O9 Na11 Na3 108.4(9) . .
Na10 O9 Na11 Na3 -143.4(9) . .
C17 O8 Na11 O16W 136.8(12) . 2_667
Yb2 O8 Na11 O16W -28.8(14) . 2_667
C17 O8 Na11 O15W 28(3) . .
Yb2 O8 Na11 O15W -137(2) . .
C17 O8 Na11 Na10 53.1(11) . .
Yb2 O8 Na11 Na10 -112.5(11) . .
C17 O8 Na11 O14 -115.5(10) . .
Yb2 O8 Na11 O14 78.9(12) . .
C17 O8 Na11 O9 -3.0(8) . .
Yb2 O8 Na11 O9 -168.6(10) . .
Yb2 O8 Na11 C17 -165.6(15) . .
C17 O8 Na11 Na3 -80.0(9) . .
Yb2 O8 Na11 Na3 114.4(10) . .
O9 C17 Na11 O16W 144.9(13) . 2_667
O8 C17 Na11 O16W -40.7(12) . 2_667
C16 C17 Na11 O16W 82(5) . 2_667
Yb2 C17 Na11 O16W -35.0(10) . 2_667
O9 C17 Na11 O15W 22.8(18) . .
O8 C17 Na11 O15W -162.8(18) . .
C16 C17 Na11 O15W -40(6) . .
Yb2 C17 Na11 O15W -157.1(15) . .
O9 C17 Na11 Na10 62.8(11) . .
O8 C17 Na11 Na10 -122.9(11) . .
C16 C17 Na11 Na10 0(5) . .
Yb2 C17 Na11 Na10 -117.2(8) . .
O9 C17 Na11 O14 -105.2(12) . .
O8 C17 Na11 O14 69.1(10) . .
C16 C17 Na11 O14 -168(5) . .
Yb2 C17 Na11 O14 74.8(9) . .
O8 C17 Na11 O9 174.3(15) . .
C16 C17 Na11 O9 -63(5) . .
Yb2 C17 Na11 O9 -179.9(12) . .
O9 C17 Na11 O8 -174.3(15) . .
C16 C17 Na11 O8 122(5) . .
Yb2 C17 Na11 O8 5.7(6) . .
O9 C17 Na11 Na3 -71.7(10) . .
O8 C17 Na11 Na3 102.6(9) . .
C16 C17 Na11 Na3 -135(5) . .
Yb2 C17 Na11 Na3 108.3(5) . .
O34 Na3 Na11 O16W 151.0(18) 2_677 2_667
O14 Na3 Na11 O16W -17.7(17) . 2_667
O12W Na3 Na11 O16W -155(2) . 2_667
O4W Na3 Na11 O16W 92(2) 2_666 2_667
O3W Na3 Na11 O16W 39(2) 2_666 2_667
O14W Na3 Na11 O16W -74(2) . 2_667
O13W Na3 Na11 O16W -112(2) . 2_667
C29 Na3 Na11 O16W 5.5(18) . 2_667
Na2 Na3 Na11 O16W 91(2) 2_666 2_667
O34 Na3 Na11 O15W -74.1(17) 2_677 .
O14 Na3 Na11 O15W 117.1(16) . .
O12W Na3 Na11 O15W -19.8(15) . .
O4W Na3 Na11 O15W -133.3(15) 2_666 .
O3W Na3 Na11 O15W 173.4(14) 2_666 .
O14W Na3 Na11 O15W 60.9(15) . .
O13W Na3 Na11 O15W 23.3(16) . .
C29 Na3 Na11 O15W 140.4(16) . .
Na2 Na3 Na11 O15W -133.7(14) 2_666 .
O34 Na3 Na11 Na10 -13.3(17) 2_677 .
O14 Na3 Na11 Na10 178.0(16) . .
O12W Na3 Na11 Na10 41.1(12) . .
O4W Na3 Na11 Na10 -72.5(12) 2_666 .
O3W Na3 Na11 Na10 -125.8(11) 2_666 .
O14W Na3 Na11 Na10 121.8(14) . .
O13W Na3 Na11 Na10 84.1(13) . .
C29 Na3 Na11 Na10 -158.8(14) . .
Na2 Na3 Na11 Na10 -72.8(13) 2_666 .
O34 Na3 Na11 O14 168.7(7) 2_677 .
O12W Na3 Na11 O14 -136.9(8) . .
O4W Na3 Na11 O14 109.6(7) 2_666 .
O3W Na3 Na11 O14 56.2(7) 2_666 .
O14W Na3 Na11 O14 -56.2(8) . .
O13W Na3 Na11 O14 -93.9(8) . .
C29 Na3 Na11 O14 23.2(5) . .
Na2 Na3 Na11 O14 109.2(6) 2_666 .
O34 Na3 Na11 O9 33.4(10) 2_677 .
O14 Na3 Na11 O9 -135.4(9) . .
O12W Na3 Na11 O9 87.7(7) . .
O4W Na3 Na11 O9 -25.8(5) 2_666 .
O3W Na3 Na11 O9 -79.1(6) 2_666 .
O14W Na3 Na11 O9 168.4(8) . .
O13W Na3 Na11 O9 130.8(7) . .
C29 Na3 Na11 O9 -112.1(7) . .
Na2 Na3 Na11 O9 -26.2(6) 2_666 .
O34 Na3 Na11 O8 78.8(9) 2_677 .
O14 Na3 Na11 O8 -90.0(7) . .
O12W Na3 Na11 O8 133.1(8) . .
O4W Na3 Na11 O8 19.6(5) 2_666 .
O3W Na3 Na11 O8 -33.7(7) 2_666 .
O14W Na3 Na11 O8 -146.2(8) . .
O13W Na3 Na11 O8 176.2(7) . .
C29 Na3 Na11 O8 -66.8(6) . .
Na2 Na3 Na11 O8 19.2(7) 2_666 .
O34 Na3 Na11 C17 55.3(9) 2_677 .
O14 Na3 Na11 C17 -113.5(8) . .
O12W Na3 Na11 C17 109.6(7) . .
O4W Na3 Na11 C17 -3.9(5) 2_666 .
O3W Na3 Na11 C17 -57.2(7) 2_666 .
O14W Na3 Na11 C17 -169.7(8) . .
O13W Na3 Na11 C17 152.7(7) . .
C29 Na3 Na11 C17 -90.2(6) . .
Na2 Na3 Na11 C17 -4.3(7) 2_666 .
O5W Na2 O3W Na3 148.7(4) . 2_666
O4W Na2 O3W Na3 50.8(3) . 2_666
O11 Na2 O3W Na3 -125.9(3) . 2_666
O33 Na2 O3W Na3 -44.2(5) 1_544 2_666
O34 Na2 O3W Na3 -39.1(3) 1_544 2_666
C67 Na2 O3W Na3 -47.3(4) 1_544 2_666
O5W Na2 O4W Na3 -156.0(4) . 2_666
O11 Na2 O4W Na3 -38.7(16) . 2_666
O33 Na2 O4W Na3 78.3(3) 1_544 2_666
O3W Na2 O4W Na3 -52.4(3) . 2_666
O34 Na2 O4W Na3 27.8(3) 1_544 2_666
C67 Na2 O4W Na3 50.6(4) 1_544 2_666
Na11 Na10 O8W Na5 55.0(17) . .
O10W Na10 O8W Na5 -79.0(8) . .
O15W Na10 O8W Na5 108.2(10) . .
O9 Na10 O8W Na5 8.1(7) . .
O10W Na10 O8W Na5 -178.2(6) 2_667 .
O16W Na10 O8W Na5 -68(9) 2_667 .
Na10 Na10 O8W Na5 -132.1(6) 2_667 .
O30 Na5 O8W Na10 79.6(17) . .
Na11 Na10 O10W Na10 120.0(12) . 2_667
O8W Na10 O10W Na10 -87.1(11) . 2_667
O15W Na10 O10W Na10 74(3) . 2_667
O9 Na10 O10W Na10 -178.0(8) . 2_667
O10W Na10 O10W Na10 0.000(1) 2_667 2_667
O16W Na10 O10W Na10 94.6(9) 2_667 2_667
Na5 Na10 O10W Na10 -128.5(6) . 2_667
O16W Na11 O15W Na10 -70.9(15) 2_667 .
O14 Na11 O15W Na10 169.2(13) . .
O9 Na11 O15W Na10 50.1(8) . .
O8 Na11 O15W Na10 27(2) . .
C17 Na11 O15W Na10 41.0(12) . .
Na3 Na11 O15W Na10 136.9(9) . .
O8W Na10 O15W Na11 -144.0(16) . .
O10W Na10 O15W Na11 56(3) . .
O9 Na10 O15W Na11 -49.6(10) . .
O10W Na10 O15W Na11 134.7(11) 2_667 .
O16W Na10 O15W Na11 35.4(10) 2_667 .
Na10 Na10 O15W Na11 117.1(13) 2_667 .
Na5 Na10 O15W Na11 -98.4(11) . .
O24W Na7 O22W Na8 -165.6(9) . .
O31 Na7 O22W Na8 16.7(10) . .
Yb3 Na7 O22W Na8 43.9(7) . .
O18 Na8 O22W Na7 79.6(7) 2_567 .
O26 Na8 O22W Na7 -51.8(6) . .
O22W Na7 O24W O21W 5(2) . .
O31 Na7 O24W O21W -177.6(18) . .
Na8 Na7 O24W O21W -25(4) . .
Yb3 Na7 O24W O21W 148.0(18) . .
